data_4126997
loop_
_publ_author_name
'Smith, Jordan Neale'
'Hook, James M.'
'Lucas, Nigel T.'

_publ_section_title
;
 Superphenylphosphines: Nanographene-based Ligands That Control
 Coordination Geometry and Drive Supramolecular Assembly.
;
_journal_name_full 'Journal of the American Chemical Society'
_journal_paper_doi 10.1021/jacs.7b12251
_journal_year 2017
_chemical_formula_moiety 'C260 H238 Cl2 P2 Pd, 3(C H Cl3), C6H14'
_chemical_formula_sum 'C269 H255 Cl11 P2 Pd'
_chemical_formula_weight 4046.00
_chemical_name_systematic
;
trans-Dichlorobis{bis[5,8,11,14,17-penta(tert-butyl)hexa-peri-
hexabenzocoronen-2-yl]phenylphosphine}palladium(II)
;
_space_group_crystal_system triclinic
_space_group_IT_number 2
_space_group_name_Hall '-P 1'
_space_group_name_H-M_alt 'P -1'
_symmetry_space_group_name_Hall '-P 1'
_symmetry_space_group_name_H-M 'P -1'
_atom_sites_solution_hydrogens geom
_audit_block_code ntl1756_JNS-PA-38
_audit_creation_method SHELXL-2014/7
_cell_angle_alpha 76.185(2)
_cell_angle_beta 76.758(2)
_cell_angle_gamma 82.901(2)
_cell_formula_units_Z 2
_cell_length_a 17.3586(3)
_cell_length_b 23.9116(4)
_cell_length_c 31.8705(7)
_cell_measurement_reflns_used 26919
_cell_measurement_temperature 100(2)
_cell_measurement_theta_max 74.010
_cell_measurement_theta_min 3.755
_cell_volume 12471.1(4)
_computing_cell_refinement 'CrysAlisPro 1.171.38.46 (Rigaku OD, 2015)'
_computing_data_collection 'CrysAlisPro 1.171.38.46 (Rigaku OD, 2015)'
_computing_data_reduction 'CrysAlisPro 1.171.38.46 (Rigaku OD, 2015)'
_computing_molecular_graphics 'Mercury CSD 3.9 (CCDC, 2016)'
_computing_publication_material 'enCIFer 1.6 (CCDC, 2016)'
_computing_structure_refinement 'SHELXL-2014/7 (Sheldrick, 2014)'
_computing_structure_solution 'SHELXT-2014/5 (Sheldrick, 2014)'
_diffrn_ambient_temperature 100.0(1)
_diffrn_crystal_treatment
; 
Crystal was attached with Paratone N oil to a 0.3 mm CryoLoop supported 
in a copper mounting pin, then quenched in a cold nitrogen gas stream
from an Oxford Cryosystems Cryostream.
;
_diffrn_detector_area_resol_mean 5.1725
_diffrn_measured_fraction_theta_full 0.997
_diffrn_measured_fraction_theta_max 0.959
_diffrn_measurement_device_type 'SuperNova, Dual, Cu at zero, Atlas'
_diffrn_measurement_method '\w scans'
_diffrn_radiation_type CuK\a
_diffrn_radiation_wavelength 1.54184
_diffrn_reflns_av_R_equivalents 0.0805
_diffrn_reflns_av_unetI/netI 0.0875
_diffrn_reflns_Laue_measured_fraction_full 0.997
_diffrn_reflns_Laue_measured_fraction_max 0.959
_diffrn_reflns_limit_h_max 21
_diffrn_reflns_limit_h_min -21
_diffrn_reflns_limit_k_max 27
_diffrn_reflns_limit_k_min -29
_diffrn_reflns_limit_l_max 39
_diffrn_reflns_limit_l_min -36
_diffrn_reflns_number 179711
_diffrn_reflns_point_group_measured_fraction_full 0.997
_diffrn_reflns_point_group_measured_fraction_max 0.959
_diffrn_reflns_theta_full 67.000
_diffrn_reflns_theta_max 74.860
_diffrn_reflns_theta_min 3.497
_diffrn_source 'micro-focus sealed X-ray tube'
_exptl_absorpt_coefficient_mu 2.180
_exptl_absorpt_correction_T_max 1.000
_exptl_absorpt_correction_T_min 0.886
_exptl_absorpt_correction_type gaussian
_exptl_absorpt_process_details
;
CrysAlisPro 1.171.38.46 (Rigaku Oxford Diffraction, 2015)
Numerical absorption correction based on gaussian integration 
over a multifaceted crystal model. 
Empirical absorption correction using spherical harmonics, 
implemented in SCALE3 ABSPACK scaling algorithm.
;
_exptl_crystal_colour orange
_exptl_crystal_density_diffrn 1.077
_exptl_crystal_description block
_exptl_crystal_F_000 4264
_exptl_crystal_preparation
;
Crystals were grown by vapour diffusion of hexane into a 
chloroform/CS2 solution at RT over 4-5 days. The crystals were 
mounted using Paratone N oil.
;
_exptl_crystal_size_max 0.070
_exptl_crystal_size_mid 0.070
_exptl_crystal_size_min 0.060
_refine_diff_density_max 1.285
_refine_diff_density_min -1.125
_refine_diff_density_rms 0.089
_refine_ls_extinction_method none
_refine_ls_goodness_of_fit_ref 1.026
_refine_ls_hydrogen_treatment constr
_refine_ls_matrix_type full
_refine_ls_number_parameters 2679
_refine_ls_number_reflns 49168
_refine_ls_number_restraints 173
_refine_ls_restrained_S_all 1.047
_refine_ls_R_factor_all 0.1480
_refine_ls_R_factor_gt 0.0911
_refine_ls_shift/su_max 0.006
_refine_ls_shift/su_mean 0.000
_refine_ls_structure_factor_coef Fsqd
_refine_ls_weighting_details 'w=1/[\s^2^(Fo^2^)+(0.1609P)^2^+5.1850P] where P=(Fo^2^+2Fc^2^)/3'
_refine_ls_weighting_scheme calc
_refine_ls_wR_factor_gt 0.2465
_refine_ls_wR_factor_ref 0.2887
_reflns_Friedel_coverage 0.000
_reflns_number_gt 27998
_reflns_number_total 49168
_reflns_threshold_expression 'I > 2\s(I)'
_cod_data_source_file ja7b12251_si_003.cif
_cod_data_source_block trans-PdCl2_2_2
_cod_database_code 4126997
_shelx_shelxl_version_number 2014/7
_shelx_space_group_comment
;
The symmetry employed for this shelxl refinement is uniquely defined
by the following loop, which should always be used as a source of
symmetry information in preference to the above space-group names.
They are only intended as comments.
;
_shelx_estimated_absorpt_t_min 0.862
_shelx_estimated_absorpt_t_max 0.880
_platon_squeeze_void_probe_radius 1.20

loop_
_space_group_symop_operation_xyz
'x, y, z'
'-x, -y, -z'

loop_
_atom_site_label
_atom_site_type_symbol
_atom_site_fract_x
_atom_site_fract_y
_atom_site_fract_z
_atom_site_U_iso_or_equiv
_atom_site_adp_type
_atom_site_occupancy
_atom_site_site_symmetry_order
_atom_site_calc_flag
_atom_site_refinement_flags_posn
_atom_site_refinement_flags_adp
_atom_site_refinement_flags_occupancy
_atom_site_disorder_assembly
_atom_site_disorder_group
Pd1 Pd 0.71075(2) 0.68938(2) 0.86130(2) 0.03634(11) Uani 1 1 d . . . . .
Cl1 Cl 0.64649(7) 0.60982(5) 0.86387(5) 0.0493(3) Uani 1 1 d . . . . .
Cl2 Cl 0.77486(7) 0.76976(5) 0.85910(5) 0.0505(4) Uani 1 1 d . . . . .
Cl11 Cl 0.78087(19) 0.53416(11) 0.97143(10) 0.1208(9) Uani 1 1 d . . . . .
Cl12 Cl 0.6122(2) 0.52752(13) 1.00374(12) 0.1439(11) Uani 1 1 d . . . . .
Cl13 Cl 0.7050(3) 0.44701(14) 0.95395(9) 0.1637(16) Uani 1 1 d . . . . .
Cl21 Cl 0.8648(5) 0.3262(3) 0.94493(18) 0.280(3) Uani 1 1 d . . . . .
Cl22 Cl 0.8676(5) 0.3756(3) 1.0143(2) 0.306(4) Uani 1 1 d . . . . .
Cl23 Cl 1.0032(5) 0.3494(4) 0.95464(19) 0.290(4) Uani 1 1 d . . . . .
Cl31 Cl 0.5618(3) 0.24100(19) 0.65739(18) 0.225(2) Uani 1 1 d . . . . .
Cl32 Cl 0.66154(19) 0.13902(12) 0.65150(12) 0.1330(10) Uani 1 1 d . . . . .
Cl33 Cl 0.7182(3) 0.24633(16) 0.59952(12) 0.1692(15) Uani 1 1 d . . . . .
P1 P 0.58791(7) 0.74177(5) 0.85929(5) 0.0343(3) Uani 1 1 d . . . . .
P2 P 0.83726(7) 0.64634(5) 0.83810(5) 0.0378(3) Uani 1 1 d . . . . .
C101 C 0.6281(3) 0.7346(2) 0.77059(18) 0.0385(12) Uani 1 1 d . . . . .
H101 H 0.6455 0.6957 0.7815 0.046 Uiso 1 1 calc R U . . .
C102 C 0.5940(3) 0.7691(2) 0.80019(17) 0.0353(11) Uani 1 1 d . . . . .
C103 C 0.5684(3) 0.8264(2) 0.78363(18) 0.0383(12) Uani 1 1 d . . . . .
H103 H 0.5438 0.8501 0.8038 0.046 Uiso 1 1 calc R U . . .
C104 C 0.5117(3) 0.9441(2) 0.7514(2) 0.0438(13) Uani 1 1 d . . . . .
H104 H 0.5003 0.9275 0.7822 0.053 Uiso 1 1 calc R U . . .
C105 C 0.4886(3) 1.0019(2) 0.7369(2) 0.0485(14) Uani 1 1 d . . . . .
C106 C 0.5053(3) 1.0246(2) 0.6926(2) 0.0452(13) Uani 1 1 d . . . . .
H106 H 0.4901 1.0642 0.6824 0.054 Uiso 1 1 calc R U . . .
C107 C 0.5390(3) 1.0756(2) 0.5970(2) 0.0518(15) Uani 1 1 d . . . . .
H107 H 0.5213 1.1007 0.6169 0.062 Uiso 1 1 calc R U . . .
C108 C 0.5449(3) 1.0989(2) 0.5522(2) 0.0532(15) Uani 1 1 d . . . . .
C109 C 0.5740(3) 1.0629(2) 0.5240(2) 0.0543(15) Uani 1 1 d . . . . .
H109 H 0.5776 1.0778 0.4932 0.065 Uiso 1 1 calc R U . . .
C110 C 0.6432(3) 0.9893(2) 0.4616(2) 0.0530(15) Uani 1 1 d . . . . .
H110 H 0.6198 1.0267 0.4513 0.064 Uiso 1 1 calc R U . . .
C111 C 0.6849(3) 0.9576(3) 0.4304(2) 0.0517(14) Uani 1 1 d . . . . .
C112 C 0.7144(3) 0.9022(2) 0.4470(2) 0.0494(14) Uani 1 1 d . . . . .
H112 H 0.7443 0.8803 0.4267 0.059 Uiso 1 1 calc R U . . .
C113 C 0.7568(3) 0.7805(2) 0.4788(2) 0.0485(13) Uani 1 1 d . . . . .
H113 H 0.7642 0.7965 0.4480 0.058 Uiso 1 1 calc R U . . .
C114 C 0.7766(3) 0.7216(3) 0.4934(2) 0.0506(14) Uani 1 1 d . . . . .
C115 C 0.7675(3) 0.6996(2) 0.53847(19) 0.0469(13) Uani 1 1 d . . . . .
H115 H 0.7828 0.6600 0.5487 0.056 Uiso 1 1 calc R U . . .
C116 C 0.7404(3) 0.6502(2) 0.63336(19) 0.0468(13) Uani 1 1 d . . . . .
H116 H 0.7654 0.6268 0.6131 0.056 Uiso 1 1 calc R U . . .
C117 C 0.7233(3) 0.6253(2) 0.6776(2) 0.0486(14) Uani 1 1 d . . . . .
C118 C 0.6899(3) 0.6598(2) 0.70737(19) 0.0433(12) Uani 1 1 d . . . . .
H118 H 0.6781 0.6428 0.7381 0.052 Uiso 1 1 calc R U . . .
C119 C 0.6732(3) 0.7195(2) 0.69305(18) 0.0384(12) Uani 1 1 d . . . . .
C120 C 0.6375(3) 0.7557(2) 0.72477(18) 0.0403(12) Uani 1 1 d . . . . .
C121 C 0.6138(3) 0.8150(2) 0.70801(18) 0.0376(11) Uani 1 1 d . . . . .
C122 C 0.5779(3) 0.8495(2) 0.73866(19) 0.0382(12) Uani 1 1 d . . . . .
C123 C 0.5508(3) 0.9097(2) 0.72245(19) 0.0391(12) Uani 1 1 d . . . . .
C124 C 0.5662(3) 0.9330(2) 0.67681(19) 0.0392(12) Uani 1 1 d . . . . .
C125 C 0.5438(3) 0.9927(2) 0.6613(2) 0.0456(13) Uani 1 1 d . . . . .
C126 C 0.5577(3) 1.0174(2) 0.6144(2) 0.0454(13) Uani 1 1 d . . . . .
C127 C 0.5907(3) 0.9814(2) 0.58357(19) 0.0401(12) Uani 1 1 d . . . . .
C128 C 0.5988(3) 1.0048(2) 0.5384(2) 0.0470(13) Uani 1 1 d . . . . .
C129 C 0.6347(3) 0.9681(2) 0.50711(19) 0.0439(12) Uani 1 1 d . . . . .
C130 C 0.6638(3) 0.9106(2) 0.5228(2) 0.0450(13) Uani 1 1 d . . . . .
C131 C 0.7024(3) 0.8771(2) 0.49194(19) 0.0454(13) Uani 1 1 d . . . . .
C132 C 0.7267(3) 0.8160(2) 0.50818(19) 0.0453(13) Uani 1 1 d . . . . .
C133 C 0.7147(3) 0.7930(2) 0.55409(18) 0.0410(12) Uani 1 1 d . . . . .
C134 C 0.7364(3) 0.7337(2) 0.56976(19) 0.0446(13) Uani 1 1 d . . . . .
C135 C 0.7223(3) 0.7088(2) 0.61715(19) 0.0442(13) Uani 1 1 d . . . . .
C136 C 0.6874(3) 0.7440(2) 0.64757(18) 0.0380(11) Uani 1 1 d . . . . .
C137 C 0.6643(3) 0.8042(2) 0.63121(18) 0.0389(12) Uani 1 1 d . . . . .
C138 C 0.6273(3) 0.8387(2) 0.66214(18) 0.0369(11) Uani 1 1 d . . . . .
C139 C 0.6041(3) 0.8980(2) 0.64558(19) 0.0397(12) Uani 1 1 d . . . . .
C140 C 0.6154(3) 0.9214(2) 0.60020(19) 0.0393(12) Uani 1 1 d . . . . .
C141 C 0.6522(3) 0.8862(2) 0.56999(18) 0.0400(12) Uani 1 1 d . . . . .
C142 C 0.6775(3) 0.8280(2) 0.58539(19) 0.0394(12) Uani 1 1 d . . . . .
C143 C 0.4453(4) 1.0371(2) 0.7713(2) 0.0569(16) Uani 1 1 d . . . . .
C144 C 0.3703(4) 1.0079(3) 0.7982(3) 0.074(2) Uani 1 1 d . . . . .
H14A H 0.3845 0.9674 0.8109 0.112 Uiso 1 1 calc R U . . .
H14B H 0.3331 1.0097 0.7789 0.112 Uiso 1 1 calc R U . . .
H14C H 0.3455 1.0278 0.8220 0.112 Uiso 1 1 calc R U . . .
C145 C 0.5001(4) 1.0374(3) 0.8025(3) 0.074(2) Uani 1 1 d . . . . .
H14D H 0.4720 1.0572 0.8258 0.111 Uiso 1 1 calc R U . . .
H14E H 0.5472 1.0575 0.7859 0.111 Uiso 1 1 calc R U . . .
H14F H 0.5161 0.9975 0.8158 0.111 Uiso 1 1 calc R U . . .
C146 C 0.4185(5) 1.0983(3) 0.7487(3) 0.087(3) Uani 1 1 d . . . . .
H14G H 0.3893 1.0961 0.7264 0.131 Uiso 1 1 calc R U . . .
H14H H 0.4652 1.1203 0.7346 0.131 Uiso 1 1 calc R U . . .
H14I H 0.3841 1.1176 0.7709 0.131 Uiso 1 1 calc R U . . .
C147 C 0.5239(4) 1.1639(3) 0.5346(2) 0.0620(17) Uani 1 1 d . . . . .
C148 C 0.4572(6) 1.1879(3) 0.5671(3) 0.128(5) Uani 1 1 d . . . . .
H14J H 0.4756 1.1870 0.5942 0.191 Uiso 1 1 calc R U . . .
H14K H 0.4117 1.1643 0.5743 0.191 Uiso 1 1 calc R U . . .
H14L H 0.4414 1.2278 0.5539 0.191 Uiso 1 1 calc R U . . .
C149 C 0.5978(4) 1.1953(3) 0.5241(3) 0.085(3) Uani 1 1 d . . . . .
H14M H 0.5847 1.2369 0.5151 0.127 Uiso 1 1 calc R U . . .
H14N H 0.6358 1.1821 0.4999 0.127 Uiso 1 1 calc R U . . .
H14O H 0.6213 1.1875 0.5502 0.127 Uiso 1 1 calc R U . . .
C150 C 0.4951(6) 1.1727(3) 0.4907(4) 0.117(4) Uani 1 1 d . . . . .
H15A H 0.4902 1.2141 0.4773 0.176 Uiso 1 1 calc R U . . .
H15B H 0.4433 1.1568 0.4966 0.176 Uiso 1 1 calc R U . . .
H15C H 0.5335 1.1529 0.4703 0.176 Uiso 1 1 calc R U . . .
C151 C 0.6981(4) 0.9832(3) 0.3812(2) 0.0553(15) Uani 1 1 d . . . . .
C152 C 0.6504(5) 1.0409(3) 0.3699(3) 0.082(2) Uani 1 1 d . . . . .
H15D H 0.5941 1.0363 0.3829 0.122 Uiso 1 1 calc R U . . .
H15E H 0.6576 1.0537 0.3378 0.122 Uiso 1 1 calc R U . . .
H15F H 0.6691 1.0698 0.3818 0.122 Uiso 1 1 calc R U . . .
C153 C 0.7854(4) 0.9913(4) 0.3644(2) 0.076(2) Uani 1 1 d . . . . .
H15G H 0.8016 1.0179 0.3794 0.115 Uiso 1 1 calc R U . . .
H15H H 0.7956 1.0074 0.3325 0.115 Uiso 1 1 calc R U . . .
H15I H 0.8157 0.9540 0.3705 0.115 Uiso 1 1 calc R U . . .
C154 C 0.6730(4) 0.9403(3) 0.3576(2) 0.0630(17) Uani 1 1 d . . . . .
H15J H 0.7045 0.9035 0.3632 0.094 Uiso 1 1 calc R U . . .
H15K H 0.6819 0.9566 0.3258 0.094 Uiso 1 1 calc R U . . .
H15L H 0.6166 0.9340 0.3691 0.094 Uiso 1 1 calc R U . . .
C155 C 0.8004(4) 0.6827(3) 0.4596(2) 0.0544(15) Uani 1 1 d . . . . .
C156 C 0.8607(4) 0.7105(3) 0.4192(2) 0.0652(18) Uani 1 1 d . . . . .
H15M H 0.9066 0.7196 0.4287 0.098 Uiso 1 1 calc R U . . .
H15N H 0.8360 0.7461 0.4036 0.098 Uiso 1 1 calc R U . . .
H15O H 0.8780 0.6836 0.3994 0.098 Uiso 1 1 calc R U . . .
C157 C 0.7247(4) 0.6743(3) 0.4451(2) 0.0643(17) Uani 1 1 d . . . . .
H15P H 0.7389 0.6547 0.4204 0.097 Uiso 1 1 calc R U . . .
H15Q H 0.6972 0.7120 0.4359 0.097 Uiso 1 1 calc R U . . .
H15R H 0.6897 0.6508 0.4699 0.097 Uiso 1 1 calc R U . . .
C158 C 0.8364(4) 0.6233(3) 0.4796(2) 0.0671(19) Uani 1 1 d . . . . .
H15S H 0.8803 0.6281 0.4928 0.101 Uiso 1 1 calc R U . . .
H15T H 0.8562 0.6014 0.4565 0.101 Uiso 1 1 calc R U . . .
H15U H 0.7957 0.6023 0.5025 0.101 Uiso 1 1 calc R U . . .
C159 C 0.7327(4) 0.5582(2) 0.6947(2) 0.0515(15) Uani 1 1 d . . . . .
C160 C 0.6508(5) 0.5368(3) 0.7031(3) 0.072(2) Uani 1 1 d . . . . .
H16A H 0.6530 0.4952 0.7156 0.108 Uiso 1 1 calc R U . . .
H16B H 0.6327 0.5446 0.6751 0.108 Uiso 1 1 calc R U . . .
H16C H 0.6138 0.5568 0.7238 0.108 Uiso 1 1 calc R U . . .
C161 C 0.7646(4) 0.5419(2) 0.7369(2) 0.0590(17) Uani 1 1 d . . . . .
H16D H 0.7266 0.5566 0.7604 0.089 Uiso 1 1 calc R U . . .
H16E H 0.8154 0.5589 0.7318 0.089 Uiso 1 1 calc R U . . .
H16F H 0.7724 0.4998 0.7457 0.089 Uiso 1 1 calc R U . . .
C162 C 0.7907(5) 0.5298(3) 0.6602(2) 0.068(2) Uani 1 1 d . . . . .
H16G H 0.7946 0.4879 0.6712 0.102 Uiso 1 1 calc R U . . .
H16H H 0.8431 0.5446 0.6548 0.102 Uiso 1 1 calc R U . . .
H16I H 0.7712 0.5390 0.6326 0.102 Uiso 1 1 calc R U . . .
C201 C 0.4711(3) 0.8232(2) 0.88620(17) 0.0359(11) Uani 1 1 d . . . . .
H201 H 0.4373 0.8008 0.8784 0.043 Uiso 1 1 calc R U . . .
C202 C 0.5510(3) 0.8048(2) 0.88342(17) 0.0346(11) Uani 1 1 d . . . . .
C203 C 0.5995(3) 0.8367(2) 0.89503(17) 0.0347(11) Uani 1 1 d . . . . .
H203 H 0.6537 0.8234 0.8940 0.042 Uiso 1 1 calc R U . . .
C204 C 0.7061(3) 0.9082(2) 0.91371(18) 0.0382(12) Uani 1 1 d . . . . .
H204 H 0.7263 0.8734 0.9043 0.046 Uiso 1 1 calc R U . . .
C205 C 0.7587(3) 0.9416(2) 0.92185(18) 0.0388(12) Uani 1 1 d . . . . .
C206 C 0.7280(3) 0.9906(2) 0.93750(17) 0.0359(11) Uani 1 1 d . . . . .
H206 H 0.7627 1.0127 0.9450 0.043 Uiso 1 1 calc R U . . .
C207 C 0.6665(3) 1.1012(2) 0.96181(17) 0.0368(11) Uani 1 1 d . . . . .
H207 H 0.7208 1.0886 0.9608 0.044 Uiso 1 1 calc R U . . .
C208 C 0.6399(3) 1.1552(2) 0.96982(18) 0.0384(11) Uani 1 1 d . . . . .
C209 C 0.5594(3) 1.1715(2) 0.97363(18) 0.0396(12) Uani 1 1 d . . . . .
H209 H 0.5401 1.2079 0.9805 0.047 Uiso 1 1 calc R U . . .
C210 C 0.3925(3) 1.2093(2) 0.97938(19) 0.0403(12) Uani 1 1 d . . . . .
H210 H 0.4263 1.2313 0.9877 0.048 Uiso 1 1 calc R U . . .
C211 C 0.3150(3) 1.2319(2) 0.97716(19) 0.0424(13) Uani 1 1 d . . . . .
C212 C 0.2669(3) 1.1980(2) 0.96685(19) 0.0432(13) Uani 1 1 d . . . . .
H212 H 0.2142 1.2128 0.9646 0.052 Uiso 1 1 calc R U . . .
C213 C 0.1587(3) 1.1264(2) 0.9494(2) 0.0463(14) Uani 1 1 d . . . . .
H213 H 0.1405 1.1639 0.9544 0.056 Uiso 1 1 calc R U . . .
C214 C 0.1056(3) 1.0929(2) 0.9420(2) 0.0472(14) Uani 1 1 d . . . . .
C215 C 0.1339(3) 1.0384(2) 0.9340(2) 0.0465(14) Uani 1 1 d . . . . .
H215 H 0.0978 1.0144 0.9297 0.056 Uiso 1 1 calc R U . . .
C216 C 0.1946(3) 0.9268(2) 0.9108(2) 0.0490(15) Uani 1 1 d . . . . .
H216 H 0.1396 0.9382 0.9139 0.059 Uiso 1 1 calc R U . . .
C217 C 0.2228(3) 0.8755(2) 0.8974(2) 0.0479(14) Uani 1 1 d . . . . .
C218 C 0.3031(3) 0.8596(2) 0.8935(2) 0.0465(14) Uani 1 1 d . . . . .
H218 H 0.3236 0.8250 0.8839 0.056 Uiso 1 1 calc R U . . .
C219 C 0.3553(3) 0.8929(2) 0.90321(19) 0.0396(12) Uani 1 1 d . . . . .
C220 C 0.4395(3) 0.8737(2) 0.90019(17) 0.0337(11) Uani 1 1 d . . . . .
C221 C 0.4905(3) 0.9069(2) 0.91154(16) 0.0331(10) Uani 1 1 d . . . . .
C222 C 0.5714(3) 0.88874(19) 0.90842(16) 0.0318(10) Uani 1 1 d . . . . .
C223 C 0.6249(3) 0.9235(2) 0.91881(17) 0.0340(11) Uani 1 1 d . . . . .
C224 C 0.5943(3) 0.97546(19) 0.93274(15) 0.0294(10) Uani 1 1 d . . . . .
C225 C 0.6464(3) 1.0088(2) 0.94267(16) 0.0325(10) Uani 1 1 d . . . . .
C226 C 0.6159(3) 1.0642(2) 0.95517(16) 0.0323(10) Uani 1 1 d . . . . .
C227 C 0.5341(3) 1.0824(2) 0.95735(16) 0.0310(10) Uani 1 1 d . . . . .
C228 C 0.5063(3) 1.1367(2) 0.96770(17) 0.0348(11) Uani 1 1 d . . . . .
C229 C 0.4222(3) 1.1558(2) 0.96988(17) 0.0340(11) Uani 1 1 d . . . . .
C230 C 0.3718(3) 1.1215(2) 0.96014(17) 0.0339(11) Uani 1 1 d . . . . .
C231 C 0.2922(3) 1.1426(2) 0.95943(18) 0.0389(12) Uani 1 1 d . . . . .
C232 C 0.2391(3) 1.1071(2) 0.94968(19) 0.0410(12) Uani 1 1 d . . . . .
C233 C 0.2667(3) 1.0525(2) 0.94034(18) 0.0383(12) Uani 1 1 d . . . . .
C234 C 0.2135(3) 1.0175(2) 0.93204(19) 0.0391(12) Uani 1 1 d . . . . .
C235 C 0.2438(3) 0.9620(2) 0.91992(19) 0.0393(12) Uani 1 1 d . . . . .
C236 C 0.3260(3) 0.9448(2) 0.91669(18) 0.0358(11) Uani 1 1 d . . . . .
C237 C 0.3788(3) 0.9790(2) 0.92734(16) 0.0315(10) Uani 1 1 d . . . . .
C238 C 0.4596(3) 0.96055(19) 0.92461(16) 0.0311(10) Uani 1 1 d . . . . .
C239 C 0.5113(2) 0.99450(19) 0.93552(16) 0.0294(10) Uani 1 1 d . . . . .
C240 C 0.4813(3) 1.04725(19) 0.94794(16) 0.0297(10) Uani 1 1 d . . . . .
C241 C 0.4010(3) 1.0669(2) 0.94914(16) 0.0318(10) Uani 1 1 d . . . . .
C242 C 0.3496(3) 1.03264(19) 0.93901(16) 0.0309(10) Uani 1 1 d . . . . .
C243 C 0.8486(3) 0.9254(2) 0.9108(2) 0.0424(13) Uani 1 1 d . . . . .
C244 C 0.8732(3) 0.9341(3) 0.8607(2) 0.0636(18) Uani 1 1 d . . . . .
H24A H 0.8635 0.9750 0.8470 0.095 Uiso 1 1 calc R U . . .
H24B H 0.8420 0.9107 0.8503 0.095 Uiso 1 1 calc R U . . .
H24C H 0.9297 0.9224 0.8524 0.095 Uiso 1 1 calc R U . . .
C245 C 0.8671(3) 0.8619(2) 0.9315(2) 0.0536(15) Uani 1 1 d . . . . .
H24D H 0.9247 0.8531 0.9265 0.080 Uiso 1 1 calc R U . . .
H24E H 0.8436 0.8373 0.9179 0.080 Uiso 1 1 calc R U . . .
H24F H 0.8448 0.8544 0.9633 0.080 Uiso 1 1 calc R U . . .
C246 C 0.8955(3) 0.9622(3) 0.9272(3) 0.0627(18) Uani 1 1 d . . . . .
H24G H 0.9522 0.9508 0.9194 0.094 Uiso 1 1 calc R U . . .
H24H H 0.8789 0.9566 0.9593 0.094 Uiso 1 1 calc R U . . .
H24I H 0.8855 1.0030 0.9134 0.094 Uiso 1 1 calc R U . . .
C247 C 0.6969(3) 1.1994(2) 0.9704(2) 0.0447(13) Uani 1 1 d . . . . .
C248 C 0.7731(3) 1.1692(3) 0.9838(3) 0.068(2) Uani 1 1 d . . . . .
H24J H 0.8020 1.1483 0.9613 0.102 Uiso 1 1 calc R U . . .
H24K H 0.7598 1.1419 1.0123 0.102 Uiso 1 1 calc R U . . .
H24L H 0.8063 1.1980 0.9864 0.102 Uiso 1 1 calc R U . . .
C249 C 0.6604(3) 1.2391(2) 1.0017(2) 0.0510(14) Uani 1 1 d . . . . .
H24M H 0.6998 1.2650 1.0019 0.076 Uiso 1 1 calc R U . . .
H24N H 0.6436 1.2158 1.0316 0.076 Uiso 1 1 calc R U . . .
H24O H 0.6143 1.2619 0.9919 0.076 Uiso 1 1 calc R U . . .
C250 C 0.7164(4) 1.2358(3) 0.9239(2) 0.0642(18) Uani 1 1 d . . . . .
H25A H 0.7450 1.2114 0.9038 0.096 Uiso 1 1 calc R U . . .
H25B H 0.7497 1.2664 0.9232 0.096 Uiso 1 1 calc R U . . .
H25C H 0.6672 1.2532 0.9146 0.096 Uiso 1 1 calc R U . . .
C251 C 0.2865(3) 1.2925(2) 0.98493(19) 0.0515(13) Uani 1 1 d D U . . .
C252 C 0.2993(7) 1.2965(5) 1.0293(4) 0.060(3) Uani 0.5 1 d D U P A 1
H25D H 0.2651 1.2705 1.0527 0.090 Uiso 0.5 1 calc R U P A 1
H25E H 0.2861 1.3362 1.0332 0.090 Uiso 0.5 1 calc R U P A 1
H25F H 0.3549 1.2852 1.0310 0.090 Uiso 0.5 1 calc R U P A 1
C253 C 0.3387(7) 1.3383(4) 0.9493(4) 0.069(3) Uani 0.5 1 d D U P A 1
H25G H 0.3944 1.3299 0.9516 0.103 Uiso 0.5 1 calc R U P A 1
H25H H 0.3206 1.3771 0.9543 0.103 Uiso 0.5 1 calc R U P A 1
H25I H 0.3333 1.3365 0.9197 0.103 Uiso 0.5 1 calc R U P A 1
C254 C 0.2019(6) 1.3117(5) 0.9801(5) 0.060(3) Uani 0.5 1 d D U P A 1
H25J H 0.1989 1.3189 0.9489 0.090 Uiso 0.5 1 calc R U P A 1
H25K H 0.1852 1.3472 0.9910 0.090 Uiso 0.5 1 calc R U P A 1
H25L H 0.1670 1.2814 0.9973 0.090 Uiso 0.5 1 calc R U P A 1
C255 C 0.0174(3) 1.1139(3) 0.9446(2) 0.0540(16) Uani 1 1 d . . . . .
C256 C 0.0056(4) 1.1805(3) 0.9405(3) 0.084(3) Uani 1 1 d . . . . .
H25M H -0.0489 1.1939 0.9374 0.126 Uiso 1 1 calc R U . . .
H25N H 0.0429 1.1996 0.9144 0.126 Uiso 1 1 calc R U . . .
H25O H 0.0155 1.1898 0.9670 0.126 Uiso 1 1 calc R U . . .
C257 C -0.0092(4) 1.1038(4) 0.9052(3) 0.091(3) Uani 1 1 d . . . . .
H25P H -0.0013 1.0625 0.9050 0.136 Uiso 1 1 calc R U . . .
H25Q H 0.0219 1.1258 0.8780 0.136 Uiso 1 1 calc R U . . .
H25R H -0.0656 1.1164 0.9072 0.136 Uiso 1 1 calc R U . . .
C258 C -0.0308(4) 1.0808(3) 0.9853(3) 0.096(3) Uani 1 1 d . . . . .
H25S H -0.0872 1.0895 0.9846 0.144 Uiso 1 1 calc R U . . .
H25T H -0.0200 1.0916 1.0111 0.144 Uiso 1 1 calc R U . . .
H25U H -0.0170 1.0394 0.9872 0.144 Uiso 1 1 calc DR U . . .
C259 C 0.1658(3) 0.8361(3) 0.8900(2) 0.0577(17) Uani 1 1 d . . . . .
C260 C 0.1108(5) 0.8686(3) 0.8626(4) 0.124(4) Uani 1 1 d . . . . .
H26A H 0.1407 0.8852 0.8331 0.186 Uiso 1 1 calc R U . . .
H26B H 0.0816 0.8998 0.8762 0.186 Uiso 1 1 calc R U . . .
H26C H 0.0732 0.8427 0.8602 0.186 Uiso 1 1 calc R U . . .
C261 C 0.1095(5) 0.8132(4) 0.9340(3) 0.104(3) Uani 1 1 d . . . . .
H26D H 0.0873 0.8454 0.9483 0.156 Uiso 1 1 calc R U . . .
H26E H 0.1390 0.7848 0.9534 0.156 Uiso 1 1 calc R U . . .
H26F H 0.0664 0.7949 0.9286 0.156 Uiso 1 1 calc R U . . .
C262 C 0.2096(4) 0.7864(4) 0.8709(4) 0.112(4) Uani 1 1 d . . . . .
H26G H 0.1715 0.7639 0.8648 0.168 Uiso 1 1 calc R U . . .
H26H H 0.2391 0.7617 0.8920 0.168 Uiso 1 1 calc R U . . .
H26I H 0.2466 0.8014 0.8433 0.168 Uiso 1 1 calc R U . . .
C269 C 0.5028(3) 0.6983(2) 0.87947(19) 0.0403(12) Uani 1 1 d . . . . .
C270 C 0.4522(3) 0.6942(3) 0.8527(2) 0.0577(16) Uani 1 1 d . . . . .
H270 H 0.4631 0.7121 0.8221 0.069 Uiso 1 1 calc R U . . .
C271 C 0.3845(4) 0.6632(3) 0.8714(3) 0.077(2) Uani 1 1 d . . . . .
H271 H 0.3487 0.6607 0.8535 0.093 Uiso 1 1 calc R U . . .
C272 C 0.3695(4) 0.6365(3) 0.9153(3) 0.077(2) Uani 1 1 d . . . . .
H272 H 0.3236 0.6154 0.9275 0.093 Uiso 1 1 calc R U . . .
C273 C 0.4203(4) 0.6400(3) 0.9418(3) 0.0640(18) Uani 1 1 d . . . . .
H273 H 0.4101 0.6214 0.9721 0.077 Uiso 1 1 calc R U . . .
C274 C 0.4870(3) 0.6714(2) 0.9234(2) 0.0528(15) Uani 1 1 d . . . . .
H274 H 0.5222 0.6743 0.9416 0.063 Uiso 1 1 calc R U . . .
C282 C 0.3397(6) 1.3156(5) 1.0081(4) 0.058(3) Uani 0.5 1 d D U P A 2
H28A H 0.3920 1.3213 0.9887 0.087 Uiso 0.5 1 calc R U P A 2
H28B H 0.3454 1.2878 1.0355 0.087 Uiso 0.5 1 calc R U P A 2
H28C H 0.3157 1.3525 1.0150 0.087 Uiso 0.5 1 calc R U P A 2
C283 C 0.2790(8) 1.3320(5) 0.9419(4) 0.069(3) Uani 0.5 1 d D U P A 2
H28D H 0.3314 1.3351 0.9221 0.104 Uiso 0.5 1 calc R U P A 2
H28E H 0.2575 1.3703 0.9468 0.104 Uiso 0.5 1 calc R U P A 2
H28F H 0.2432 1.3166 0.9284 0.104 Uiso 0.5 1 calc R U P A 2
C284 C 0.2030(6) 1.2899(5) 1.0164(4) 0.066(3) Uani 0.5 1 d D U P A 2
H28G H 0.1824 1.3290 1.0199 0.098 Uiso 0.5 1 calc R U P A 2
H28H H 0.2075 1.2656 1.0454 0.098 Uiso 0.5 1 calc R U P A 2
H28I H 0.1666 1.2737 1.0039 0.098 Uiso 0.5 1 calc R U P A 2
C301 C 0.9005(3) 0.6375(2) 0.75038(17) 0.0417(12) Uani 1 1 d . . . . .
H301 H 0.9189 0.5992 0.7622 0.050 Uiso 1 1 calc R U . . .
C302 C 0.8580(3) 0.6723(2) 0.77915(18) 0.0398(12) Uani 1 1 d . . . . .
C303 C 0.8335(3) 0.7287(2) 0.76046(18) 0.0405(12) Uani 1 1 d . . . . .
H303 H 0.8043 0.7525 0.7795 0.049 Uiso 1 1 calc R U . . .
C304 C 0.7990(3) 0.8505(2) 0.72568(19) 0.0412(12) Uani 1 1 d . . . . .
H304 H 0.7909 0.8363 0.7567 0.049 Uiso 1 1 calc R U . . .
C305 C 0.7811(3) 0.9088(2) 0.7094(2) 0.0443(13) Uani 1 1 d . . . . .
C306 C 0.7905(3) 0.9278(2) 0.6644(2) 0.0446(13) Uani 1 1 d . . . . .
H306 H 0.7756 0.9671 0.6530 0.053 Uiso 1 1 calc R U . . .
C307 C 0.8197(3) 0.9728(2) 0.5687(2) 0.0474(13) Uani 1 1 d . . . . .
H307 H 0.7935 0.9972 0.5879 0.057 Uiso 1 1 calc R U . . .
C308 C 0.8394(3) 0.9967(2) 0.5236(2) 0.0517(15) Uani 1 1 d . . . . .
C309 C 0.8731(3) 0.9593(2) 0.4963(2) 0.0507(14) Uani 1 1 d . . . . .
H309 H 0.8849 0.9744 0.4653 0.061 Uiso 1 1 calc R U . . .
C310 C 0.9544(3) 0.8843(3) 0.4366(2) 0.0507(14) Uani 1 1 d . . . . .
H310 H 0.9378 0.9230 0.4245 0.061 Uiso 1 1 calc R U . . .
C311 C 0.9997(3) 0.8516(2) 0.4085(2) 0.0507(14) Uani 1 1 d . . . . .
C312 C 1.0198(4) 0.7937(3) 0.4272(2) 0.0529(14) Uani 1 1 d . . . . .
H312 H 1.0509 0.7702 0.4084 0.063 Uiso 1 1 calc R U . . .
C313 C 1.0540(4) 0.6713(3) 0.4620(2) 0.0562(16) Uani 1 1 d . . . . .
H313 H 1.0656 0.6861 0.4310 0.067 Uiso 1 1 calc R U . . .
C314 C 1.0744(4) 0.6133(3) 0.4783(2) 0.0563(16) Uani 1 1 d . . . . .
C315 C 1.0573(4) 0.5925(2) 0.52344(19) 0.0511(14) Uani 1 1 d . . . . .
H315 H 1.0706 0.5530 0.5349 0.061 Uiso 1 1 calc R U . . .
C316 C 1.0357(4) 0.5494(2) 0.6192(2) 0.0538(15) Uani 1 1 d . . . . .
H316 H 1.0611 0.5248 0.6000 0.065 Uiso 1 1 calc R U . . .
C317 C 1.0267(4) 0.5284(2) 0.66430(19) 0.0499(14) Uani 1 1 d . . . . .
C318 C 0.9861(4) 0.5652(2) 0.69220(19) 0.0518(15) Uani 1 1 d . . . . .
H318 H 0.9777 0.5513 0.7233 0.062 Uiso 1 1 calc R U . . .
C319 C 0.9578(3) 0.6214(2) 0.67531(19) 0.0454(13) Uani 1 1 d . . . . .
C320 C 0.9157(3) 0.6582(2) 0.70517(19) 0.0424(12) Uani 1 1 d . . . . .
C321 C 0.8895(3) 0.7157(2) 0.68685(19) 0.0420(12) Uani 1 1 d . . . . .
C322 C 0.8495(3) 0.7513(2) 0.71600(19) 0.0403(12) Uani 1 1 d . . . . .
C323 C 0.8285(3) 0.8122(2) 0.6979(2) 0.0433(13) Uani 1 1 d . . . . .
C324 C 0.8416(3) 0.8329(2) 0.65190(19) 0.0413(12) Uani 1 1 d . . . . .
C325 C 0.8210(3) 0.8922(2) 0.63447(19) 0.0430(12) Uani 1 1 d . . . . .
C326 C 0.8366(3) 0.9141(2) 0.5871(2) 0.0449(13) Uani 1 1 d . . . . .
C327 C 0.8729(3) 0.8773(2) 0.5585(2) 0.0441(13) Uani 1 1 d . . . . .
C328 C 0.8909(3) 0.8999(2) 0.5122(2) 0.0460(13) Uani 1 1 d . . . . .
C329 C 0.9316(3) 0.8632(2) 0.4822(2) 0.0460(13) Uani 1 1 d . . . . .
C330 C 0.9536(3) 0.8039(2) 0.50025(19) 0.0440(12) Uani 1 1 d . . . . .
C331 C 0.9966(3) 0.7696(2) 0.47131(19) 0.0474(13) Uani 1 1 d . . . . .
C332 C 1.0173(3) 0.7083(2) 0.48949(19) 0.0474(13) Uani 1 1 d . . . . .
C333 C 0.9992(3) 0.6862(2) 0.53571(19) 0.0470(13) Uani 1 1 d . . . . .
C334 C 1.0211(3) 0.6277(2) 0.55283(19) 0.0486(14) Uani 1 1 d . . . . .
C335 C 1.0085(4) 0.6062(2) 0.60064(19) 0.0481(14) Uani 1 1 d . . . . .
C336 C 0.9689(3) 0.6424(2) 0.62920(18) 0.0445(13) Uani 1 1 d . . . . .
C337 C 0.9434(3) 0.7016(2) 0.61082(19) 0.0430(12) Uani 1 1 d . . . . .
C338 C 0.9037(3) 0.7374(2) 0.64001(18) 0.0404(12) Uani 1 1 d . . . . .
C339 C 0.8796(3) 0.7958(2) 0.62217(19) 0.0398(12) Uani 1 1 d . . . . .
C340 C 0.8948(3) 0.8172(2) 0.5761(2) 0.0436(13) Uani 1 1 d . . . . .
C341 C 0.9346(3) 0.7814(2) 0.54731(19) 0.0431(12) Uani 1 1 d . . . . .
C342 C 0.9583(3) 0.7233(2) 0.56483(18) 0.0405(12) Uani 1 1 d . . . . .
C343 C 0.7605(3) 0.9514(2) 0.7408(2) 0.0480(14) Uani 1 1 d D . . . .
C344 C 0.7091(3) 0.9262(2) 0.7852(2) 0.0480(14) Uani 1 1 d D . . . .
H34A H 0.7012 0.9537 0.8045 0.072 Uiso 1 1 calc R U . . .
H34B H 0.7354 0.8900 0.7989 0.072 Uiso 1 1 calc R U . . .
H34C H 0.6575 0.9186 0.7809 0.072 Uiso 1 1 calc R U . . .
C345 C 0.7187(4) 1.0078(2) 0.7200(2) 0.0552(15) Uani 1 1 d D . . . .
H34D H 0.6739 0.9992 0.7093 0.083 Uiso 1 1 calc R U . . .
H34E H 0.7562 1.0291 0.6953 0.083 Uiso 1 1 calc R U . . .
H34F H 0.6993 1.0312 0.7422 0.083 Uiso 1 1 calc R U . . .
C346 C 0.8409(4) 0.9646(3) 0.7474(2) 0.0599(17) Uani 1 1 d D . . . .
H34G H 0.8322 0.9919 0.7668 0.090 Uiso 1 1 calc R U . . .
H34H H 0.8735 0.9814 0.7188 0.090 Uiso 1 1 calc R U . . .
H34I H 0.8682 0.9287 0.7609 0.090 Uiso 1 1 calc R U . . .
C347 C 0.8314(4) 1.0620(2) 0.5058(2) 0.0540(15) Uani 1 1 d . . . . .
C348 C 0.7833(4) 1.0947(3) 0.5403(2) 0.0677(19) Uani 1 1 d . . . . .
H34J H 0.7298 1.0811 0.5505 0.102 Uiso 1 1 calc R U . . .
H34K H 0.7798 1.1362 0.5271 0.102 Uiso 1 1 calc R U . . .
H34L H 0.8096 1.0878 0.5654 0.102 Uiso 1 1 calc R U . . .
C349 C 0.9146(4) 1.0825(3) 0.4916(3) 0.071(2) Uani 1 1 d . . . . .
H34M H 0.9403 1.0731 0.5170 0.106 Uiso 1 1 calc R U . . .
H34N H 0.9119 1.1244 0.4801 0.106 Uiso 1 1 calc R U . . .
H34O H 0.9455 1.0633 0.4685 0.106 Uiso 1 1 calc R U . . .
C350 C 0.7924(4) 1.0771(2) 0.4654(2) 0.0612(17) Uani 1 1 d . . . . .
H35A H 0.8224 1.0564 0.4430 0.092 Uiso 1 1 calc R U . . .
H35B H 0.7924 1.1187 0.4531 0.092 Uiso 1 1 calc R U . . .
H35C H 0.7377 1.0657 0.4744 0.092 Uiso 1 1 calc R U . . .
C351 C 1.0269(4) 0.8749(3) 0.3592(2) 0.0600(16) Uani 1 1 d . . . . .
C352 C 1.0139(4) 0.9409(3) 0.3461(2) 0.0701(19) Uani 1 1 d . . . . .
H35D H 0.9571 0.9524 0.3536 0.105 Uiso 1 1 calc R U . . .
H35E H 1.0335 0.9539 0.3142 0.105 Uiso 1 1 calc R U . . .
H35F H 1.0428 0.9585 0.3620 0.105 Uiso 1 1 calc R U . . .
C353 C 0.9786(5) 0.8485(3) 0.3350(2) 0.079(2) Uani 1 1 d . . . . .
H35G H 0.9889 0.8064 0.3414 0.118 Uiso 1 1 calc R U . . .
H35H H 0.9940 0.8638 0.3031 0.118 Uiso 1 1 calc R U . . .
H35I H 0.9219 0.8584 0.3451 0.118 Uiso 1 1 calc R U . . .
C354 C 1.1155(4) 0.8601(4) 0.3441(3) 0.087(3) Uani 1 1 d . . . . .
H35J H 1.1456 0.8780 0.3593 0.131 Uiso 1 1 calc R U . . .
H35K H 1.1313 0.8746 0.3121 0.131 Uiso 1 1 calc R U . . .
H35L H 1.1266 0.8181 0.3512 0.131 Uiso 1 1 calc R U . . .
C355 C 1.1134(4) 0.5744(3) 0.4455(2) 0.0611(18) Uani 1 1 d . . . . .
C356 C 1.1900(5) 0.5998(3) 0.4180(2) 0.082(2) Uani 1 1 d . . . . .
H35M H 1.2299 0.5933 0.4364 0.124 Uiso 1 1 calc R U . . .
H35N H 1.1799 0.6413 0.4070 0.124 Uiso 1 1 calc R U . . .
H35O H 1.2097 0.5810 0.3930 0.124 Uiso 1 1 calc R U . . .
C357 C 1.0544(5) 0.5731(3) 0.4161(2) 0.082(2) Uani 1 1 d . . . . .
H35P H 1.0789 0.5502 0.3941 0.123 Uiso 1 1 calc R U . . .
H35Q H 1.0406 0.6126 0.4010 0.123 Uiso 1 1 calc R U . . .
H35R H 1.0062 0.5558 0.4345 0.123 Uiso 1 1 calc R U . . .
C358 C 1.1304(5) 0.5129(3) 0.4687(2) 0.087(3) Uani 1 1 d . . . . .
H35S H 1.1584 0.4905 0.4470 0.131 Uiso 1 1 calc R U . . .
H35T H 1.0804 0.4959 0.4844 0.131 Uiso 1 1 calc R U . . .
H35U H 1.1636 0.5122 0.4899 0.131 Uiso 1 1 calc R U . . .
C359 C 1.0549(5) 0.4659(3) 0.6862(2) 0.069(2) Uani 1 1 d . . . . .
C360 C 1.0993(5) 0.4328(3) 0.6506(2) 0.083(3) Uani 1 1 d . . . . .
H36A H 1.1425 0.4552 0.6311 0.125 Uiso 1 1 calc R U . . .
H36B H 1.0624 0.4270 0.6332 0.125 Uiso 1 1 calc R U . . .
H36C H 1.1213 0.3952 0.6649 0.125 Uiso 1 1 calc R U . . .
C361 C 0.9828(5) 0.4349(3) 0.7134(3) 0.085(3) Uani 1 1 d . . . . .
H36D H 0.9995 0.3953 0.7268 0.127 Uiso 1 1 calc R U . . .
H36E H 0.9462 0.4342 0.6943 0.127 Uiso 1 1 calc R U . . .
H36F H 0.9562 0.4552 0.7367 0.127 Uiso 1 1 calc R U . . .
C362 C 1.1132(5) 0.4707(3) 0.7146(2) 0.083(3) Uani 1 1 d . . . . .
H36G H 1.0853 0.4891 0.7388 0.125 Uiso 1 1 calc R U . . .
H36H H 1.1563 0.4941 0.6964 0.125 Uiso 1 1 calc R U . . .
H36I H 1.1352 0.4321 0.7268 0.125 Uiso 1 1 calc R U . . .
C401 C 0.9424(3) 0.5479(2) 0.84668(18) 0.0398(12) Uani 1 1 d . . . . .
H401 H 0.9777 0.5727 0.8505 0.048 Uiso 1 1 calc R U . . .
C402 C 0.8648(3) 0.5684(2) 0.84424(17) 0.0363(11) Uani 1 1 d . . . . .
C403 C 0.8129(3) 0.5321(2) 0.84062(16) 0.0354(11) Uani 1 1 d . . . . .
H403 H 0.7599 0.5464 0.8390 0.042 Uiso 1 1 calc R U . . .
C404 C 0.6980(3) 0.4504(2) 0.84410(18) 0.0405(12) Uani 1 1 d . . . . .
H404 H 0.6796 0.4873 0.8502 0.049 Uiso 1 1 calc R U . . .
C405 C 0.6432(3) 0.4143(2) 0.8423(2) 0.0445(13) Uani 1 1 d D . . . .
C406 C 0.6715(3) 0.3606(2) 0.83309(19) 0.0430(13) Uani 1 1 d . . . . .
H406 H 0.6349 0.3357 0.8306 0.052 Uiso 1 1 calc R U . . .
C407 C 0.7299(3) 0.2463(2) 0.81558(18) 0.0394(12) Uani 1 1 d . . . . .
H407 H 0.6755 0.2589 0.8167 0.047 Uiso 1 1 calc R U . . .
C408 C 0.7548(3) 0.1896(2) 0.81111(18) 0.0397(12) Uani 1 1 d . . . . .
C409 C 0.8349(3) 0.1735(2) 0.80679(19) 0.0425(12) Uani 1 1 d . . . . .
H409 H 0.8533 0.1356 0.8028 0.051 Uiso 1 1 calc R U . . .
C410 C 1.0051(3) 0.1393(2) 0.7931(2) 0.0473(13) Uani 1 1 d . . . . .
H410 H 0.9699 0.1154 0.7880 0.057 Uiso 1 1 calc R U . . .
C411 C 1.0840(3) 0.1198(2) 0.7904(2) 0.0471(13) Uani 1 1 d . . . . .
C412 C 1.1345(3) 0.1552(2) 0.7977(2) 0.0500(14) Uani 1 1 d . . . . .
H412 H 1.1888 0.1421 0.7964 0.060 Uiso 1 1 calc R U . . .
C413 C 1.2431(3) 0.2291(2) 0.8145(2) 0.0490(14) Uani 1 1 d . . . . .
H413 H 1.2620 0.1918 0.8094 0.059 Uiso 1 1 calc R U . . .
C414 C 1.2956(3) 0.2628(2) 0.8217(2) 0.0484(14) Uani 1 1 d . . . . .
C415 C 1.2675(3) 0.3173(2) 0.8284(2) 0.0457(13) Uani 1 1 d . . . . .
H415 H 1.3033 0.3416 0.8326 0.055 Uiso 1 1 calc R U . . .
C416 C 1.2094(3) 0.4324(2) 0.8435(2) 0.0543(16) Uani 1 1 d . . . . .
H416 H 1.2637 0.4196 0.8426 0.065 Uiso 1 1 calc R U . . .
C417 C 1.1838(3) 0.4875(3) 0.8514(2) 0.0587(17) Uani 1 1 d . . . . .
C418 C 1.1046(3) 0.5050(2) 0.8515(2) 0.0535(15) Uani 1 1 d . . . . .
H418 H 1.0853 0.5420 0.8569 0.064 Uiso 1 1 calc R U . . .
C419 C 1.0520(3) 0.4707(2) 0.84385(19) 0.0425(12) Uani 1 1 d . . . . .
C420 C 0.9691(3) 0.4915(2) 0.84355(17) 0.0362(11) Uani 1 1 d . . . . .
C421 C 0.9161(3) 0.4540(2) 0.83891(17) 0.0349(11) Uani 1 1 d . . . . .
C422 C 0.8362(3) 0.4743(2) 0.83924(16) 0.0345(11) Uani 1 1 d . . . . .
C423 C 0.7795(3) 0.4348(2) 0.83732(17) 0.0358(11) Uani 1 1 d . . . . .
C424 C 0.8081(3) 0.3791(2) 0.83016(17) 0.0350(11) Uani 1 1 d . . . . .
C425 C 0.7525(3) 0.3419(2) 0.82733(17) 0.0365(11) Uani 1 1 d . . . . .
C426 C 0.7808(3) 0.2845(2) 0.81845(18) 0.0374(11) Uani 1 1 d . . . . .
C427 C 0.8632(3) 0.2670(2) 0.81495(17) 0.0366(11) Uani 1 1 d . . . . .
C428 C 0.8908(3) 0.2110(2) 0.80811(18) 0.0392(12) Uani 1 1 d . . . . .
C429 C 0.9752(3) 0.1925(2) 0.80280(19) 0.0428(12) Uani 1 1 d . . . . .
C430 C 1.0272(3) 0.2294(2) 0.80901(18) 0.0394(12) Uani 1 1 d . . . . .
C431 C 1.1091(3) 0.2097(2) 0.80693(19) 0.0426(12) Uani 1 1 d . . . . .
C432 C 1.1638(3) 0.2471(2) 0.81447(19) 0.0440(13) Uani 1 1 d . . . . .
C433 C 1.1353(3) 0.3024(2) 0.82256(18) 0.0381(11) Uani 1 1 d . . . . .
C434 C 1.1881(3) 0.3382(2) 0.82929(19) 0.0411(12) Uani 1 1 d . . . . .
C435 C 1.1595(3) 0.3953(2) 0.83685(19) 0.0412(12) Uani 1 1 d . . . . .
C436 C 1.0787(3) 0.4148(2) 0.83770(18) 0.0387(11) Uani 1 1 d . . . . .
C437 C 1.0246(3) 0.3774(2) 0.83117(17) 0.0339(10) Uani 1 1 d . . . . .
C438 C 0.9437(3) 0.3966(2) 0.83274(16) 0.0339(10) Uani 1 1 d . . . . .
C439 C 0.8909(3) 0.36030(19) 0.82696(16) 0.0318(10) Uani 1 1 d . . . . .
C440 C 0.9177(3) 0.3047(2) 0.81990(17) 0.0365(11) Uani 1 1 d . . . . .
C441 C 0.9992(3) 0.2856(2) 0.81767(17) 0.0359(11) Uani 1 1 d . . . . .
C442 C 1.0520(3) 0.3219(2) 0.82390(17) 0.0367(11) Uani 1 1 d . . . . .
C443 C 0.5531(5) 0.4295(5) 0.8513(5) 0.060(3) Uani 0.7 1 d D U P B 1
C444 C 0.5191(5) 0.4243(5) 0.8134(4) 0.077(3) Uani 0.7 1 d . U P B 1
H44A H 0.5333 0.4570 0.7886 0.115 Uiso 0.7 1 calc R U P B 1
H44B H 0.4612 0.4244 0.8224 0.115 Uiso 0.7 1 calc R U P B 1
H44C H 0.5405 0.3882 0.8043 0.115 Uiso 0.7 1 calc R U P B 1
C445 C 0.5148(5) 0.3876(4) 0.8935(4) 0.075(3) Uani 0.7 1 d . U P B 1
H44D H 0.4576 0.3980 0.9006 0.113 Uiso 0.7 1 calc R U P B 1
H44E H 0.5386 0.3901 0.9181 0.113 Uiso 0.7 1 calc R U P B 1
H44F H 0.5238 0.3481 0.8889 0.113 Uiso 0.7 1 calc R U P B 1
C446 C 0.5336(5) 0.4914(4) 0.8581(5) 0.084(4) Uani 0.7 1 d . U P B 1
H44G H 0.5617 0.5182 0.8325 0.126 Uiso 0.7 1 calc R U P B 1
H44H H 0.5504 0.4946 0.8847 0.126 Uiso 0.7 1 calc R U P B 1
H44I H 0.4763 0.5010 0.8615 0.126 Uiso 0.7 1 calc R U P B 1
C447 C 0.6940(3) 0.1485(2) 0.8102(2) 0.0439(13) Uani 1 1 d . . . . .
C448 C 0.6186(3) 0.1548(2) 0.8453(2) 0.0520(14) Uani 1 1 d . . . . .
H44J H 0.6330 0.1512 0.8739 0.078 Uiso 1 1 calc R U . . .
H44K H 0.5839 0.1244 0.8476 0.078 Uiso 1 1 calc R U . . .
H44L H 0.5909 0.1927 0.8369 0.078 Uiso 1 1 calc R U . . .
C449 C 0.6736(4) 0.1639(3) 0.7643(2) 0.0657(18) Uani 1 1 d . . . . .
H44M H 0.6549 0.2048 0.7575 0.099 Uiso 1 1 calc R U . . .
H44N H 0.6317 0.1401 0.7639 0.099 Uiso 1 1 calc R U . . .
H44O H 0.7209 0.1566 0.7422 0.099 Uiso 1 1 calc R U . . .
C450 C 0.7267(4) 0.0853(2) 0.8201(3) 0.0627(18) Uani 1 1 d . . . . .
H45A H 0.7709 0.0787 0.7961 0.094 Uiso 1 1 calc R U . . .
H45B H 0.6847 0.0601 0.8228 0.094 Uiso 1 1 calc R U . . .
H45C H 0.7455 0.0769 0.8479 0.094 Uiso 1 1 calc R U . . .
C451 C 1.1168(3) 0.0600(2) 0.7820(2) 0.0514(14) Uani 1 1 d . . . . .
C452 C 1.0534(4) 0.0262(2) 0.7753(3) 0.0617(18) Uani 1 1 d . . . . .
H45D H 1.0756 -0.0130 0.7730 0.092 Uiso 1 1 calc R U . . .
H45E H 1.0354 0.0456 0.7481 0.092 Uiso 1 1 calc R U . . .
H45F H 1.0084 0.0241 0.8005 0.092 Uiso 1 1 calc R U . . .
C453 C 1.1824(4) 0.0669(3) 0.7409(2) 0.0629(17) Uani 1 1 d . . . . .
H45G H 1.2250 0.0869 0.7452 0.094 Uiso 1 1 calc R U . . .
H45H H 1.1612 0.0895 0.7155 0.094 Uiso 1 1 calc R U . . .
H45I H 1.2035 0.0288 0.7354 0.094 Uiso 1 1 calc R U . . .
C454 C 1.1495(4) 0.0256(3) 0.8215(2) 0.0617(17) Uani 1 1 d . . . . .
H45J H 1.1745 -0.0115 0.8154 0.092 Uiso 1 1 calc R U . . .
H45K H 1.1061 0.0188 0.8475 0.092 Uiso 1 1 calc R U . . .
H45L H 1.1890 0.0474 0.8271 0.092 Uiso 1 1 calc R U . . .
C455 C 1.3835(3) 0.2415(3) 0.8196(2) 0.0570(15) Uani 1 1 d . U . . .
C456 C 1.4247(4) 0.2430(3) 0.7707(3) 0.079(2) Uani 1 1 d . U . . .
H45M H 1.4315 0.2832 0.7548 0.119 Uiso 1 1 calc R U . . .
H45N H 1.3918 0.2254 0.7569 0.119 Uiso 1 1 calc R U . . .
H45O H 1.4767 0.2215 0.7696 0.119 Uiso 1 1 calc R U . . .
C457 C 1.3893(4) 0.1799(3) 0.8462(2) 0.0715(19) Uani 1 1 d . U . . .
H45P H 1.4449 0.1676 0.8472 0.107 Uiso 1 1 calc R U . . .
H45Q H 1.3683 0.1544 0.8322 0.107 Uiso 1 1 calc R U . . .
H45R H 1.3582 0.1780 0.8763 0.107 Uiso 1 1 calc R U . . .
C458 C 1.4264(4) 0.2801(4) 0.8364(4) 0.135(4) Uani 1 1 d . U . . .
H45S H 1.4068 0.3204 0.8272 0.203 Uiso 1 1 calc R U . . .
H45T H 1.4835 0.2757 0.8242 0.203 Uiso 1 1 calc R U . . .
H45U H 1.4169 0.2691 0.8687 0.203 Uiso 1 1 calc R U . . .
C459 C 1.2414(4) 0.5263(3) 0.8579(3) 0.079(2) Uani 1 1 d . . . . .
C460 C 1.3083(5) 0.5384(4) 0.8137(4) 0.122(4) Uani 1 1 d . . . . .
H46A H 1.3442 0.5654 0.8162 0.182 Uiso 1 1 calc R U . . .
H46B H 1.2833 0.5551 0.7884 0.182 Uiso 1 1 calc R U . . .
H46C H 1.3384 0.5020 0.8094 0.182 Uiso 1 1 calc R U . . .
C461 C 1.2850(6) 0.4957(4) 0.8919(4) 0.132(5) Uani 1 1 d . . . . .
H46D H 1.3148 0.5230 0.8992 0.198 Uiso 1 1 calc R U . . .
H46E H 1.3218 0.4655 0.8808 0.198 Uiso 1 1 calc R U . . .
H46F H 1.2475 0.4781 0.9184 0.198 Uiso 1 1 calc R U . . .
C462 C 1.2043(5) 0.5842(3) 0.8637(5) 0.141(5) Uani 1 1 d . . . . .
H46G H 1.1626 0.5798 0.8906 0.212 Uiso 1 1 calc R U . . .
H46H H 1.1810 0.6031 0.8382 0.212 Uiso 1 1 calc R U . . .
H46I H 1.2447 0.6077 0.8661 0.212 Uiso 1 1 calc R U . . .
C469 C 0.9164(3) 0.6694(2) 0.8580(2) 0.0447(13) Uani 1 1 d . . . . .
C470 C 0.9807(4) 0.6948(3) 0.8290(3) 0.0682(19) Uani 1 1 d . . . . .
H470 H 0.9831 0.7042 0.7980 0.082 Uiso 1 1 calc R U . . .
C471 C 1.0434(4) 0.7064(3) 0.8470(3) 0.081(2) Uani 1 1 d . . . . .
H471 H 1.0882 0.7246 0.8280 0.097 Uiso 1 1 calc R U . . .
C472 C 1.0391(5) 0.6914(3) 0.8910(3) 0.083(3) Uani 1 1 d . . . . .
H472 H 1.0820 0.6982 0.9027 0.100 Uiso 1 1 calc R U . . .
C473 C 0.9747(5) 0.6670(4) 0.9190(3) 0.079(2) Uani 1 1 d . . . . .
H473 H 0.9721 0.6575 0.9500 0.094 Uiso 1 1 calc R U . . .
C474 C 0.9131(4) 0.6559(3) 0.9021(3) 0.0666(19) Uani 1 1 d . . . . .
H474 H 0.8680 0.6387 0.9216 0.080 Uiso 1 1 calc R U . . .
C483 C 0.5560(9) 0.4364(10) 0.8531(8) 0.060(7) Uani 0.3 1 d D U P B 2
C484 C 0.5406(11) 0.4933(9) 0.8211(8) 0.062(5) Uani 0.3 1 d D U P B 2
H48A H 0.5741 0.4929 0.7919 0.093 Uiso 0.3 1 calc R U P B 2
H48B H 0.5533 0.5255 0.8319 0.093 Uiso 0.3 1 calc R U P B 2
H48C H 0.4847 0.4981 0.8190 0.093 Uiso 0.3 1 calc R U P B 2
C485 C 0.5039(11) 0.3926(9) 0.8486(8) 0.061(5) Uani 0.3 1 d D U P B 2
H48D H 0.5221 0.3829 0.8196 0.091 Uiso 0.3 1 calc R U P B 2
H48E H 0.4488 0.4089 0.8516 0.091 Uiso 0.3 1 calc R U P B 2
H48F H 0.5073 0.3575 0.8717 0.091 Uiso 0.3 1 calc R U P B 2
C486 C 0.5318(11) 0.4436(10) 0.9010(7) 0.063(5) Uani 0.3 1 d D U P B 2
H48G H 0.4745 0.4533 0.9083 0.094 Uiso 0.3 1 calc R U P B 2
H48H H 0.5601 0.4746 0.9046 0.094 Uiso 0.3 1 calc R U P B 2
H48I H 0.5454 0.4074 0.9209 0.094 Uiso 0.3 1 calc R U P B 2
C901 C 0.6966(7) 0.5174(5) 0.9619(3) 0.115(3) Uani 1 1 d . . . . .
H901 H 0.6875 0.5439 0.9338 0.137 Uiso 1 1 calc R U . . .
C902 C 0.9047(13) 0.3737(10) 0.9577(5) 0.226(10) Uani 1 1 d . . . . .
H902 H 0.8982 0.4125 0.9378 0.271 Uiso 1 1 calc R U . . .
C903 C 0.6610(9) 0.2097(5) 0.6488(4) 0.151(5) Uani 1 1 d . . . . .
H903 H 0.6846 0.2142 0.6735 0.181 Uiso 1 1 calc R U . . .
C904 C 0.6006(7) 0.3602(6) 0.7074(5) 0.191(7) Uani 1 1 d D U . . .
H90A H 0.5997 0.3386 0.6849 0.287 Uiso 1 1 calc R U . . .
H90B H 0.5718 0.3980 0.7006 0.287 Uiso 1 1 calc R U . . .
H90C H 0.5752 0.3387 0.7365 0.287 Uiso 1 1 calc R U . . .
C905 C 0.6893(6) 0.3685(4) 0.7075(3) 0.111(3) Uani 1 1 d D U . . .
H90D H 0.7064 0.4032 0.6846 0.133 Uiso 1 1 calc R U . . .
H90E H 0.6912 0.3761 0.7364 0.133 Uiso 1 1 calc R U . . .
C906 C 0.7454(6) 0.3207(4) 0.6997(3) 0.115(3) Uani 1 1 d D U . . .
H90F H 0.7455 0.3128 0.6705 0.138 Uiso 1 1 calc R U . . .
H90G H 0.7304 0.2857 0.7227 0.138 Uiso 1 1 calc R U . . .
C907 C 0.8393(5) 0.3379(4) 0.7009(3) 0.102(3) Uani 1 1 d D U . . .
H90H H 0.8550 0.3726 0.6777 0.122 Uiso 1 1 calc R U . . .
H90I H 0.8396 0.3458 0.7299 0.122 Uiso 1 1 calc R U . . .
C908 C 0.8947(7) 0.2874(5) 0.6929(4) 0.125(4) Uani 1 1 d D U . . .
H90J H 0.8750 0.2525 0.7148 0.150 Uiso 1 1 calc R U . . .
H90K H 0.8954 0.2815 0.6632 0.150 Uiso 1 1 calc R U . . .
C909 C 0.9751(8) 0.2942(5) 0.6961(4) 0.161(5) Uani 1 1 d D U . . .
H90L H 0.9949 0.3287 0.6747 0.242 Uiso 1 1 calc R U . . .
H90M H 1.0095 0.2602 0.6898 0.242 Uiso 1 1 calc R U . . .
H90N H 0.9753 0.2981 0.7260 0.242 Uiso 1 1 calc R U . . .

loop_
_atom_site_aniso_label
_atom_site_aniso_U_11
_atom_site_aniso_U_22
_atom_site_aniso_U_33
_atom_site_aniso_U_23
_atom_site_aniso_U_13
_atom_site_aniso_U_12
Pd1 0.03022(19) 0.02862(18) 0.0556(2) -0.02485(16) -0.00709(15) 0.00458(13)
Cl1 0.0321(6) 0.0286(6) 0.0909(11) -0.0294(6) -0.0058(6) 0.0030(5)
Cl2 0.0328(6) 0.0387(7) 0.0884(10) -0.0411(7) -0.0028(6) 0.0010(5)
Cl11 0.142(2) 0.0838(16) 0.140(2) -0.0369(15) -0.0265(18) -0.0009(15)
Cl12 0.149(3) 0.100(2) 0.183(3) -0.025(2) -0.033(2) -0.0199(18)
Cl13 0.274(4) 0.131(2) 0.0889(18) -0.0483(17) 0.025(2) -0.095(3)
Cl21 0.448(10) 0.217(5) 0.185(5) -0.040(4) -0.021(5) -0.151(6)
Cl22 0.386(9) 0.286(7) 0.299(8) -0.134(6) -0.175(7) 0.109(7)
Cl23 0.299(8) 0.412(11) 0.170(5) -0.046(5) -0.062(5) -0.082(8)
Cl31 0.255(6) 0.145(3) 0.245(5) -0.068(3) 0.006(4) 0.039(3)
Cl32 0.140(2) 0.0897(17) 0.183(3) -0.0233(18) -0.068(2) -0.0070(16)
Cl33 0.245(4) 0.135(3) 0.147(3) -0.007(2) -0.076(3) -0.068(3)
P1 0.0283(6) 0.0259(6) 0.0545(8) -0.0245(5) -0.0065(5) 0.0035(5)
P2 0.0328(6) 0.0284(6) 0.0575(8) -0.0253(6) -0.0072(6) 0.0054(5)
C101 0.037(3) 0.026(2) 0.058(3) -0.025(2) -0.011(2) 0.0089(19)
C102 0.028(2) 0.027(2) 0.055(3) -0.021(2) -0.009(2) 0.0041(18)
C103 0.036(3) 0.029(2) 0.056(3) -0.024(2) -0.011(2) 0.006(2)
C104 0.037(3) 0.037(3) 0.060(4) -0.023(3) -0.008(2) 0.009(2)
C105 0.039(3) 0.036(3) 0.076(4) -0.030(3) -0.011(3) 0.010(2)
C106 0.040(3) 0.033(3) 0.066(4) -0.022(3) -0.014(3) 0.013(2)
C107 0.041(3) 0.032(3) 0.081(5) -0.020(3) -0.009(3) 0.009(2)
C108 0.036(3) 0.034(3) 0.086(5) -0.015(3) -0.007(3) 0.003(2)
C109 0.045(3) 0.036(3) 0.075(4) -0.004(3) -0.006(3) -0.002(2)
C110 0.043(3) 0.041(3) 0.072(4) -0.012(3) -0.007(3) 0.000(2)
C111 0.047(3) 0.050(3) 0.058(4) -0.013(3) -0.009(3) -0.004(3)
C112 0.045(3) 0.046(3) 0.057(4) -0.017(3) -0.005(3) 0.001(2)
C113 0.049(3) 0.048(3) 0.052(3) -0.023(3) -0.010(3) 0.007(2)
C114 0.046(3) 0.051(3) 0.060(4) -0.027(3) -0.012(3) 0.011(3)
C115 0.050(3) 0.038(3) 0.056(4) -0.025(3) -0.012(3) 0.015(2)
C116 0.054(3) 0.038(3) 0.054(4) -0.030(3) -0.010(3) 0.015(2)
C117 0.056(3) 0.037(3) 0.061(4) -0.029(3) -0.019(3) 0.012(2)
C118 0.052(3) 0.034(3) 0.048(3) -0.022(2) -0.011(2) 0.009(2)
C119 0.037(3) 0.032(2) 0.053(3) -0.022(2) -0.016(2) 0.010(2)
C120 0.036(3) 0.035(3) 0.057(3) -0.027(2) -0.011(2) 0.009(2)
C121 0.032(2) 0.028(2) 0.056(3) -0.020(2) -0.010(2) 0.0089(19)
C122 0.028(2) 0.029(2) 0.063(4) -0.023(2) -0.009(2) 0.0038(19)
C123 0.031(2) 0.026(2) 0.063(4) -0.020(2) -0.010(2) 0.0068(19)
C124 0.028(2) 0.029(2) 0.066(4) -0.024(2) -0.009(2) 0.0069(19)
C125 0.035(3) 0.032(3) 0.075(4) -0.023(3) -0.014(3) 0.007(2)
C126 0.032(3) 0.035(3) 0.069(4) -0.017(3) -0.006(2) 0.003(2)
C127 0.032(3) 0.029(2) 0.060(4) -0.015(2) -0.008(2) 0.0019(19)
C128 0.035(3) 0.035(3) 0.068(4) -0.014(3) -0.004(3) -0.001(2)
C129 0.036(3) 0.044(3) 0.051(3) -0.015(3) -0.004(2) -0.001(2)
C130 0.036(3) 0.039(3) 0.060(4) -0.017(3) -0.008(2) -0.001(2)
C131 0.038(3) 0.043(3) 0.055(4) -0.014(3) -0.006(2) -0.002(2)
C132 0.037(3) 0.039(3) 0.059(4) -0.013(3) -0.006(2) 0.002(2)
C133 0.033(3) 0.038(3) 0.055(3) -0.020(2) -0.008(2) 0.003(2)
C134 0.041(3) 0.039(3) 0.060(4) -0.026(3) -0.014(2) 0.011(2)
C135 0.046(3) 0.039(3) 0.051(3) -0.021(2) -0.014(2) 0.010(2)
C136 0.031(2) 0.029(2) 0.056(3) -0.018(2) -0.010(2) 0.0081(19)
C137 0.036(3) 0.028(2) 0.057(3) -0.021(2) -0.010(2) 0.007(2)
C138 0.028(2) 0.035(3) 0.052(3) -0.022(2) -0.008(2) 0.0054(19)
C139 0.028(2) 0.030(2) 0.063(4) -0.019(2) -0.008(2) 0.0051(19)
C140 0.030(2) 0.031(2) 0.061(4) -0.020(2) -0.009(2) 0.0019(19)
C141 0.033(3) 0.036(3) 0.054(3) -0.016(2) -0.009(2) 0.003(2)
C142 0.031(2) 0.032(2) 0.059(3) -0.019(2) -0.009(2) 0.001(2)
C143 0.060(4) 0.039(3) 0.078(4) -0.035(3) -0.017(3) 0.020(3)
C144 0.059(4) 0.074(5) 0.090(5) -0.045(4) 0.001(4) 0.019(3)
C145 0.084(5) 0.056(4) 0.096(6) -0.050(4) -0.023(4) 0.017(4)
C146 0.122(7) 0.056(4) 0.086(5) -0.039(4) -0.029(5) 0.046(4)
C147 0.050(4) 0.040(3) 0.090(5) -0.011(3) -0.010(3) 0.006(3)
C148 0.144(9) 0.043(4) 0.135(8) 0.006(5) 0.042(7) 0.043(5)
C149 0.069(5) 0.042(4) 0.143(8) -0.001(4) -0.037(5) -0.011(3)
C150 0.133(8) 0.045(4) 0.200(11) -0.018(5) -0.108(8) 0.016(5)
C151 0.054(4) 0.055(4) 0.055(4) -0.012(3) -0.003(3) -0.012(3)
C152 0.102(6) 0.061(4) 0.073(5) -0.009(4) -0.010(4) 0.003(4)
C153 0.079(5) 0.089(5) 0.063(5) -0.011(4) -0.009(4) -0.034(4)
C154 0.053(4) 0.068(4) 0.062(4) -0.001(3) -0.010(3) -0.014(3)
C155 0.061(4) 0.051(3) 0.053(4) -0.021(3) -0.012(3) 0.007(3)
C156 0.074(4) 0.061(4) 0.060(4) -0.024(3) -0.009(3) 0.014(3)
C157 0.079(5) 0.058(4) 0.065(4) -0.032(3) -0.018(3) 0.003(3)
C158 0.091(5) 0.055(4) 0.059(4) -0.032(3) -0.015(4) 0.019(3)
C159 0.072(4) 0.029(3) 0.059(4) -0.026(3) -0.016(3) 0.011(3)
C160 0.097(6) 0.033(3) 0.091(5) -0.021(3) -0.028(4) 0.003(3)
C161 0.085(5) 0.041(3) 0.056(4) -0.025(3) -0.022(3) 0.018(3)
C162 0.106(6) 0.036(3) 0.060(4) -0.021(3) -0.020(4) 0.028(3)
C201 0.026(2) 0.032(2) 0.056(3) -0.027(2) -0.005(2) 0.0008(19)
C202 0.035(3) 0.027(2) 0.048(3) -0.021(2) -0.009(2) 0.0033(19)
C203 0.025(2) 0.034(2) 0.051(3) -0.025(2) -0.004(2) 0.0025(18)
C204 0.027(2) 0.033(2) 0.060(3) -0.027(2) -0.008(2) 0.0085(19)
C205 0.023(2) 0.041(3) 0.059(3) -0.026(2) -0.008(2) 0.0053(19)
C206 0.026(2) 0.034(2) 0.057(3) -0.025(2) -0.012(2) 0.0012(19)
C207 0.023(2) 0.036(3) 0.058(3) -0.026(2) -0.009(2) 0.0045(19)
C208 0.028(2) 0.037(3) 0.059(3) -0.026(2) -0.012(2) -0.001(2)
C209 0.034(3) 0.032(2) 0.063(3) -0.033(2) -0.012(2) 0.006(2)
C210 0.029(2) 0.035(3) 0.066(4) -0.032(3) -0.011(2) 0.005(2)
C211 0.032(3) 0.032(3) 0.070(4) -0.032(3) -0.006(2) 0.005(2)
C212 0.025(2) 0.038(3) 0.074(4) -0.034(3) -0.006(2) 0.006(2)
C213 0.027(2) 0.039(3) 0.085(4) -0.038(3) -0.017(3) 0.010(2)
C214 0.033(3) 0.049(3) 0.074(4) -0.039(3) -0.020(3) 0.009(2)
C215 0.027(2) 0.045(3) 0.084(4) -0.041(3) -0.020(3) 0.007(2)
C216 0.027(2) 0.048(3) 0.087(4) -0.044(3) -0.020(3) 0.012(2)
C217 0.037(3) 0.041(3) 0.080(4) -0.034(3) -0.022(3) 0.005(2)
C218 0.032(3) 0.033(3) 0.088(4) -0.043(3) -0.014(3) 0.008(2)
C219 0.029(2) 0.033(3) 0.064(3) -0.031(2) -0.010(2) 0.008(2)
C220 0.025(2) 0.029(2) 0.054(3) -0.026(2) -0.006(2) 0.0043(18)
C221 0.030(2) 0.030(2) 0.045(3) -0.021(2) -0.009(2) 0.0046(19)
C222 0.027(2) 0.027(2) 0.047(3) -0.022(2) -0.007(2) 0.0021(18)
C223 0.027(2) 0.032(2) 0.047(3) -0.023(2) -0.005(2) 0.0028(18)
C224 0.024(2) 0.026(2) 0.041(3) -0.019(2) -0.0057(19) 0.0039(17)
C225 0.026(2) 0.034(2) 0.042(3) -0.020(2) -0.0071(19) 0.0027(18)
C226 0.028(2) 0.031(2) 0.043(3) -0.021(2) -0.010(2) 0.0044(18)
C227 0.023(2) 0.032(2) 0.044(3) -0.022(2) -0.0074(19) 0.0048(18)
C228 0.026(2) 0.036(3) 0.049(3) -0.027(2) -0.004(2) 0.0027(19)
C229 0.025(2) 0.032(2) 0.051(3) -0.027(2) -0.006(2) 0.0066(18)
C230 0.022(2) 0.033(2) 0.053(3) -0.023(2) -0.008(2) 0.0000(18)
C231 0.026(2) 0.033(3) 0.064(3) -0.029(2) -0.007(2) 0.0067(19)
C232 0.033(3) 0.033(3) 0.065(4) -0.028(2) -0.013(2) 0.007(2)
C233 0.024(2) 0.039(3) 0.057(3) -0.028(2) -0.009(2) 0.010(2)
C234 0.026(2) 0.033(3) 0.067(4) -0.030(2) -0.011(2) 0.0040(19)
C235 0.026(2) 0.036(3) 0.065(3) -0.030(2) -0.014(2) 0.007(2)
C236 0.022(2) 0.038(3) 0.058(3) -0.031(2) -0.010(2) 0.0054(19)
C237 0.024(2) 0.033(2) 0.045(3) -0.022(2) -0.0093(19) 0.0033(18)
C238 0.023(2) 0.029(2) 0.046(3) -0.022(2) -0.0060(19) 0.0049(17)
C239 0.021(2) 0.027(2) 0.043(3) -0.017(2) -0.0051(18) 0.0036(17)
C240 0.024(2) 0.026(2) 0.043(3) -0.021(2) -0.0037(19) 0.0054(17)
C241 0.024(2) 0.030(2) 0.047(3) -0.020(2) -0.0074(19) 0.0022(18)
C242 0.023(2) 0.029(2) 0.046(3) -0.021(2) -0.0056(19) 0.0039(17)
C243 0.023(2) 0.039(3) 0.071(4) -0.028(3) -0.011(2) 0.004(2)
C244 0.030(3) 0.068(4) 0.092(5) -0.031(4) -0.004(3) 0.009(3)
C245 0.030(3) 0.049(3) 0.090(5) -0.034(3) -0.018(3) 0.015(2)
C246 0.028(3) 0.059(4) 0.112(6) -0.043(4) -0.014(3) 0.003(3)
C247 0.032(3) 0.039(3) 0.070(4) -0.031(3) -0.005(2) -0.005(2)
C248 0.035(3) 0.058(4) 0.132(6) -0.058(4) -0.027(3) 0.006(3)
C249 0.037(3) 0.049(3) 0.079(4) -0.038(3) -0.011(3) -0.001(2)
C250 0.057(4) 0.066(4) 0.078(5) -0.029(4) -0.006(3) -0.024(3)
C251 0.041(3) 0.039(3) 0.084(4) -0.041(3) -0.013(3) 0.012(2)
C252 0.053(7) 0.050(7) 0.089(6) -0.047(6) -0.016(5) 0.017(6)
C253 0.072(7) 0.036(5) 0.099(8) -0.040(5) -0.004(6) 0.011(5)
C254 0.052(5) 0.045(6) 0.098(9) -0.056(7) -0.021(5) 0.023(4)
C255 0.029(3) 0.052(3) 0.096(5) -0.049(3) -0.021(3) 0.016(2)
C256 0.032(3) 0.064(4) 0.177(8) -0.059(5) -0.043(4) 0.021(3)
C257 0.049(4) 0.095(6) 0.162(8) -0.081(6) -0.055(5) 0.032(4)
C258 0.036(4) 0.102(6) 0.129(8) -0.008(6) -0.006(4) 0.021(4)
C259 0.040(3) 0.045(3) 0.108(5) -0.045(3) -0.028(3) 0.004(2)
C260 0.088(6) 0.069(5) 0.273(14) -0.088(7) -0.117(8) 0.019(4)
C261 0.091(6) 0.103(7) 0.136(8) -0.063(6) -0.001(6) -0.045(5)
C262 0.042(4) 0.118(7) 0.222(11) -0.128(8) -0.030(5) 0.002(4)
C269 0.029(2) 0.030(2) 0.067(4) -0.028(3) -0.005(2) 0.0044(19)
C270 0.043(3) 0.052(4) 0.086(5) -0.028(3) -0.014(3) -0.008(3)
C271 0.054(4) 0.072(5) 0.119(7) -0.036(5) -0.020(4) -0.019(4)
C272 0.044(4) 0.059(4) 0.137(8) -0.048(5) 0.002(4) -0.018(3)
C273 0.059(4) 0.046(3) 0.084(5) -0.027(3) 0.009(3) -0.015(3)
C274 0.046(3) 0.043(3) 0.076(4) -0.032(3) -0.003(3) -0.005(2)
C282 0.042(6) 0.047(7) 0.102(9) -0.059(7) -0.017(6) 0.015(5)
C283 0.087(9) 0.040(6) 0.094(7) -0.035(5) -0.028(6) 0.009(6)
C284 0.048(5) 0.049(7) 0.105(9) -0.049(7) 0.000(5) 0.009(5)
C301 0.046(3) 0.032(3) 0.045(3) -0.016(2) -0.003(2) 0.008(2)
C302 0.033(3) 0.031(2) 0.056(3) -0.020(2) -0.003(2) 0.006(2)
C303 0.036(3) 0.032(3) 0.054(3) -0.021(2) -0.004(2) 0.005(2)
C304 0.039(3) 0.027(2) 0.056(3) -0.017(2) -0.002(2) 0.005(2)
C305 0.032(3) 0.034(3) 0.069(4) -0.022(3) -0.005(2) 0.000(2)
C306 0.038(3) 0.030(3) 0.067(4) -0.019(3) -0.008(3) 0.003(2)
C307 0.043(3) 0.036(3) 0.066(4) -0.014(3) -0.018(3) 0.007(2)
C308 0.040(3) 0.034(3) 0.085(5) -0.014(3) -0.025(3) 0.007(2)
C309 0.044(3) 0.042(3) 0.067(4) -0.007(3) -0.019(3) 0.000(2)
C310 0.047(3) 0.044(3) 0.056(4) -0.005(3) -0.008(3) 0.004(2)
C311 0.050(3) 0.045(3) 0.051(4) -0.001(3) -0.006(3) -0.005(3)
C312 0.054(3) 0.047(3) 0.058(4) -0.013(3) -0.016(3) 0.007(3)
C313 0.077(4) 0.047(3) 0.042(3) -0.014(3) -0.010(3) 0.013(3)
C314 0.071(4) 0.042(3) 0.055(4) -0.020(3) -0.012(3) 0.016(3)
C315 0.067(4) 0.035(3) 0.049(3) -0.012(2) -0.012(3) 0.011(3)
C316 0.061(4) 0.044(3) 0.053(4) -0.024(3) -0.007(3) 0.024(3)
C317 0.062(4) 0.040(3) 0.047(3) -0.021(3) -0.009(3) 0.016(3)
C318 0.073(4) 0.032(3) 0.046(3) -0.015(2) -0.009(3) 0.020(3)
C319 0.051(3) 0.033(3) 0.050(3) -0.016(2) -0.006(3) 0.009(2)
C320 0.044(3) 0.028(2) 0.054(3) -0.016(2) -0.006(2) 0.008(2)
C321 0.037(3) 0.034(3) 0.054(3) -0.018(2) -0.004(2) 0.005(2)
C322 0.036(3) 0.028(2) 0.059(4) -0.019(2) -0.007(2) 0.007(2)
C323 0.032(3) 0.032(3) 0.065(4) -0.019(2) -0.002(2) 0.003(2)
C324 0.033(3) 0.025(2) 0.064(4) -0.016(2) -0.005(2) 0.0030(19)
C325 0.041(3) 0.027(2) 0.061(4) -0.014(2) -0.012(2) 0.006(2)
C326 0.036(3) 0.031(3) 0.068(4) -0.018(3) -0.007(2) 0.002(2)
C327 0.038(3) 0.032(3) 0.065(4) -0.010(3) -0.017(3) 0.000(2)
C328 0.034(3) 0.034(3) 0.071(4) -0.012(3) -0.013(3) 0.001(2)
C329 0.040(3) 0.039(3) 0.060(4) -0.010(3) -0.014(3) -0.004(2)
C330 0.039(3) 0.034(3) 0.057(4) -0.010(2) -0.011(2) 0.004(2)
C331 0.052(3) 0.039(3) 0.048(3) -0.005(2) -0.014(3) 0.005(2)
C332 0.056(3) 0.035(3) 0.051(3) -0.013(2) -0.012(3) 0.006(2)
C333 0.052(3) 0.036(3) 0.052(3) -0.013(2) -0.011(3) 0.005(2)
C334 0.053(3) 0.041(3) 0.051(3) -0.018(3) -0.008(3) 0.011(2)
C335 0.061(4) 0.035(3) 0.046(3) -0.013(2) -0.010(3) 0.014(2)
C336 0.048(3) 0.032(3) 0.050(3) -0.016(2) -0.005(2) 0.013(2)
C337 0.040(3) 0.034(3) 0.056(3) -0.020(2) -0.008(2) 0.008(2)
C338 0.041(3) 0.027(2) 0.056(3) -0.017(2) -0.011(2) 0.004(2)
C339 0.032(3) 0.028(2) 0.060(4) -0.013(2) -0.010(2) 0.0027(19)
C340 0.043(3) 0.029(3) 0.064(4) -0.020(2) -0.017(3) 0.006(2)
C341 0.036(3) 0.032(3) 0.060(4) -0.011(2) -0.008(2) 0.003(2)
C342 0.044(3) 0.031(3) 0.047(3) -0.012(2) -0.010(2) 0.005(2)
C343 0.043(3) 0.026(2) 0.077(4) -0.024(3) -0.008(3) 0.004(2)
C344 0.040(3) 0.035(3) 0.075(4) -0.030(3) -0.006(3) 0.003(2)
C345 0.059(4) 0.030(3) 0.080(4) -0.027(3) -0.012(3) 0.008(2)
C346 0.051(4) 0.047(3) 0.089(5) -0.033(3) -0.009(3) -0.008(3)
C347 0.056(4) 0.030(3) 0.079(4) -0.008(3) -0.026(3) 0.000(2)
C348 0.079(5) 0.034(3) 0.088(5) -0.009(3) -0.021(4) 0.002(3)
C349 0.070(4) 0.041(3) 0.104(6) -0.006(4) -0.034(4) -0.003(3)
C350 0.064(4) 0.036(3) 0.082(5) -0.003(3) -0.025(3) -0.002(3)
C351 0.052(4) 0.054(4) 0.067(4) -0.009(3) -0.006(3) 0.005(3)
C352 0.070(5) 0.059(4) 0.069(5) 0.004(3) -0.007(4) -0.009(3)
C353 0.104(6) 0.061(4) 0.063(5) 0.004(4) -0.022(4) -0.003(4)
C354 0.066(5) 0.079(5) 0.092(6) 0.001(4) 0.007(4) 0.007(4)
C355 0.089(5) 0.048(3) 0.040(3) -0.014(3) -0.009(3) 0.022(3)
C356 0.103(6) 0.064(4) 0.066(5) -0.022(4) 0.007(4) 0.014(4)
C357 0.109(6) 0.067(5) 0.066(5) -0.035(4) 0.001(4) 0.011(4)
C358 0.131(7) 0.060(4) 0.061(4) -0.029(4) -0.007(4) 0.040(4)
C359 0.102(6) 0.043(3) 0.050(4) -0.018(3) -0.005(4) 0.034(3)
C360 0.125(7) 0.049(4) 0.064(4) -0.025(3) -0.014(4) 0.052(4)
C361 0.122(7) 0.037(3) 0.077(5) -0.015(3) 0.005(5) 0.025(4)
C362 0.116(6) 0.069(5) 0.058(4) -0.022(4) -0.024(4) 0.047(4)
C401 0.038(3) 0.036(3) 0.053(3) -0.025(2) -0.011(2) -0.001(2)
C402 0.036(3) 0.034(3) 0.042(3) -0.019(2) -0.005(2) 0.002(2)
C403 0.028(2) 0.034(2) 0.046(3) -0.021(2) -0.006(2) 0.0097(19)
C404 0.033(3) 0.031(2) 0.060(3) -0.020(2) -0.005(2) 0.005(2)
C405 0.031(3) 0.037(3) 0.071(4) -0.025(3) -0.010(2) 0.003(2)
C406 0.029(3) 0.034(3) 0.072(4) -0.027(3) -0.010(2) 0.001(2)
C407 0.029(2) 0.034(3) 0.060(3) -0.022(2) -0.010(2) 0.002(2)
C408 0.030(2) 0.033(3) 0.060(3) -0.019(2) -0.009(2) 0.001(2)
C409 0.039(3) 0.033(3) 0.063(4) -0.023(2) -0.015(2) 0.004(2)
C410 0.042(3) 0.037(3) 0.070(4) -0.027(3) -0.015(3) 0.002(2)
C411 0.041(3) 0.034(3) 0.072(4) -0.027(3) -0.013(3) 0.007(2)
C412 0.035(3) 0.038(3) 0.083(4) -0.030(3) -0.012(3) 0.007(2)
C413 0.036(3) 0.041(3) 0.077(4) -0.030(3) -0.015(3) 0.011(2)
C414 0.030(3) 0.049(3) 0.073(4) -0.032(3) -0.009(3) 0.008(2)
C415 0.030(3) 0.046(3) 0.071(4) -0.031(3) -0.015(2) 0.005(2)
C416 0.033(3) 0.045(3) 0.097(5) -0.036(3) -0.025(3) 0.010(2)
C417 0.038(3) 0.044(3) 0.108(5) -0.036(3) -0.027(3) 0.004(2)
C418 0.037(3) 0.044(3) 0.090(5) -0.033(3) -0.021(3) 0.007(2)
C419 0.036(3) 0.035(3) 0.065(4) -0.025(3) -0.016(2) 0.003(2)
C420 0.032(2) 0.033(2) 0.047(3) -0.018(2) -0.007(2) 0.003(2)
C421 0.032(2) 0.028(2) 0.049(3) -0.020(2) -0.012(2) 0.0111(19)
C422 0.034(2) 0.032(2) 0.040(3) -0.018(2) -0.006(2) 0.0039(19)
C423 0.029(2) 0.034(3) 0.046(3) -0.016(2) -0.006(2) 0.0035(19)
C424 0.030(2) 0.031(2) 0.046(3) -0.016(2) -0.007(2) 0.0043(19)
C425 0.029(2) 0.031(2) 0.050(3) -0.016(2) -0.008(2) 0.0040(19)
C426 0.030(2) 0.032(2) 0.052(3) -0.017(2) -0.007(2) 0.0011(19)
C427 0.028(2) 0.034(3) 0.053(3) -0.019(2) -0.010(2) 0.0015(19)
C428 0.035(3) 0.032(2) 0.057(3) -0.020(2) -0.013(2) 0.003(2)
C429 0.034(3) 0.036(3) 0.065(4) -0.025(3) -0.013(2) 0.007(2)
C430 0.032(3) 0.031(2) 0.059(3) -0.021(2) -0.011(2) 0.006(2)
C431 0.037(3) 0.034(3) 0.061(4) -0.021(2) -0.013(2) 0.006(2)
C432 0.030(3) 0.039(3) 0.066(4) -0.024(3) -0.007(2) 0.007(2)
C433 0.032(3) 0.031(2) 0.055(3) -0.019(2) -0.012(2) 0.006(2)
C434 0.030(3) 0.039(3) 0.061(3) -0.023(2) -0.014(2) 0.006(2)
C435 0.035(3) 0.035(3) 0.063(4) -0.025(2) -0.018(2) 0.006(2)
C436 0.031(2) 0.036(3) 0.053(3) -0.022(2) -0.008(2) 0.005(2)
C437 0.030(2) 0.030(2) 0.046(3) -0.019(2) -0.008(2) 0.0015(19)
C438 0.032(2) 0.030(2) 0.043(3) -0.015(2) -0.007(2) 0.0021(19)
C439 0.031(2) 0.027(2) 0.038(3) -0.013(2) -0.008(2) 0.0038(18)
C440 0.031(2) 0.027(2) 0.053(3) -0.018(2) -0.008(2) 0.0079(19)
C441 0.030(2) 0.030(2) 0.051(3) -0.016(2) -0.008(2) 0.0010(19)
C442 0.030(2) 0.033(3) 0.050(3) -0.020(2) -0.007(2) 0.0036(19)
C443 0.020(5) 0.041(5) 0.125(7) -0.041(4) -0.007(4) 0.007(4)
C444 0.036(5) 0.065(6) 0.139(8) -0.044(6) -0.027(5) 0.017(4)
C445 0.039(5) 0.064(5) 0.127(7) -0.051(5) 0.004(5) 0.003(4)
C446 0.023(4) 0.057(5) 0.183(11) -0.065(6) -0.009(6) 0.011(4)
C447 0.041(3) 0.029(2) 0.068(4) -0.018(2) -0.017(3) 0.000(2)
C448 0.039(3) 0.044(3) 0.079(4) -0.023(3) -0.012(3) -0.005(2)
C449 0.080(5) 0.054(4) 0.075(5) -0.018(3) -0.029(4) -0.021(3)
C450 0.045(3) 0.036(3) 0.110(6) -0.021(3) -0.019(3) 0.002(2)
C451 0.042(3) 0.041(3) 0.076(4) -0.026(3) -0.013(3) 0.005(2)
C452 0.056(4) 0.033(3) 0.108(5) -0.037(3) -0.025(4) 0.009(3)
C453 0.055(4) 0.053(4) 0.090(5) -0.040(4) -0.016(3) 0.013(3)
C454 0.058(4) 0.045(3) 0.085(5) -0.025(3) -0.019(3) 0.010(3)
C455 0.030(3) 0.054(3) 0.101(4) -0.042(3) -0.022(3) 0.010(2)
C456 0.048(4) 0.057(4) 0.114(5) -0.011(4) 0.009(3) 0.004(3)
C457 0.041(3) 0.090(4) 0.085(5) -0.028(4) -0.021(3) 0.022(3)
C458 0.053(4) 0.121(6) 0.293(12) -0.140(7) -0.087(6) 0.051(4)
C459 0.046(4) 0.052(4) 0.164(8) -0.049(5) -0.049(4) 0.007(3)
C460 0.062(5) 0.087(6) 0.220(13) -0.043(7) -0.023(7) -0.016(5)
C461 0.121(8) 0.066(5) 0.266(14) -0.060(7) -0.139(9) 0.008(5)
C462 0.078(6) 0.062(5) 0.338(17) -0.089(8) -0.111(8) 0.007(4)
C469 0.036(3) 0.034(3) 0.075(4) -0.032(3) -0.018(3) 0.010(2)
C470 0.053(4) 0.065(4) 0.099(6) -0.038(4) -0.015(4) -0.011(3)
C471 0.055(4) 0.080(5) 0.119(7) -0.031(5) -0.020(4) -0.026(4)
C472 0.068(5) 0.076(5) 0.137(8) -0.057(5) -0.052(5) 0.004(4)
C473 0.076(5) 0.086(5) 0.094(6) -0.043(5) -0.036(4) 0.000(4)
C474 0.062(4) 0.075(5) 0.081(5) -0.042(4) -0.029(4) 0.001(3)
C483 0.041(14) 0.062(11) 0.084(11) -0.042(8) -0.006(8) 0.010(8)
C484 0.030(9) 0.069(10) 0.092(12) -0.039(8) -0.006(9) 0.012(7)
C485 0.031(9) 0.068(10) 0.091(14) -0.045(9) -0.007(9) 0.014(8)
C486 0.031(9) 0.076(12) 0.089(11) -0.048(9) 0.001(7) 0.005(8)
C901 0.143(10) 0.121(8) 0.073(6) -0.011(5) -0.001(6) -0.047(7)
C902 0.27(2) 0.35(3) 0.120(12) -0.095(15) -0.071(13) -0.10(2)
C903 0.225(16) 0.089(8) 0.116(9) -0.004(7) -0.010(9) -0.008(9)
C904 0.197(13) 0.211(13) 0.180(12) -0.055(10) 0.004(10) -0.126(11)
C905 0.141(7) 0.100(6) 0.096(6) -0.035(5) -0.003(5) -0.036(6)
C906 0.164(8) 0.098(6) 0.084(5) -0.031(5) -0.004(5) -0.041(6)
C907 0.139(7) 0.074(5) 0.077(5) -0.016(4) 0.003(5) 0.002(5)
C908 0.174(8) 0.098(6) 0.095(6) -0.033(5) -0.015(6) 0.014(6)
C909 0.219(13) 0.118(9) 0.150(10) -0.045(8) -0.032(10) -0.002(9)

loop_
_atom_type_symbol
_atom_type_description
_atom_type_scat_dispersion_real
_atom_type_scat_dispersion_imag
_atom_type_scat_source
C C 0.0181 0.0091 'International Tables Vol C Tables 4.2.6.8 and 6.1.1.4'
H H 0.0000 0.0000 'International Tables Vol C Tables 4.2.6.8 and 6.1.1.4'
P P 0.2955 0.4335 'International Tables Vol C Tables 4.2.6.8 and 6.1.1.4'
Cl Cl 0.3639 0.7018 'International Tables Vol C Tables 4.2.6.8 and 6.1.1.4'
Pd Pd 0.1215 3.9337 'International Tables Vol C Tables 4.2.6.8 and 6.1.1.4'

loop_
_geom_angle_atom_site_label_1
_geom_angle_atom_site_label_2
_geom_angle_atom_site_label_3
_geom_angle
Cl1 Pd1 Cl2 179.60(6)
Cl1 Pd1 P1 86.28(4)
Cl2 Pd1 P1 93.46(4)
Cl1 Pd1 P2 94.05(4)
Cl2 Pd1 P2 86.29(4)
P1 Pd1 P2 161.07(5)
C269 P1 C102 106.9(2)
C269 P1 C202 101.0(2)
C102 P1 C202 104.3(2)
C269 P1 Pd1 114.52(16)
C102 P1 Pd1 102.21(15)
C202 P1 Pd1 126.40(16)
C302 P2 C469 106.1(3)
C302 P2 C402 102.6(2)
C469 P2 C402 101.3(2)
C302 P2 Pd1 103.89(16)
C469 P2 Pd1 114.65(16)
C402 P2 Pd1 126.32(17)
C102 C101 C120 121.6(4)
C102 C101 H101 119.2
C120 C101 H101 119.2
C101 C102 C103 118.7(5)
C101 C102 P1 120.5(4)
C103 C102 P1 120.7(4)
C122 C103 C102 121.8(4)
C122 C103 H103 119.1
C102 C103 H103 119.1
C105 C104 C123 122.2(6)
C105 C104 H104 118.9
C123 C104 H104 118.9
C106 C105 C104 117.9(5)
C106 C105 C143 123.2(5)
C104 C105 C143 118.9(6)
C105 C106 C125 123.4(5)
C105 C106 H106 118.3
C125 C106 H106 118.3
C108 C107 C126 123.6(6)
C108 C107 H107 118.2
C126 C107 H107 118.2
C109 C108 C107 117.2(5)
C109 C108 C147 121.2(6)
C107 C108 C147 121.5(6)
C108 C109 C128 122.8(6)
C108 C109 H109 118.6
C128 C109 H109 118.6
C129 C110 C111 122.9(5)
C129 C110 H110 118.6
C111 C110 H110 118.6
C112 C111 C110 116.5(6)
C112 C111 C151 121.7(5)
C110 C111 C151 121.8(5)
C111 C112 C131 123.2(5)
C111 C112 H112 118.4
C131 C112 H112 118.4
C132 C113 C114 121.6(6)
C132 C113 H113 119.2
C114 C113 H113 119.2
C115 C114 C113 118.2(5)
C115 C114 C155 122.3(5)
C113 C114 C155 119.3(5)
C114 C115 C134 122.5(5)
C114 C115 H115 118.8
C134 C115 H115 118.8
C117 C116 C135 122.1(5)
C117 C116 H116 118.9
C135 C116 H116 118.9
C116 C117 C118 119.0(5)
C116 C117 C159 121.4(5)
C118 C117 C159 119.3(5)
C117 C118 C119 121.3(5)
C117 C118 H118 119.3
C119 C118 H118 119.3
C136 C119 C118 119.2(4)
C136 C119 C120 119.8(4)
C118 C119 C120 121.0(5)
C101 C120 C121 119.5(4)
C101 C120 C119 122.1(4)
C121 C120 C119 118.4(5)
C138 C121 C122 120.7(4)
C138 C121 C120 121.0(4)
C122 C121 C120 118.3(5)
C103 C122 C121 120.2(4)
C103 C122 C123 120.4(4)
C121 C122 C123 119.5(5)
C104 C123 C124 119.7(5)
C104 C123 C122 121.2(5)
C124 C123 C122 119.0(4)
C123 C124 C125 118.9(5)
C123 C124 C139 121.4(4)
C125 C124 C139 119.8(5)
C106 C125 C124 117.9(5)
C106 C125 C126 122.1(5)
C124 C125 C126 119.9(5)
C107 C126 C127 117.3(6)
C107 C126 C125 122.9(5)
C127 C126 C125 119.8(5)
C128 C127 C126 119.3(5)
C128 C127 C140 121.6(5)
C126 C127 C140 119.1(5)
C127 C128 C109 119.5(5)
C127 C128 C129 119.0(5)
C109 C128 C129 121.5(6)
C110 C129 C130 118.9(5)
C110 C129 C128 121.2(5)
C130 C129 C128 119.9(5)
C131 C130 C129 119.0(5)
C131 C130 C141 120.7(5)
C129 C130 C141 120.3(5)
C112 C131 C130 119.2(5)
C112 C131 C132 121.7(5)
C130 C131 C132 119.0(5)
C113 C132 C133 120.1(5)
C113 C132 C131 120.4(5)
C133 C132 C131 119.4(5)
C132 C133 C134 119.4(5)
C132 C133 C142 121.2(5)
C134 C133 C142 119.4(5)
C115 C134 C133 118.2(5)
C115 C134 C135 121.5(5)
C133 C134 C135 120.2(5)
C116 C135 C136 118.8(5)
C116 C135 C134 121.3(5)
C136 C135 C134 119.8(5)
C119 C136 C135 119.4(4)
C119 C136 C137 121.0(4)
C135 C136 C137 119.5(5)
C142 C137 C138 120.6(4)
C142 C137 C136 120.5(4)
C138 C137 C136 118.9(5)
C121 C138 C137 120.8(4)
C121 C138 C139 120.8(4)
C137 C138 C139 118.4(5)
C140 C139 C138 121.1(4)
C140 C139 C124 120.4(4)
C138 C139 C124 118.5(5)
C139 C140 C141 119.6(4)
C139 C140 C127 120.9(5)
C141 C140 C127 119.6(5)
C142 C141 C140 120.6(5)
C142 C141 C130 120.0(5)
C140 C141 C130 119.5(5)
C137 C142 C141 119.7(5)
C137 C142 C133 120.6(4)
C141 C142 C133 119.7(5)
C145 C143 C144 108.6(6)
C145 C143 C146 112.3(6)
C144 C143 C146 107.0(6)
C145 C143 C105 108.5(5)
C144 C143 C105 109.1(5)
C146 C143 C105 111.2(6)
C143 C144 H14A 109.5
C143 C144 H14B 109.5
H14A C144 H14B 109.5
C143 C144 H14C 109.5
H14A C144 H14C 109.5
H14B C144 H14C 109.5
C143 C145 H14D 109.5
C143 C145 H14E 109.5
H14D C145 H14E 109.5
C143 C145 H14F 109.5
H14D C145 H14F 109.5
H14E C145 H14F 109.5
C143 C146 H14G 109.5
C143 C146 H14H 109.5
H14G C146 H14H 109.5
C143 C146 H14I 109.5
H14G C146 H14I 109.5
H14H C146 H14I 109.5
C149 C147 C148 112.9(7)
C149 C147 C108 108.5(5)
C148 C147 C108 111.3(6)
C149 C147 C150 106.6(7)
C148 C147 C150 107.3(7)
C108 C147 C150 110.0(6)
C147 C148 H14J 109.5
C147 C148 H14K 109.5
H14J C148 H14K 109.5
C147 C148 H14L 109.5
H14J C148 H14L 109.5
H14K C148 H14L 109.5
C147 C149 H14M 109.5
C147 C149 H14N 109.5
H14M C149 H14N 109.5
C147 C149 H14O 109.5
H14M C149 H14O 109.5
H14N C149 H14O 109.5
C147 C150 H15A 109.5
C147 C150 H15B 109.5
H15A C150 H15B 109.5
C147 C150 H15C 109.5
H15A C150 H15C 109.5
H15B C150 H15C 109.5
C153 C151 C111 108.0(5)
C153 C151 C152 109.6(6)
C111 C151 C152 113.0(5)
C153 C151 C154 109.2(5)
C111 C151 C154 109.3(5)
C152 C151 C154 107.9(6)
C151 C152 H15D 109.5
C151 C152 H15E 109.5
H15D C152 H15E 109.5
C151 C152 H15F 109.5
H15D C152 H15F 109.5
H15E C152 H15F 109.5
C151 C153 H15G 109.5
C151 C153 H15H 109.5
H15G C153 H15H 109.5
C151 C153 H15I 109.5
H15G C153 H15I 109.5
H15H C153 H15I 109.5
C151 C154 H15J 109.5
C151 C154 H15K 109.5
H15J C154 H15K 109.5
C151 C154 H15L 109.5
H15J C154 H15L 109.5
H15K C154 H15L 109.5
C158 C155 C156 108.4(5)
C158 C155 C157 108.5(6)
C156 C155 C157 109.5(5)
C158 C155 C114 111.8(5)
C156 C155 C114 111.2(5)
C157 C155 C114 107.6(5)
C155 C156 H15M 109.5
C155 C156 H15N 109.5
H15M C156 H15N 109.5
C155 C156 H15O 109.5
H15M C156 H15O 109.5
H15N C156 H15O 109.5
C155 C157 H15P 109.5
C155 C157 H15Q 109.5
H15P C157 H15Q 109.5
C155 C157 H15R 109.5
H15P C157 H15R 109.5
H15Q C157 H15R 109.5
C155 C158 H15S 109.5
C155 C158 H15T 109.5
H15S C158 H15T 109.5
C155 C158 H15U 109.5
H15S C158 H15U 109.5
H15T C158 H15U 109.5
C160 C159 C161 110.2(6)
C160 C159 C162 110.4(5)
C161 C159 C162 107.4(5)
C160 C159 C117 106.4(5)
C161 C159 C117 111.8(5)
C162 C159 C117 110.8(5)
C159 C160 H16A 109.5
C159 C160 H16B 109.5
H16A C160 H16B 109.5
C159 C160 H16C 109.5
H16A C160 H16C 109.5
H16B C160 H16C 109.5
C159 C161 H16D 109.5
C159 C161 H16E 109.5
H16D C161 H16E 109.5
C159 C161 H16F 109.5
H16D C161 H16F 109.5
H16E C161 H16F 109.5
C159 C162 H16G 109.5
C159 C162 H16H 109.5
H16G C162 H16H 109.5
C159 C162 H16I 109.5
H16G C162 H16I 109.5
H16H C162 H16I 109.5
C220 C201 C202 121.6(4)
C220 C201 H201 119.2
C202 C201 H201 119.2
C203 C202 C201 119.3(4)
C203 C202 P1 122.9(3)
C201 C202 P1 117.6(3)
C202 C203 C222 121.7(4)
C202 C203 H203 119.2
C222 C203 H203 119.2
C205 C204 C223 122.7(4)
C205 C204 H204 118.6
C223 C204 H204 118.6
C206 C205 C204 118.0(4)
C206 C205 C243 122.2(4)
C204 C205 C243 119.8(4)
C205 C206 C225 121.8(4)
C205 C206 H206 119.1
C225 C206 H206 119.1
C208 C207 C226 122.2(4)
C208 C207 H207 118.9
C226 C207 H207 118.9
C207 C208 C209 118.1(4)
C207 C208 C247 122.4(4)
C209 C208 C247 119.3(4)
C228 C209 C208 122.4(4)
C228 C209 H209 118.8
C208 C209 H209 118.8
C229 C210 C211 122.5(4)
C229 C210 H210 118.7
C211 C210 H210 118.7
C212 C211 C210 117.2(4)
C212 C211 C251 122.0(4)
C210 C211 C251 120.8(4)
C211 C212 C231 122.7(4)
C211 C212 H212 118.6
C231 C212 H212 118.6
C214 C213 C232 122.6(4)
C214 C213 H213 118.7
C232 C213 H213 118.7
C213 C214 C215 117.8(4)
C213 C214 C255 121.1(4)
C215 C214 C255 121.0(5)
C214 C215 C234 122.6(5)
C214 C215 H215 118.7
C234 C215 H215 118.7
C217 C216 C235 122.5(4)
C217 C216 H216 118.7
C235 C216 H216 118.7
C218 C217 C216 117.7(5)
C218 C217 C259 121.2(4)
C216 C217 C259 121.0(5)
C217 C218 C219 122.2(4)
C217 C218 H218 118.9
C219 C218 H218 118.9
C218 C219 C236 119.5(4)
C218 C219 C220 120.8(4)
C236 C219 C220 119.7(4)
C201 C220 C221 118.7(4)
C201 C220 C219 121.5(4)
C221 C220 C219 119.8(4)
C222 C221 C220 119.8(4)
C222 C221 C238 120.4(4)
C220 C221 C238 119.8(4)
C203 C222 C221 118.8(4)
C203 C222 C223 120.8(4)
C221 C222 C223 120.3(4)
C204 C223 C224 119.0(4)
C204 C223 C222 121.6(4)
C224 C223 C222 119.4(4)
C225 C224 C223 118.9(4)
C225 C224 C239 120.7(4)
C223 C224 C239 120.3(4)
C224 C225 C206 119.5(4)
C224 C225 C226 119.3(4)
C206 C225 C226 121.0(4)
C207 C226 C227 119.2(4)
C207 C226 C225 121.6(4)
C227 C226 C225 119.1(4)
C228 C227 C226 118.5(4)
C228 C227 C240 120.7(4)
C226 C227 C240 120.8(4)
C209 C228 C227 119.6(4)
C209 C228 C229 121.6(4)
C227 C228 C229 118.8(4)
C210 C229 C230 119.4(4)
C210 C229 C228 120.7(4)
C230 C229 C228 119.8(4)
C229 C230 C231 118.8(4)
C229 C230 C241 120.8(4)
C231 C230 C241 120.3(4)
C212 C231 C230 119.2(4)
C212 C231 C232 121.4(4)
C230 C231 C232 119.3(4)
C233 C232 C213 118.5(4)
C233 C232 C231 120.5(4)
C213 C232 C231 121.0(4)
C232 C233 C234 119.9(4)
C232 C233 C242 119.5(4)
C234 C233 C242 120.6(4)
C215 C234 C233 118.5(4)
C215 C234 C235 121.9(4)
C233 C234 C235 119.5(4)
C216 C235 C236 119.6(4)
C216 C235 C234 121.7(4)
C236 C235 C234 118.7(4)
C219 C236 C235 118.5(4)
C219 C236 C237 120.1(4)
C235 C236 C237 121.5(4)
C238 C237 C242 119.8(4)
C238 C237 C236 120.4(4)
C242 C237 C236 119.8(4)
C237 C238 C239 119.9(4)
C237 C238 C221 120.3(4)
C239 C238 C221 119.8(4)
C240 C239 C238 119.8(4)
C240 C239 C224 120.4(4)
C238 C239 C224 119.8(4)
C241 C240 C239 120.4(4)
C241 C240 C227 119.9(4)
C239 C240 C227 119.7(4)
C240 C241 C242 119.7(4)
C240 C241 C230 120.0(4)
C242 C241 C230 120.3(4)
C241 C242 C237 120.4(4)
C241 C242 C233 119.9(4)
C237 C242 C233 119.7(4)
C246 C243 C244 110.1(5)
C246 C243 C245 108.6(5)
C244 C243 C245 108.6(5)
C246 C243 C205 111.9(4)
C244 C243 C205 107.1(4)
C245 C243 C205 110.5(4)
C243 C244 H24A 109.5
C243 C244 H24B 109.5
H24A C244 H24B 109.5
C243 C244 H24C 109.5
H24A C244 H24C 109.5
H24B C244 H24C 109.5
C243 C245 H24D 109.5
C243 C245 H24E 109.5
H24D C245 H24E 109.5
C243 C245 H24F 109.5
H24D C245 H24F 109.5
H24E C245 H24F 109.5
C243 C246 H24G 109.5
C243 C246 H24H 109.5
H24G C246 H24H 109.5
C243 C246 H24I 109.5
H24G C246 H24I 109.5
H24H C246 H24I 109.5
C250 C247 C249 108.6(5)
C250 C247 C248 109.6(5)
C249 C247 C248 108.1(5)
C250 C247 C208 106.8(5)
C249 C247 C208 112.7(4)
C248 C247 C208 111.0(4)
C247 C248 H24J 109.5
C247 C248 H24K 109.5
H24J C248 H24K 109.5
C247 C248 H24L 109.5
H24J C248 H24L 109.5
H24K C248 H24L 109.5
C247 C249 H24M 109.5
C247 C249 H24N 109.5
H24M C249 H24N 109.5
C247 C249 H24O 109.5
H24M C249 H24O 109.5
H24N C249 H24O 109.5
C247 C250 H25A 109.5
C247 C250 H25B 109.5
H25A C250 H25B 109.5
C247 C250 H25C 109.5
H25A C250 H25C 109.5
H25B C250 H25C 109.5
C252 C251 C254 111.5(6)
C283 C251 C282 111.6(7)
C283 C251 C211 108.9(6)
C252 C251 C211 109.2(6)
C254 C251 C211 114.7(5)
C282 C251 C211 113.0(6)
C283 C251 C284 108.6(7)
C282 C251 C284 105.7(7)
C211 C251 C284 108.8(6)
C252 C251 C253 106.7(7)
C254 C251 C253 104.9(7)
C211 C251 C253 109.5(5)
C251 C252 H25D 109.5
C251 C252 H25E 109.5
H25D C252 H25E 109.5
C251 C252 H25F 109.5
H25D C252 H25F 109.5
H25E C252 H25F 109.5
C251 C253 H25G 109.5
C251 C253 H25H 109.5
H25G C253 H25H 109.5
C251 C253 H25I 109.5
H25G C253 H25I 109.5
H25H C253 H25I 109.5
C251 C254 H25J 109.5
C251 C254 H25K 109.5
H25J C254 H25K 109.5
C251 C254 H25L 109.5
H25J C254 H25L 109.5
H25K C254 H25L 109.5
C258 C255 C257 108.6(7)
C258 C255 C214 109.4(5)
C257 C255 C214 109.4(5)
C258 C255 C256 113.6(6)
C257 C255 C256 105.0(6)
C214 C255 C256 110.7(5)
C255 C256 H25M 109.5
C255 C256 H25N 109.5
H25M C256 H25N 109.5
C255 C256 H25O 109.5
H25M C256 H25O 109.5
H25N C256 H25O 109.5
C255 C257 H25P 109.5
C255 C257 H25Q 109.5
H25P C257 H25Q 109.5
C255 C257 H25R 109.5
H25P C257 H25R 109.5
H25Q C257 H25R 109.5
C255 C258 H25S 109.5
C255 C258 H25T 109.5
H25S C258 H25T 109.5
C255 C258 H25U 109.5
H25S C258 H25U 109.5
H25T C258 H25U 109.5
C260 C259 C262 111.0(7)
C260 C259 C261 102.4(7)
C262 C259 C261 110.1(7)
C260 C259 C217 111.7(5)
C262 C259 C217 112.1(5)
C261 C259 C217 109.1(6)
C259 C260 H26A 109.5
C259 C260 H26B 109.5
H26A C260 H26B 109.5
C259 C260 H26C 109.5
H26A C260 H26C 109.5
H26B C260 H26C 109.5
C259 C261 H26D 109.5
C259 C261 H26E 109.5
H26D C261 H26E 109.5
C259 C261 H26F 109.5
H26D C261 H26F 109.5
H26E C261 H26F 109.5
C259 C262 H26G 109.5
C259 C262 H26H 109.5
H26G C262 H26H 109.5
C259 C262 H26I 109.5
H26G C262 H26I 109.5
H26H C262 H26I 109.5
C274 C269 C270 119.9(5)
C274 C269 P1 117.9(4)
C270 C269 P1 122.1(5)
C269 C270 C271 118.8(7)
C269 C270 H270 120.6
C271 C270 H270 120.6
C272 C271 C270 120.7(7)
C272 C271 H271 119.7
C270 C271 H271 119.7
C271 C272 C273 120.5(7)
C271 C272 H272 119.8
C273 C272 H272 119.8
C272 C273 C274 119.0(7)
C272 C273 H273 120.5
C274 C273 H273 120.5
C269 C274 C273 121.1(6)
C269 C274 H274 119.5
C273 C274 H274 119.5
C251 C282 H28A 109.5
C251 C282 H28B 109.5
H28A C282 H28B 109.5
C251 C282 H28C 109.5
H28A C282 H28C 109.5
H28B C282 H28C 109.5
C251 C283 H28D 109.5
C251 C283 H28E 109.5
H28D C283 H28E 109.5
C251 C283 H28F 109.5
H28D C283 H28F 109.5
H28E C283 H28F 109.5
C251 C284 H28G 109.5
C251 C284 H28H 109.5
H28G C284 H28H 109.5
C251 C284 H28I 109.5
H28G C284 H28I 109.5
H28H C284 H28I 109.5
C320 C301 C302 121.0(5)
C320 C301 H301 119.5
C302 C301 H301 119.5
C303 C302 C301 117.7(5)
C303 C302 P2 120.4(4)
C301 C302 P2 121.9(4)
C322 C303 C302 123.0(5)
C322 C303 H303 118.5
C302 C303 H303 118.5
C305 C304 C323 122.1(5)
C305 C304 H304 118.9
C323 C304 H304 118.9
C306 C305 C304 117.7(5)
C306 C305 C343 121.6(5)
C304 C305 C343 120.4(5)
C305 C306 C325 123.4(5)
C305 C306 H306 118.3
C325 C306 H306 118.3
C308 C307 C326 123.1(5)
C308 C307 H307 118.4
C326 C307 H307 118.4
C309 C308 C307 117.0(5)
C309 C308 C347 121.5(6)
C307 C308 C347 121.3(5)
C308 C309 C328 123.2(6)
C308 C309 H309 118.4
C328 C309 H309 118.4
C311 C310 C329 123.0(5)
C311 C310 H310 118.5
C329 C310 H310 118.5
C310 C311 C312 117.0(5)
C310 C311 C351 123.2(5)
C312 C311 C351 119.8(6)
C331 C312 C311 123.0(6)
C331 C312 H312 118.5
C311 C312 H312 118.5
C332 C313 C314 122.3(6)
C332 C313 H313 118.8
C314 C313 H313 118.8
C315 C314 C313 118.0(5)
C315 C314 C355 122.6(5)
C313 C314 C355 119.3(5)
C314 C315 C334 122.3(5)
C314 C315 H315 118.8
C334 C315 H315 118.8
C317 C316 C335 122.6(5)
C317 C316 H316 118.7
C335 C316 H316 118.7
C316 C317 C318 117.6(5)
C316 C317 C359 124.3(5)
C318 C317 C359 118.1(5)
C319 C318 C317 121.8(5)
C319 C318 H318 119.1
C317 C318 H318 119.1
C318 C319 C336 119.8(5)
C318 C319 C320 120.3(5)
C336 C319 C320 119.9(5)
C301 C320 C321 120.3(5)
C301 C320 C319 120.9(5)
C321 C320 C319 118.8(5)
C322 C321 C320 118.5(5)
C322 C321 C338 120.6(5)
C320 C321 C338 120.9(5)
C303 C322 C321 119.4(5)
C303 C322 C323 121.4(5)
C321 C322 C323 119.2(5)
C304 C323 C324 119.5(5)
C304 C323 C322 120.9(5)
C324 C323 C322 119.5(5)
C323 C324 C325 119.3(5)
C323 C324 C339 120.9(4)
C325 C324 C339 119.7(5)
C306 C325 C324 117.9(5)
C306 C325 C326 122.4(5)
C324 C325 C326 119.5(5)
C307 C326 C327 118.5(5)
C307 C326 C325 121.2(5)
C327 C326 C325 120.2(5)
C326 C327 C328 119.6(5)
C326 C327 C340 120.5(5)
C328 C327 C340 119.9(5)
C309 C328 C327 118.5(5)
C309 C328 C329 121.1(6)
C327 C328 C329 120.3(5)
C310 C329 C330 118.5(5)
C310 C329 C328 122.4(5)
C330 C329 C328 119.0(5)
C331 C330 C329 118.6(5)
C331 C330 C341 121.2(5)
C329 C330 C341 120.1(5)
C312 C331 C330 119.8(5)
C312 C331 C332 121.4(5)
C330 C331 C332 118.8(5)
C313 C332 C333 119.0(5)
C313 C332 C331 121.2(5)
C333 C332 C331 119.8(5)
C334 C333 C332 119.3(5)
C334 C333 C342 120.7(5)
C332 C333 C342 120.0(5)
C315 C334 C333 118.9(5)
C315 C334 C335 121.8(5)
C333 C334 C335 119.3(5)
C336 C335 C316 118.8(5)
C336 C335 C334 120.0(5)
C316 C335 C334 121.2(5)
C335 C336 C319 119.5(5)
C335 C336 C337 119.6(5)
C319 C336 C337 120.8(5)
C342 C337 C338 120.4(5)
C342 C337 C336 120.6(5)
C338 C337 C336 118.9(5)
C337 C338 C339 119.1(5)
C337 C338 C321 120.6(5)
C339 C338 C321 120.3(5)
C340 C339 C338 120.0(5)
C340 C339 C324 120.7(4)
C338 C339 C324 119.2(5)
C341 C340 C339 120.5(5)
C341 C340 C327 120.1(5)
C339 C340 C327 119.4(5)
C340 C341 C342 119.8(5)
C340 C341 C330 120.6(5)
C342 C341 C330 119.6(5)
C337 C342 C341 120.1(5)
C337 C342 C333 119.5(5)
C341 C342 C333 120.3(5)
C344 C343 C345 108.8(5)
C344 C343 C346 109.7(5)
C345 C343 C346 108.6(5)
C344 C343 C305 112.9(4)
C345 C343 C305 111.6(5)
C346 C343 C305 105.2(4)
C343 C344 H34A 109.5
C343 C344 H34B 109.5
H34A C344 H34B 109.5
C343 C344 H34C 109.5
H34A C344 H34C 109.5
H34B C344 H34C 109.5
C343 C345 H34D 109.5
C343 C345 H34E 109.5
H34D C345 H34E 109.5
C343 C345 H34F 109.5
H34D C345 H34F 109.5
H34E C345 H34F 109.5
C343 C346 H34G 109.5
C343 C346 H34H 109.5
H34G C346 H34H 109.5
C343 C346 H34I 109.5
H34G C346 H34I 109.5
H34H C346 H34I 109.5
C349 C347 C308 107.1(5)
C349 C347 C348 108.5(5)
C308 C347 C348 112.9(5)
C349 C347 C350 108.5(6)
C308 C347 C350 111.2(5)
C348 C347 C350 108.4(5)
C347 C348 H34J 109.5
C347 C348 H34K 109.5
H34J C348 H34K 109.5
C347 C348 H34L 109.5
H34J C348 H34L 109.5
H34K C348 H34L 109.5
C347 C349 H34M 109.5
C347 C349 H34N 109.5
H34M C349 H34N 109.5
C347 C349 H34O 109.5
H34M C349 H34O 109.5
H34N C349 H34O 109.5
C347 C350 H35A 109.5
C347 C350 H35B 109.5
H35A C350 H35B 109.5
C347 C350 H35C 109.5
H35A C350 H35C 109.5
H35B C350 H35C 109.5
C311 C351 C354 111.0(6)
C311 C351 C353 108.0(6)
C354 C351 C353 110.5(6)
C311 C351 C352 112.5(6)
C354 C351 C352 106.4(6)
C353 C351 C352 108.3(6)
C351 C352 H35D 109.5
C351 C352 H35E 109.5
H35D C352 H35E 109.5
C351 C352 H35F 109.5
H35D C352 H35F 109.5
H35E C352 H35F 109.5
C351 C353 H35G 109.5
C351 C353 H35H 109.5
H35G C353 H35H 109.5
C351 C353 H35I 109.5
H35G C353 H35I 109.5
H35H C353 H35I 109.5
C351 C354 H35J 109.5
C351 C354 H35K 109.5
H35J C354 H35K 109.5
C351 C354 H35L 109.5
H35J C354 H35L 109.5
H35K C354 H35L 109.5
C358 C355 C356 110.1(6)
C358 C355 C357 107.0(6)
C356 C355 C357 111.3(6)
C358 C355 C314 112.2(5)
C356 C355 C314 108.2(6)
C357 C355 C314 108.2(5)
C355 C356 H35M 109.5
C355 C356 H35N 109.5
H35M C356 H35N 109.5
C355 C356 H35O 109.5
H35M C356 H35O 109.5
H35N C356 H35O 109.5
C355 C357 H35P 109.5
C355 C357 H35Q 109.5
H35P C357 H35Q 109.5
C355 C357 H35R 109.5
H35P C357 H35R 109.5
H35Q C357 H35R 109.5
C355 C358 H35S 109.5
C355 C358 H35T 109.5
H35S C358 H35T 109.5
C355 C358 H35U 109.5
H35S C358 H35U 109.5
H35T C358 H35U 109.5
C361 C359 C362 112.1(6)
C361 C359 C360 109.9(6)
C362 C359 C360 107.9(6)
C361 C359 C317 108.5(6)
C362 C359 C317 107.8(6)
C360 C359 C317 110.6(5)
C359 C360 H36A 109.5
C359 C360 H36B 109.5
H36A C360 H36B 109.5
C359 C360 H36C 109.5
H36A C360 H36C 109.5
H36B C360 H36C 109.5
C359 C361 H36D 109.5
C359 C361 H36E 109.5
H36D C361 H36E 109.5
C359 C361 H36F 109.5
H36D C361 H36F 109.5
H36E C361 H36F 109.5
C359 C362 H36G 109.5
C359 C362 H36H 109.5
H36G C362 H36H 109.5
C359 C362 H36I 109.5
H36G C362 H36I 109.5
H36H C362 H36I 109.5
C402 C401 C420 120.9(5)
C402 C401 H401 119.5
C420 C401 H401 119.5
C403 C402 C401 119.6(4)
C403 C402 P2 120.6(4)
C401 C402 P2 119.2(4)
C402 C403 C422 121.4(4)
C402 C403 H403 119.3
C422 C403 H403 119.3
C405 C404 C423 122.7(4)
C405 C404 H404 118.7
C423 C404 H404 118.7
C404 C405 C406 117.7(5)
C404 C405 C483 116.1(10)
C406 C405 C483 126.1(10)
C404 C405 C443 123.6(6)
C406 C405 C443 118.6(6)
C405 C406 C425 122.2(5)
C405 C406 H406 118.9
C425 C406 H406 118.9
C426 C407 C408 122.9(4)
C426 C407 H407 118.5
C408 C407 H407 118.5
C409 C408 C407 117.3(5)
C409 C408 C447 122.6(4)
C407 C408 C447 120.1(4)
C408 C409 C428 122.7(5)
C408 C409 H409 118.6
C428 C409 H409 118.6
C411 C410 C429 122.8(5)
C411 C410 H410 118.6
C429 C410 H410 118.6
C410 C411 C412 117.8(5)
C410 C411 C451 123.2(5)
C412 C411 C451 119.0(5)
C411 C412 C431 122.7(5)
C411 C412 H412 118.6
C431 C412 H412 118.6
C414 C413 C432 123.1(5)
C414 C413 H413 118.5
C432 C413 H413 118.5
C413 C414 C415 117.7(5)
C413 C414 C455 120.8(5)
C415 C414 C455 121.4(5)
C414 C415 C434 122.5(5)
C414 C415 H415 118.7
C434 C415 H415 118.7
C435 C416 C417 123.5(5)
C435 C416 H416 118.2
C417 C416 H416 118.2
C418 C417 C416 116.4(5)
C418 C417 C459 122.5(5)
C416 C417 C459 121.1(5)
C417 C418 C419 123.1(5)
C417 C418 H418 118.5
C419 C418 H418 118.5
C418 C419 C436 119.2(5)
C418 C419 C420 121.0(4)
C436 C419 C420 119.8(4)
C401 C420 C421 119.6(4)
C401 C420 C419 121.0(4)
C421 C420 C419 119.4(4)
C422 C421 C420 118.9(4)
C422 C421 C438 120.4(4)
C420 C421 C438 120.6(4)
C403 C422 C421 119.2(4)
C403 C422 C423 121.2(4)
C421 C422 C423 119.6(4)
C404 C423 C424 119.7(4)
C404 C423 C422 121.4(4)
C424 C423 C422 118.9(4)
C423 C424 C425 118.1(4)
C423 C424 C439 120.7(4)
C425 C424 C439 121.2(4)
C406 C425 C424 119.6(4)
C406 C425 C426 121.1(4)
C424 C425 C426 119.3(4)
C407 C426 C427 119.2(4)
C407 C426 C425 122.2(4)
C427 C426 C425 118.5(4)
C428 C427 C426 119.2(4)
C428 C427 C440 119.9(4)
C426 C427 C440 120.8(4)
C427 C428 C409 118.6(4)
C427 C428 C429 120.5(4)
C409 C428 C429 120.9(4)
C410 C429 C430 119.4(5)
C410 C429 C428 122.1(5)
C430 C429 C428 118.5(4)
C429 C430 C431 118.7(4)
C429 C430 C441 121.3(4)
C431 C430 C441 120.0(4)
C412 C431 C430 118.5(5)
C412 C431 C432 122.1(5)
C430 C431 C432 119.4(4)
C413 C432 C433 118.7(5)
C413 C432 C431 121.6(5)
C433 C432 C431 119.7(4)
C434 C433 C432 119.4(4)
C434 C433 C442 120.6(4)
C432 C433 C442 120.1(4)
C415 C434 C433 118.6(4)
C415 C434 C435 121.7(5)
C433 C434 C435 119.6(4)
C416 C435 C436 118.1(4)
C416 C435 C434 121.9(4)
C436 C435 C434 120.0(4)
C419 C436 C435 119.6(5)
C419 C436 C437 120.5(4)
C435 C436 C437 119.9(4)
C442 C437 C438 119.9(4)
C442 C437 C436 120.3(4)
C438 C437 C436 119.8(4)
C439 C438 C437 120.1(4)
C439 C438 C421 120.1(4)
C437 C438 C421 119.8(4)
C438 C439 C440 120.5(4)
C438 C439 C424 120.0(4)
C440 C439 C424 119.5(4)
C439 C440 C441 119.5(4)
C439 C440 C427 120.5(4)
C441 C440 C427 119.9(4)
C442 C441 C440 119.9(4)
C442 C441 C430 120.5(4)
C440 C441 C430 119.6(4)
C437 C442 C441 120.1(4)
C437 C442 C433 119.6(4)
C441 C442 C433 120.3(4)
C444 C443 C446 108.1(10)
C444 C443 C405 110.5(9)
C446 C443 C405 111.1(8)
C444 C443 C445 109.7(10)
C446 C443 C445 108.8(11)
C405 C443 C445 108.6(9)
C443 C444 H44A 109.5
C443 C444 H44B 109.5
H44A C444 H44B 109.5
C443 C444 H44C 109.5
H44A C444 H44C 109.5
H44B C444 H44C 109.5
C443 C445 H44D 109.5
C443 C445 H44E 109.5
H44D C445 H44E 109.5
C443 C445 H44F 109.5
H44D C445 H44F 109.5
H44E C445 H44F 109.5
C443 C446 H44G 109.5
C443 C446 H44H 109.5
H44G C446 H44H 109.5
C443 C446 H44I 109.5
H44G C446 H44I 109.5
H44H C446 H44I 109.5
C450 C447 C448 107.4(5)
C450 C447 C449 109.7(5)
C448 C447 C449 109.6(5)
C450 C447 C408 111.4(4)
C448 C447 C408 110.2(4)
C449 C447 C408 108.5(5)
C447 C448 H44J 109.5
C447 C448 H44K 109.5
H44J C448 H44K 109.5
C447 C448 H44L 109.5
H44J C448 H44L 109.5
H44K C448 H44L 109.5
C447 C449 H44M 109.5
C447 C449 H44N 109.5
H44M C449 H44N 109.5
C447 C449 H44O 109.5
H44M C449 H44O 109.5
H44N C449 H44O 109.5
C447 C450 H45A 109.5
C447 C450 H45B 109.5
H45A C450 H45B 109.5
C447 C450 H45C 109.5
H45A C450 H45C 109.5
H45B C450 H45C 109.5
C454 C451 C453 109.7(5)
C454 C451 C452 108.1(5)
C453 C451 C452 108.4(5)
C454 C451 C411 108.9(5)
C453 C451 C411 109.3(5)
C452 C451 C411 112.4(5)
C451 C452 H45D 109.5
C451 C452 H45E 109.5
H45D C452 H45E 109.5
C451 C452 H45F 109.5
H45D C452 H45F 109.5
H45E C452 H45F 109.5
C451 C453 H45G 109.5
C451 C453 H45H 109.5
H45G C453 H45H 109.5
C451 C453 H45I 109.5
H45G C453 H45I 109.5
H45H C453 H45I 109.5
C451 C454 H45J 109.5
C451 C454 H45K 109.5
H45J C454 H45K 109.5
C451 C454 H45L 109.5
H45J C454 H45L 109.5
H45K C454 H45L 109.5
C458 C455 C457 110.4(7)
C458 C455 C414 111.6(5)
C457 C455 C414 109.3(5)
C458 C455 C456 107.4(7)
C457 C455 C456 109.2(5)
C414 C455 C456 108.9(5)
C455 C456 H45M 109.5
C455 C456 H45N 109.5
H45M C456 H45N 109.5
C455 C456 H45O 109.5
H45M C456 H45O 109.5
H45N C456 H45O 109.5
C455 C457 H45P 109.5
C455 C457 H45Q 109.5
H45P C457 H45Q 109.5
C455 C457 H45R 109.5
H45P C457 H45R 109.5
H45Q C457 H45R 109.5
C455 C458 H45S 109.5
C455 C458 H45T 109.5
H45S C458 H45T 109.5
C455 C458 H45U 109.5
H45S C458 H45U 109.5
H45T C458 H45U 109.5
C461 C459 C462 114.9(8)
C461 C459 C417 110.6(6)
C462 C459 C417 113.3(5)
C461 C459 C460 104.1(8)
C462 C459 C460 105.4(8)
C417 C459 C460 107.7(7)
C459 C460 H46A 109.5
C459 C460 H46B 109.5
H46A C460 H46B 109.5
C459 C460 H46C 109.5
H46A C460 H46C 109.5
H46B C460 H46C 109.5
C459 C461 H46D 109.5
C459 C461 H46E 109.5
H46D C461 H46E 109.5
C459 C461 H46F 109.5
H46D C461 H46F 109.5
H46E C461 H46F 109.5
C459 C462 H46G 109.5
C459 C462 H46H 109.5
H46G C462 H46H 109.5
C459 C462 H46I 109.5
H46G C462 H46I 109.5
H46H C462 H46I 109.5
C474 C469 C470 121.0(6)
C474 C469 P2 117.5(5)
C470 C469 P2 121.2(5)
C469 C470 C471 117.7(7)
C469 C470 H470 121.1
C471 C470 H470 121.1
C472 C471 C470 119.9(7)
C472 C471 H471 120.1
C470 C471 H471 120.1
C471 C472 C473 121.3(7)
C471 C472 H472 119.4
C473 C472 H472 119.4
C472 C473 C474 119.5(8)
C472 C473 H473 120.3
C474 C473 H473 120.3
C469 C474 C473 120.5(7)
C469 C474 H474 119.7
C473 C474 H474 119.7
C485 C483 C484 108.3(17)
C485 C483 C405 109.5(15)
C484 C483 C405 110.4(15)
C485 C483 C486 106.8(16)
C484 C483 C486 110.8(17)
C405 C483 C486 110.9(15)
C483 C484 H48A 109.5
C483 C484 H48B 109.5
H48A C484 H48B 109.5
C483 C484 H48C 109.5
H48A C484 H48C 109.5
H48B C484 H48C 109.5
C483 C485 H48D 109.5
C483 C485 H48E 109.5
H48D C485 H48E 109.5
C483 C485 H48F 109.5
H48D C485 H48F 109.5
H48E C485 H48F 109.5
C483 C486 H48G 109.5
C483 C486 H48H 109.5
H48G C486 H48H 109.5
C483 C486 H48I 109.5
H48G C486 H48I 109.5
H48H C486 H48I 109.5
Cl11 C901 Cl13 111.2(7)
Cl11 C901 Cl12 113.4(6)
Cl13 C901 Cl12 110.2(5)
Cl11 C901 H901 107.2
Cl13 C901 H901 107.2
Cl12 C901 H901 107.2
Cl21 C902 Cl23 105.7(14)
Cl21 C902 Cl22 110.3(12)
Cl23 C902 Cl22 104.6(9)
Cl21 C902 H902 111.9
Cl23 C902 H902 111.9
Cl22 C902 H902 111.9
Cl32 C903 Cl33 113.1(7)
Cl32 C903 Cl31 110.2(8)
Cl33 C903 Cl31 111.1(7)
Cl32 C903 H903 107.4
Cl33 C903 H903 107.4
Cl31 C903 H903 107.4
C905 C904 H90A 109.5
C905 C904 H90B 109.5
H90A C904 H90B 109.5
C905 C904 H90C 109.5
H90A C904 H90C 109.5
H90B C904 H90C 109.5
C906 C905 C904 115.5(9)
C906 C905 H90D 108.4
C904 C905 H90D 108.4
C906 C905 H90E 108.4
C904 C905 H90E 108.4
H90D C905 H90E 107.5
C905 C906 C907 108.8(7)
C905 C906 H90F 109.9
C907 C906 H90F 109.9
C905 C906 H90G 109.9
C907 C906 H90G 109.9
H90F C906 H90G 108.3
C908 C907 C906 106.8(8)
C908 C907 H90H 110.4
C906 C907 H90H 110.4
C908 C907 H90I 110.4
C906 C907 H90I 110.4
H90H C907 H90I 108.6
C909 C908 C907 112.9(10)
C909 C908 H90J 109.0
C907 C908 H90J 109.0
C909 C908 H90K 109.0
C907 C908 H90K 109.0
H90J C908 H90K 107.8
C908 C909 H90L 109.5
C908 C909 H90M 109.5
H90L C909 H90M 109.5
C908 C909 H90N 109.5
H90L C909 H90N 109.5
H90M C909 H90N 109.5

loop_
_geom_bond_atom_site_label_1
_geom_bond_atom_site_label_2
_geom_bond_distance
Pd1 Cl1 2.2975(13)
Pd1 Cl2 2.3163(13)
Pd1 P1 2.3419(12)
Pd1 P2 2.3429(12)
Cl11 C901 1.672(11)
Cl12 C901 1.776(11)
Cl13 C901 1.745(11)
Cl21 C902 1.574(16)
Cl22 C902 1.781(15)
Cl23 C902 1.73(2)
Cl31 C903 1.778(15)
Cl32 C903 1.670(12)
Cl33 C903 1.750(12)
P1 C269 1.817(5)
P1 C102 1.823(5)
P1 C202 1.834(4)
P2 C302 1.798(6)
P2 C469 1.829(5)
P2 C402 1.840(5)
C101 C102 1.385(6)
C101 C120 1.405(8)
C101 H101 0.9500
C102 C103 1.401(6)
C103 C122 1.387(8)
C103 H103 0.9500
C104 C105 1.388(7)
C104 C123 1.388(7)
C104 H104 0.9500
C105 C106 1.364(8)
C105 C143 1.544(7)
C106 C125 1.399(7)
C106 H106 0.9500
C107 C108 1.387(9)
C107 C126 1.397(7)
C107 H107 0.9500
C108 C109 1.364(8)
C108 C147 1.549(8)
C109 C128 1.402(7)
C109 H109 0.9500
C110 C129 1.396(8)
C110 C111 1.408(8)
C110 H110 0.9500
C111 C112 1.386(8)
C111 C151 1.515(9)
C112 C131 1.393(8)
C112 H112 0.9500
C113 C132 1.385(7)
C113 C114 1.400(8)
C113 H113 0.9500
C114 C115 1.385(8)
C114 C155 1.542(8)
C115 C134 1.409(7)
C115 H115 0.9500
C116 C117 1.372(8)
C116 C135 1.396(7)
C116 H116 0.9500
C117 C118 1.385(7)
C117 C159 1.568(7)
C118 C119 1.406(7)
C118 H118 0.9500
C119 C136 1.404(8)
C119 C120 1.468(6)
C120 C121 1.434(7)
C121 C138 1.412(7)
C121 C122 1.415(6)
C122 C123 1.466(6)
C123 C124 1.403(8)
C124 C125 1.433(7)
C124 C139 1.443(7)
C125 C126 1.445(8)
C126 C127 1.436(7)
C127 C128 1.395(8)
C127 C140 1.452(7)
C128 C129 1.466(8)
C129 C130 1.418(7)
C130 C131 1.416(7)
C130 C141 1.453(8)
C131 C132 1.471(7)
C132 C133 1.411(8)
C133 C134 1.421(7)
C133 C142 1.443(7)
C134 C135 1.460(8)
C135 C136 1.419(7)
C136 C137 1.448(6)
C137 C142 1.411(8)
C137 C138 1.426(6)
C138 C139 1.432(7)
C139 C140 1.398(8)
C140 C141 1.419(7)
C141 C142 1.412(7)
C143 C145 1.527(9)
C143 C144 1.531(10)
C143 C146 1.536(9)
C144 H14A 0.9800
C144 H14B 0.9800
C144 H14C 0.9800
C145 H14D 0.9800
C145 H14E 0.9800
C145 H14F 0.9800
C146 H14G 0.9800
C146 H14H 0.9800
C146 H14I 0.9800
C147 C149 1.498(9)
C147 C148 1.520(10)
C147 C150 1.553(11)
C148 H14J 0.9800
C148 H14K 0.9800
C148 H14L 0.9800
C149 H14M 0.9800
C149 H14N 0.9800
C149 H14O 0.9800
C150 H15A 0.9800
C150 H15B 0.9800
C150 H15C 0.9800
C151 C153 1.506(9)
C151 C152 1.529(9)
C151 C154 1.561(9)
C152 H15D 0.9800
C152 H15E 0.9800
C152 H15F 0.9800
C153 H15G 0.9800
C153 H15H 0.9800
C153 H15I 0.9800
C154 H15J 0.9800
C154 H15K 0.9800
C154 H15L 0.9800
C155 C158 1.532(8)
C155 C156 1.529(9)
C155 C157 1.538(9)
C156 H15M 0.9800
C156 H15N 0.9800
C156 H15O 0.9800
C157 H15P 0.9800
C157 H15Q 0.9800
C157 H15R 0.9800
C158 H15S 0.9800
C158 H15T 0.9800
C158 H15U 0.9800
C159 C160 1.514(9)
C159 C161 1.517(8)
C159 C162 1.537(8)
C160 H16A 0.9800
C160 H16B 0.9800
C160 H16C 0.9800
C161 H16D 0.9800
C161 H16E 0.9800
C161 H16F 0.9800
C162 H16G 0.9800
C162 H16H 0.9800
C162 H16I 0.9800
C201 C220 1.391(6)
C201 C202 1.392(6)
C201 H201 0.9500
C202 C203 1.365(6)
C203 C222 1.405(6)
C203 H203 0.9500
C204 C205 1.388(7)
C204 C223 1.394(6)
C204 H204 0.9500
C205 C206 1.381(6)
C205 C243 1.542(6)
C206 C225 1.413(6)
C206 H206 0.9500
C207 C208 1.379(6)
C207 C226 1.401(6)
C207 H207 0.9500
C208 C209 1.389(6)
C208 C247 1.542(7)
C209 C228 1.387(6)
C209 H209 0.9500
C210 C229 1.394(6)
C210 C211 1.397(7)
C210 H210 0.9500
C211 C212 1.371(7)
C211 C251 1.531(6)
C212 C231 1.401(6)
C212 H212 0.9500
C213 C214 1.386(7)
C213 C232 1.416(6)
C213 H213 0.9500
C214 C215 1.396(7)
C214 C255 1.541(7)
C215 C234 1.402(6)
C215 H215 0.9500
C216 C217 1.389(7)
C216 C235 1.390(7)
C216 H216 0.9500
C217 C218 1.384(7)
C217 C259 1.540(7)
C218 C219 1.406(7)
C218 H218 0.9500
C219 C236 1.409(6)
C219 C220 1.464(6)
C220 C221 1.416(6)
C221 C222 1.407(6)
C221 C238 1.444(6)
C222 C223 1.458(6)
C223 C224 1.420(6)
C224 C225 1.408(6)
C224 C239 1.445(6)
C225 C226 1.475(6)
C226 C227 1.424(6)
C227 C228 1.417(6)
C227 C240 1.439(6)
C228 C229 1.466(6)
C229 C230 1.401(6)
C230 C231 1.414(6)
C230 C241 1.435(6)
C231 C232 1.455(7)
C232 C233 1.410(6)
C233 C234 1.427(7)
C233 C242 1.453(6)
C234 C235 1.473(6)
C235 C236 1.421(6)
C236 C237 1.442(6)
C237 C238 1.408(6)
C237 C242 1.422(6)
C238 C239 1.429(6)
C239 C240 1.414(6)
C240 C241 1.411(6)
C241 C242 1.416(6)
C243 C246 1.516(7)
C243 C244 1.525(9)
C243 C245 1.531(8)
C244 H24A 0.9800
C244 H24B 0.9800
C244 H24C 0.9800
C245 H24D 0.9800
C245 H24E 0.9800
C245 H24F 0.9800
C246 H24G 0.9800
C246 H24H 0.9800
C246 H24I 0.9800
C247 C250 1.514(9)
C247 C249 1.520(7)
C247 C248 1.525(8)
C248 H24J 0.9800
C248 H24K 0.9800
C248 H24L 0.9800
C249 H24M 0.9800
C249 H24N 0.9800
C249 H24O 0.9800
C250 H25A 0.9800
C250 H25B 0.9800
C250 H25C 0.9800
C251 C283 1.491(10)
C251 C252 1.508(10)
C251 C254 1.514(9)
C251 C282 1.529(9)
C251 C284 1.562(10)
C251 C253 1.579(10)
C252 H25D 0.9800
C252 H25E 0.9800
C252 H25F 0.9800
C253 H25G 0.9800
C253 H25H 0.9800
C253 H25I 0.9800
C254 H25J 0.9800
C254 H25K 0.9800
C254 H25L 0.9800
C255 C258 1.479(10)
C255 C257 1.511(9)
C255 C256 1.556(8)
C256 H25M 0.9800
C256 H25N 0.9800
C256 H25O 0.9800
C257 H25P 0.9800
C257 H25Q 0.9800
C257 H25R 0.9800
C258 H25S 0.9800
C258 H25T 0.9800
C258 H25U 0.9800
C259 C260 1.467(10)
C259 C262 1.506(9)
C259 C261 1.537(11)
C260 H26A 0.9800
C260 H26B 0.9800
C260 H26C 0.9800
C261 H26D 0.9800
C261 H26E 0.9800
C261 H26F 0.9800
C262 H26G 0.9800
C262 H26H 0.9800
C262 H26I 0.9800
C269 C274 1.373(8)
C269 C270 1.385(8)
C270 C271 1.403(9)
C270 H270 0.9500
C271 C272 1.370(11)
C271 H271 0.9500
C272 C273 1.376(11)
C272 H272 0.9500
C273 C274 1.393(8)
C273 H273 0.9500
C274 H274 0.9500
C282 H28A 0.9800
C282 H28B 0.9800
C282 H28C 0.9800
C283 H28D 0.9800
C283 H28E 0.9800
C283 H28F 0.9800
C284 H28G 0.9800
C284 H28H 0.9800
C284 H28I 0.9800
C301 C320 1.381(8)
C301 C302 1.407(6)
C301 H301 0.9500
C302 C303 1.396(7)
C303 C322 1.367(8)
C303 H303 0.9500
C304 C305 1.390(7)
C304 C323 1.396(7)
C304 H304 0.9500
C305 C306 1.374(8)
C305 C343 1.549(7)
C306 C325 1.400(7)
C306 H306 0.9500
C307 C308 1.392(9)
C307 C326 1.409(7)
C307 H307 0.9500
C308 C309 1.381(8)
C308 C347 1.531(7)
C309 C328 1.410(7)
C309 H309 0.9500
C310 C311 1.374(8)
C310 C329 1.401(8)
C310 H310 0.9500
C311 C312 1.406(8)
C311 C351 1.521(9)
C312 C331 1.371(8)
C312 H312 0.9500
C313 C332 1.388(8)
C313 C314 1.392(8)
C313 H313 0.9500
C314 C315 1.379(8)
C314 C355 1.551(8)
C315 C334 1.399(7)
C315 H315 0.9500
C316 C317 1.382(8)
C316 C335 1.416(7)
C316 H316 0.9500
C317 C318 1.412(7)
C317 C359 1.561(8)
C318 C319 1.395(7)
C318 H318 0.9500
C319 C336 1.411(8)
C319 C320 1.462(7)
C320 C321 1.423(7)
C321 C322 1.416(7)
C321 C338 1.432(8)
C322 C323 1.466(7)
C323 C324 1.405(8)
C324 C325 1.427(7)
C324 C339 1.446(7)
C325 C326 1.447(8)
C326 C327 1.410(7)
C327 C328 1.421(8)
C327 C340 1.450(7)
C328 C329 1.456(8)
C329 C330 1.435(7)
C330 C331 1.406(8)
C330 C341 1.443(8)
C331 C332 1.475(7)
C332 C333 1.416(8)
C333 C334 1.413(7)
C333 C342 1.445(7)
C334 C335 1.461(8)
C335 C336 1.411(7)
C336 C337 1.453(7)
C337 C342 1.407(8)
C337 C338 1.420(7)
C338 C339 1.425(7)
C339 C340 1.410(8)
C340 C341 1.409(7)
C341 C342 1.415(7)
C343 C344 1.521(8)
C343 C345 1.527(7)
C343 C346 1.539(8)
C344 H34A 0.9800
C344 H34B 0.9800
C344 H34C 0.9800
C345 H34D 0.9800
C345 H34E 0.9800
C345 H34F 0.9800
C346 H34G 0.9800
C346 H34H 0.9800
C346 H34I 0.9800
C347 C349 1.517(9)
C347 C348 1.533(9)
C347 C350 1.536(9)
C348 H34J 0.9800
C348 H34K 0.9800
C348 H34L 0.9800
C349 H34M 0.9800
C349 H34N 0.9800
C349 H34O 0.9800
C350 H35A 0.9800
C350 H35B 0.9800
C350 H35C 0.9800
C351 C354 1.527(9)
C351 C353 1.534(10)
C351 C352 1.535(9)
C352 H35D 0.9800
C352 H35E 0.9800
C352 H35F 0.9800
C353 H35G 0.9800
C353 H35H 0.9800
C353 H35I 0.9800
C354 H35J 0.9800
C354 H35K 0.9800
C354 H35L 0.9800
C355 C358 1.508(9)
C355 C356 1.522(10)
C355 C357 1.546(10)
C356 H35M 0.9800
C356 H35N 0.9800
C356 H35O 0.9800
C357 H35P 0.9800
C357 H35Q 0.9800
C357 H35R 0.9800
C358 H35S 0.9800
C358 H35T 0.9800
C358 H35U 0.9800
C359 C361 1.512(11)
C359 C362 1.536(11)
C359 C360 1.544(8)
C360 H36A 0.9800
C360 H36B 0.9800
C360 H36C 0.9800
C361 H36D 0.9800
C361 H36E 0.9800
C361 H36F 0.9800
C362 H36G 0.9800
C362 H36H 0.9800
C362 H36I 0.9800
C401 C402 1.390(7)
C401 C420 1.389(6)
C401 H401 0.9500
C402 C403 1.367(7)
C403 C422 1.400(6)
C403 H403 0.9500
C404 C405 1.379(7)
C404 C423 1.398(6)
C404 H404 0.9500
C405 C406 1.391(7)
C405 C483 1.530(16)
C405 C443 1.537(9)
C406 C425 1.405(6)
C406 H406 0.9500
C407 C426 1.379(7)
C407 C408 1.401(6)
C407 H407 0.9500
C408 C409 1.381(7)
C408 C447 1.537(7)
C409 C428 1.414(7)
C409 H409 0.9500
C410 C411 1.380(7)
C410 C429 1.392(7)
C410 H410 0.9500
C411 C412 1.384(8)
C411 C451 1.534(7)
C412 C431 1.400(7)
C412 H412 0.9500
C413 C414 1.377(8)
C413 C432 1.391(7)
C413 H413 0.9500
C414 C415 1.384(7)
C414 C455 1.539(7)
C415 C434 1.402(6)
C415 H415 0.9500
C416 C435 1.395(7)
C416 C417 1.399(7)
C416 H416 0.9500
C417 C418 1.386(7)
C417 C459 1.523(8)
C418 C419 1.395(7)
C418 H418 0.9500
C419 C436 1.403(7)
C419 C420 1.464(7)
C420 C421 1.415(7)
C421 C422 1.410(6)
C421 C438 1.442(6)
C422 C423 1.466(7)
C423 C424 1.417(6)
C424 C425 1.421(7)
C424 C439 1.440(6)
C425 C426 1.470(6)
C426 C427 1.427(6)
C427 C428 1.414(6)
C427 C440 1.442(7)
C428 C429 1.460(7)
C429 C430 1.412(7)
C430 C431 1.433(7)
C430 C441 1.441(6)
C431 C432 1.477(7)
C432 C433 1.415(7)
C433 C434 1.412(7)
C433 C442 1.457(6)
C434 C435 1.449(7)
C435 C436 1.420(6)
C436 C437 1.453(7)
C437 C442 1.407(6)
C437 C438 1.415(6)
C438 C439 1.405(7)
C439 C440 1.407(6)
C440 C441 1.423(6)
C441 C442 1.414(7)
C443 C444 1.499(17)
C443 C446 1.532(14)
C443 C445 1.538(17)
C444 H44A 0.9800
C444 H44B 0.9800
C444 H44C 0.9800
C445 H44D 0.9800
C445 H44E 0.9800
C445 H44F 0.9800
C446 H44G 0.9800
C446 H44H 0.9800
C446 H44I 0.9800
C447 C450 1.530(7)
C447 C448 1.533(8)
C447 C449 1.533(8)
C448 H44J 0.9800
C448 H44K 0.9800
C448 H44L 0.9800
C449 H44M 0.9800
C449 H44N 0.9800
C449 H44O 0.9800
C450 H45A 0.9800
C450 H45B 0.9800
C450 H45C 0.9800
C451 C454 1.517(9)
C451 C453 1.516(9)
C451 C452 1.522(8)
C452 H45D 0.9800
C452 H45E 0.9800
C452 H45F 0.9800
C453 H45G 0.9800
C453 H45H 0.9800
C453 H45I 0.9800
C454 H45J 0.9800
C454 H45K 0.9800
C454 H45L 0.9800
C455 C458 1.510(9)
C455 C457 1.519(9)
C455 C456 1.551(10)
C456 H45M 0.9800
C456 H45N 0.9800
C456 H45O 0.9800
C457 H45P 0.9800
C457 H45Q 0.9800
C457 H45R 0.9800
C458 H45S 0.9800
C458 H45T 0.9800
C458 H45U 0.9800
C459 C461 1.464(11)
C459 C462 1.486(10)
C459 C460 1.599(13)
C460 H46A 0.9800
C460 H46B 0.9800
C460 H46C 0.9800
C461 H46D 0.9800
C461 H46E 0.9800
C461 H46F 0.9800
C462 H46G 0.9800
C462 H46H 0.9800
C462 H46I 0.9800
C469 C474 1.357(9)
C469 C470 1.376(9)
C470 C471 1.424(9)
C470 H470 0.9500
C471 C472 1.351(11)
C471 H471 0.9500
C472 C473 1.358(11)
C472 H472 0.9500
C473 C474 1.381(9)
C473 H473 0.9500
C474 H474 0.9500
C483 C485 1.518(19)
C483 C484 1.53(2)
C483 C486 1.534(19)
C484 H48A 0.9800
C484 H48B 0.9800
C484 H48C 0.9800
C485 H48D 0.9800
C485 H48E 0.9800
C485 H48F 0.9800
C486 H48G 0.9800
C486 H48H 0.9800
C486 H48I 0.9800
C901 H901 1.0000
C902 H902 1.0000
C903 H903 1.0000
C904 C905 1.579(12)
C904 H90A 0.9800
C904 H90B 0.9800
C904 H90C 0.9800
C905 C906 1.437(11)
C905 H90D 0.9900
C905 H90E 0.9900
C906 C907 1.740(10)
C906 H90F 0.9900
C906 H90G 0.9900
C907 C908 1.481(11)
C907 H90H 0.9900
C907 H90I 0.9900
C908 C909 1.455(12)
C908 H90J 0.9900
C908 H90K 0.9900
C909 H90L 0.9800
C909 H90M 0.9800
C909 H90N 0.9800

loop_
_geom_torsion_atom_site_label_1
_geom_torsion_atom_site_label_2
_geom_torsion_atom_site_label_3
_geom_torsion_atom_site_label_4
_geom_torsion
C120 C101 C102 C103 0.2(7)
C120 C101 C102 P1 -176.4(4)
C269 P1 C102 C101 -80.6(4)
C202 P1 C102 C101 173.0(4)
Pd1 P1 C102 C101 40.0(4)
C269 P1 C102 C103 102.9(4)
C202 P1 C102 C103 -3.5(5)
Pd1 P1 C102 C103 -136.5(4)
C101 C102 C103 C122 -1.5(7)
P1 C102 C103 C122 175.1(4)
C123 C104 C105 C106 0.2(8)
C123 C104 C105 C143 179.9(5)
C104 C105 C106 C125 0.4(8)
C143 C105 C106 C125 -179.2(5)
C126 C107 C108 C109 -3.0(9)
C126 C107 C108 C147 -179.7(5)
C107 C108 C109 C128 -1.2(9)
C147 C108 C109 C128 175.5(5)
C129 C110 C111 C112 3.2(9)
C129 C110 C111 C151 -175.6(5)
C110 C111 C112 C131 2.0(9)
C151 C111 C112 C131 -179.1(5)
C132 C113 C114 C115 -1.9(9)
C132 C113 C114 C155 172.8(5)
C113 C114 C115 C134 2.5(9)
C155 C114 C115 C134 -172.0(5)
C135 C116 C117 C118 -2.8(9)
C135 C116 C117 C159 171.0(5)
C116 C117 C118 C119 0.3(9)
C159 C117 C118 C119 -173.7(5)
C117 C118 C119 C136 2.8(8)
C117 C118 C119 C120 179.7(5)
C102 C101 C120 C121 2.2(8)
C102 C101 C120 C119 -179.8(5)
C136 C119 C120 C101 -174.6(5)
C118 C119 C120 C101 8.6(8)
C136 C119 C120 C121 3.5(7)
C118 C119 C120 C121 -173.3(5)
C101 C120 C121 C138 175.6(5)
C119 C120 C121 C138 -2.5(7)
C101 C120 C121 C122 -3.2(7)
C119 C120 C121 C122 178.7(4)
C102 C103 C122 C121 0.4(7)
C102 C103 C122 C123 -179.6(5)
C138 C121 C122 C103 -176.9(5)
C120 C121 C122 C103 1.9(7)
C138 C121 C122 C123 3.2(7)
C120 C121 C122 C123 -178.0(4)
C105 C104 C123 C124 -1.7(8)
C105 C104 C123 C122 177.1(5)
C103 C122 C123 C104 -3.2(7)
C121 C122 C123 C104 176.8(5)
C103 C122 C123 C124 175.6(5)
C121 C122 C123 C124 -4.5(7)
C104 C123 C124 C125 2.4(7)
C122 C123 C124 C125 -176.4(4)
C104 C123 C124 C139 -177.8(5)
C122 C123 C124 C139 3.4(7)
C105 C106 C125 C124 0.3(8)
C105 C106 C125 C126 177.4(5)
C123 C124 C125 C106 -1.8(7)
C139 C124 C125 C106 178.4(5)
C123 C124 C125 C126 -178.9(5)
C139 C124 C125 C126 1.3(7)
C108 C107 C126 C127 5.2(8)
C108 C107 C126 C125 -173.6(5)
C106 C125 C126 C107 4.6(8)
C124 C125 C126 C107 -178.4(5)
C106 C125 C126 C127 -174.2(5)
C124 C125 C126 C127 2.7(8)
C107 C126 C127 C128 -3.2(8)
C125 C126 C127 C128 175.6(5)
C107 C126 C127 C140 176.3(5)
C125 C126 C127 C140 -4.8(7)
C126 C127 C128 C109 -0.6(8)
C140 C127 C128 C109 179.9(5)
C126 C127 C128 C129 178.3(5)
C140 C127 C128 C129 -1.3(8)
C108 C109 C128 C127 2.9(9)
C108 C109 C128 C129 -175.9(5)
C111 C110 C129 C130 -5.1(9)
C111 C110 C129 C128 172.9(5)
C127 C128 C129 C110 179.1(5)
C109 C128 C129 C110 -2.1(8)
C127 C128 C129 C130 -2.9(8)
C109 C128 C129 C130 175.9(5)
C110 C129 C130 C131 1.7(8)
C128 C129 C130 C131 -176.3(5)
C110 C129 C130 C141 -176.7(5)
C128 C129 C130 C141 5.2(8)
C111 C112 C131 C130 -5.2(9)
C111 C112 C131 C132 172.9(5)
C129 C130 C131 C112 3.2(8)
C141 C130 C131 C112 -178.4(5)
C129 C130 C131 C132 -174.9(5)
C141 C130 C131 C132 3.5(8)
C114 C113 C132 C133 -0.5(9)
C114 C113 C132 C131 -176.8(5)
C112 C131 C132 C113 -5.0(8)
C130 C131 C132 C113 173.1(5)
C112 C131 C132 C133 178.7(5)
C130 C131 C132 C133 -3.3(8)
C113 C132 C133 C134 2.2(8)
C131 C132 C133 C134 178.6(5)
C113 C132 C133 C142 -175.0(5)
C131 C132 C133 C142 1.3(8)
C114 C115 C134 C133 -0.8(9)
C114 C115 C134 C135 175.8(5)
C132 C133 C134 C115 -1.6(8)
C142 C133 C134 C115 175.7(5)
C132 C133 C134 C135 -178.2(5)
C142 C133 C134 C135 -0.9(8)
C117 C116 C135 C136 2.1(9)
C117 C116 C135 C134 -176.1(5)
C115 C134 C135 C116 1.2(9)
C133 C134 C135 C116 177.7(5)
C115 C134 C135 C136 -177.0(5)
C133 C134 C135 C136 -0.5(8)
C118 C119 C136 C135 -3.4(7)
C120 C119 C136 C135 179.7(5)
C118 C119 C136 C137 174.3(5)
C120 C119 C136 C137 -2.6(7)
C116 C135 C136 C119 1.0(8)
C134 C135 C136 C119 179.3(5)
C116 C135 C136 C137 -176.7(5)
C134 C135 C136 C137 1.5(8)
C119 C136 C137 C142 -178.8(5)
C135 C136 C137 C142 -1.1(7)
C119 C136 C137 C138 0.6(7)
C135 C136 C137 C138 178.4(5)
C122 C121 C138 C137 179.4(5)
C120 C121 C138 C137 0.6(7)
C122 C121 C138 C139 -0.8(7)
C120 C121 C138 C139 -179.6(5)
C142 C137 C138 C121 179.8(5)
C136 C137 C138 C121 0.4(7)
C142 C137 C138 C139 0.0(7)
C136 C137 C138 C139 -179.4(4)
C121 C138 C139 C140 -178.3(5)
C137 C138 C139 C140 1.6(7)
C121 C138 C139 C124 -0.3(7)
C137 C138 C139 C124 179.6(4)
C123 C124 C139 C140 176.9(5)
C125 C124 C139 C140 -3.3(7)
C123 C124 C139 C138 -1.1(7)
C125 C124 C139 C138 178.7(5)
C138 C139 C140 C141 -1.5(7)
C124 C139 C140 C141 -179.5(5)
C138 C139 C140 C127 179.1(5)
C124 C139 C140 C127 1.2(7)
C128 C127 C140 C139 -177.6(5)
C126 C127 C140 C139 2.9(7)
C128 C127 C140 C141 3.1(7)
C126 C127 C140 C141 -176.5(5)
C139 C140 C141 C142 -0.1(7)
C127 C140 C141 C142 179.2(5)
C139 C140 C141 C130 179.9(5)
C127 C140 C141 C130 -0.7(7)
C131 C130 C141 C142 -1.8(8)
C129 C130 C141 C142 176.6(5)
C131 C130 C141 C140 178.1(5)
C129 C130 C141 C140 -3.4(8)
C138 C137 C142 C141 -1.6(7)
C136 C137 C142 C141 177.8(5)
C138 C137 C142 C133 -179.8(5)
C136 C137 C142 C133 -0.3(7)
C140 C141 C142 C137 1.7(7)
C130 C141 C142 C137 -178.4(5)
C140 C141 C142 C133 179.9(5)
C130 C141 C142 C133 -0.2(7)
C132 C133 C142 C137 178.6(5)
C134 C133 C142 C137 1.3(7)
C132 C133 C142 C141 0.4(8)
C134 C133 C142 C141 -176.8(5)
C106 C105 C143 C145 -119.5(7)
C104 C105 C143 C145 60.8(7)
C106 C105 C143 C144 122.2(6)
C104 C105 C143 C144 -57.4(7)
C106 C105 C143 C146 4.4(9)
C104 C105 C143 C146 -175.2(6)
C109 C108 C147 C149 -84.7(8)
C107 C108 C147 C149 91.8(7)
C109 C108 C147 C148 150.5(8)
C107 C108 C147 C148 -33.0(9)
C109 C108 C147 C150 31.7(9)
C107 C108 C147 C150 -151.8(7)
C112 C111 C151 C153 -67.3(8)
C110 C111 C151 C153 111.5(7)
C112 C111 C151 C152 171.4(6)
C110 C111 C151 C152 -9.8(9)
C112 C111 C151 C154 51.4(8)
C110 C111 C151 C154 -129.9(6)
C115 C114 C155 C158 -17.5(9)
C113 C114 C155 C158 168.1(6)
C115 C114 C155 C156 -138.7(6)
C113 C114 C155 C156 46.9(8)
C115 C114 C155 C157 101.5(7)
C113 C114 C155 C157 -73.0(7)
C116 C117 C159 C160 -97.9(7)
C118 C117 C159 C160 75.9(7)
C116 C117 C159 C161 141.9(6)
C118 C117 C159 C161 -44.3(8)
C116 C117 C159 C162 22.1(8)
C118 C117 C159 C162 -164.1(6)
C220 C201 C202 C203 0.5(8)
C220 C201 C202 P1 -174.0(4)
C269 P1 C202 C203 149.7(5)
C102 P1 C202 C203 -99.6(5)
Pd1 P1 C202 C203 17.7(6)
C269 P1 C202 C201 -36.0(5)
C102 P1 C202 C201 74.7(5)
Pd1 P1 C202 C201 -168.0(3)
C201 C202 C203 C222 -2.0(8)
P1 C202 C203 C222 172.2(4)
C223 C204 C205 C206 2.9(8)
C223 C204 C205 C243 -173.5(5)
C204 C205 C206 C225 -3.8(8)
C243 C205 C206 C225 172.5(5)
C226 C207 C208 C209 3.4(8)
C226 C207 C208 C247 -170.9(5)
C207 C208 C209 C228 -3.0(9)
C247 C208 C209 C228 171.5(5)
C229 C210 C211 C212 2.6(9)
C229 C210 C211 C251 -176.0(5)
C210 C211 C212 C231 1.1(9)
C251 C211 C212 C231 179.7(5)
C232 C213 C214 C215 -0.9(10)
C232 C213 C214 C255 176.4(6)
C213 C214 C215 C234 -1.8(10)
C255 C214 C215 C234 -179.1(6)
C235 C216 C217 C218 0.4(10)
C235 C216 C217 C259 176.8(6)
C216 C217 C218 C219 1.1(10)
C259 C217 C218 C219 -175.4(6)
C217 C218 C219 C236 -1.2(9)
C217 C218 C219 C220 177.8(6)
C202 C201 C220 C221 0.4(8)
C202 C201 C220 C219 -179.8(5)
C218 C219 C220 C201 2.3(9)
C236 C219 C220 C201 -178.7(5)
C218 C219 C220 C221 -177.9(5)
C236 C219 C220 C221 1.1(8)
C201 C220 C221 C222 0.2(8)
C219 C220 C221 C222 -179.6(5)
C201 C220 C221 C238 177.8(5)
C219 C220 C221 C238 -2.0(8)
C202 C203 C222 C221 2.6(8)
C202 C203 C222 C223 -177.3(5)
C220 C221 C222 C203 -1.6(8)
C238 C221 C222 C203 -179.2(5)
C220 C221 C222 C223 178.2(5)
C238 C221 C222 C223 0.7(8)
C205 C204 C223 C224 0.2(8)
C205 C204 C223 C222 177.6(5)
C203 C222 C223 C204 3.4(8)
C221 C222 C223 C204 -176.4(5)
C203 C222 C223 C224 -179.2(5)
C221 C222 C223 C224 0.9(7)
C204 C223 C224 C225 -2.5(7)
C222 C223 C224 C225 -180.0(5)
C204 C223 C224 C239 175.9(5)
C222 C223 C224 C239 -1.6(7)
C223 C224 C225 C206 1.6(7)
C239 C224 C225 C206 -176.8(5)
C223 C224 C225 C226 177.2(5)
C239 C224 C225 C226 -1.2(7)
C205 C206 C225 C224 1.6(8)
C205 C206 C225 C226 -173.9(5)
C208 C207 C226 C227 -0.9(8)
C208 C207 C226 C225 174.4(5)
C224 C225 C226 C207 -174.6(5)
C206 C225 C226 C207 0.8(8)
C224 C225 C226 C227 0.7(7)
C206 C225 C226 C227 176.1(5)
C207 C226 C227 C228 -2.1(7)
C225 C226 C227 C228 -177.6(5)
C207 C226 C227 C240 176.0(5)
C225 C226 C227 C240 0.6(7)
C208 C209 C228 C227 0.0(8)
C208 C209 C228 C229 -177.2(5)
C226 C227 C228 C209 2.6(8)
C240 C227 C228 C209 -175.5(5)
C226 C227 C228 C229 179.8(4)
C240 C227 C228 C229 1.7(7)
C211 C210 C229 C230 -3.7(9)
C211 C210 C229 C228 173.0(5)
C209 C228 C229 C210 -2.0(8)
C227 C228 C229 C210 -179.1(5)
C209 C228 C229 C230 174.8(5)
C227 C228 C229 C230 -2.4(8)
C210 C229 C230 C231 1.2(8)
C228 C229 C230 C231 -175.6(5)
C210 C229 C230 C241 178.4(5)
C228 C229 C230 C241 1.7(8)
C211 C212 C231 C230 -3.5(9)
C211 C212 C231 C232 178.4(6)
C229 C230 C231 C212 2.3(8)
C241 C230 C231 C212 -174.9(5)
C229 C230 C231 C232 -179.5(5)
C241 C230 C231 C232 3.2(8)
C214 C213 C232 C233 2.6(9)
C214 C213 C232 C231 -177.4(6)
C212 C231 C232 C233 177.1(6)
C230 C231 C232 C233 -1.0(8)
C212 C231 C232 C213 -2.9(9)
C230 C231 C232 C213 179.0(5)
C213 C232 C233 C234 -1.7(9)
C231 C232 C233 C234 178.3(5)
C213 C232 C233 C242 177.9(5)
C231 C232 C233 C242 -2.1(8)
C214 C215 C234 C233 2.6(9)
C214 C215 C234 C235 -174.8(6)
C232 C233 C234 C215 -0.8(8)
C242 C233 C234 C215 179.6(5)
C232 C233 C234 C235 176.7(5)
C242 C233 C234 C235 -3.0(8)
C217 C216 C235 C236 -1.7(10)
C217 C216 C235 C234 177.1(6)
C215 C234 C235 C216 -1.6(9)
C233 C234 C235 C216 -178.9(6)
C215 C234 C235 C236 177.2(5)
C233 C234 C235 C236 -0.2(8)
C218 C219 C236 C235 -0.1(8)
C220 C219 C236 C235 -179.1(5)
C218 C219 C236 C237 179.2(5)
C220 C219 C236 C237 0.2(8)
C216 C235 C236 C219 1.5(8)
C234 C235 C236 C219 -177.3(5)
C216 C235 C236 C237 -177.8(5)
C234 C235 C236 C237 3.5(8)
C219 C236 C237 C238 -0.4(8)
C235 C236 C237 C238 178.9(5)
C219 C236 C237 C242 177.2(5)
C235 C236 C237 C242 -3.5(8)
C242 C237 C238 C239 2.8(7)
C236 C237 C238 C239 -179.6(5)
C242 C237 C238 C221 -178.2(5)
C236 C237 C238 C221 -0.6(8)
C222 C221 C238 C237 179.4(5)
C220 C221 C238 C237 1.8(8)
C222 C221 C238 C239 -1.6(7)
C220 C221 C238 C239 -179.2(5)
C237 C238 C239 C240 -1.6(7)
C221 C238 C239 C240 179.4(5)
C237 C238 C239 C224 179.9(5)
C221 C238 C239 C224 1.0(7)
C225 C224 C239 C240 0.5(7)
C223 C224 C239 C240 -177.8(5)
C225 C224 C239 C238 179.0(5)
C223 C224 C239 C238 0.6(7)
C238 C239 C240 C241 -0.7(7)
C224 C239 C240 C241 177.7(4)
C238 C239 C240 C227 -177.7(4)
C224 C239 C240 C227 0.7(7)
C228 C227 C240 C241 -0.2(7)
C226 C227 C240 C241 -178.3(5)
C228 C227 C240 C239 176.8(5)
C226 C227 C240 C239 -1.3(7)
C239 C240 C241 C242 1.8(7)
C227 C240 C241 C242 178.8(5)
C239 C240 C241 C230 -177.6(5)
C227 C240 C241 C230 -0.6(7)
C229 C230 C241 C240 -0.1(8)
C231 C230 C241 C240 177.1(5)
C229 C230 C241 C242 -179.5(5)
C231 C230 C241 C242 -2.3(8)
C240 C241 C242 C237 -0.5(7)
C230 C241 C242 C237 178.9(5)
C240 C241 C242 C233 179.8(5)
C230 C241 C242 C233 -0.8(7)
C238 C237 C242 C241 -1.8(8)
C236 C237 C242 C241 -179.4(5)
C238 C237 C242 C233 177.9(5)
C236 C237 C242 C233 0.3(8)
C232 C233 C242 C241 3.0(8)
C234 C233 C242 C241 -177.4(5)
C232 C233 C242 C237 -176.7(5)
C234 C233 C242 C237 2.9(8)
C206 C205 C243 C246 10.8(8)
C204 C205 C243 C246 -172.9(5)
C206 C205 C243 C244 -109.9(6)
C204 C205 C243 C244 66.4(7)
C206 C205 C243 C245 132.0(6)
C204 C205 C243 C245 -51.7(7)
C207 C208 C247 C250 91.5(6)
C209 C208 C247 C250 -82.8(6)
C207 C208 C247 C249 -149.4(5)
C209 C208 C247 C249 36.4(7)
C207 C208 C247 C248 -27.9(8)
C209 C208 C247 C248 157.9(6)
C212 C211 C251 C283 -71.3(9)
C210 C211 C251 C283 107.2(8)
C212 C211 C251 C252 125.7(8)
C210 C211 C251 C252 -55.7(8)
C212 C211 C251 C254 -0.2(10)
C210 C211 C251 C254 178.3(7)
C212 C211 C251 C282 164.0(8)
C210 C211 C251 C282 -17.4(9)
C212 C211 C251 C284 46.9(9)
C210 C211 C251 C284 -134.6(7)
C212 C211 C251 C253 -117.8(8)
C210 C211 C251 C253 60.7(8)
C213 C214 C255 C258 -107.2(7)
C215 C214 C255 C258 70.0(8)
C213 C214 C255 C257 134.0(7)
C215 C214 C255 C257 -48.9(9)
C213 C214 C255 C256 18.7(9)
C215 C214 C255 C256 -164.1(6)
C218 C217 C259 C260 -135.2(8)
C216 C217 C259 C260 48.5(10)
C218 C217 C259 C262 -10.0(10)
C216 C217 C259 C262 173.8(7)
C218 C217 C259 C261 112.2(7)
C216 C217 C259 C261 -64.0(9)
C102 P1 C269 C274 178.3(4)
C202 P1 C269 C274 -73.0(4)
Pd1 P1 C269 C274 65.9(4)
C102 P1 C269 C270 -5.2(5)
C202 P1 C269 C270 103.5(5)
Pd1 P1 C269 C270 -117.6(4)
C274 C269 C270 C271 1.1(8)
P1 C269 C270 C271 -175.3(5)
C269 C270 C271 C272 -1.2(10)
C270 C271 C272 C273 0.5(11)
C271 C272 C273 C274 0.3(10)
C270 C269 C274 C273 -0.3(8)
P1 C269 C274 C273 176.3(4)
C272 C273 C274 C269 -0.5(9)
C320 C301 C302 C303 -1.4(8)
C320 C301 C302 P2 179.8(4)
C469 P2 C302 C303 -84.1(5)
C402 P2 C302 C303 170.1(4)
Pd1 P2 C302 C303 37.2(5)
C469 P2 C302 C301 94.7(5)
C402 P2 C302 C301 -11.2(5)
Pd1 P2 C302 C301 -144.1(4)
C301 C302 C303 C322 -0.7(8)
P2 C302 C303 C322 178.1(4)
C323 C304 C305 C306 2.4(8)
C323 C304 C305 C343 -171.0(5)
C304 C305 C306 C325 -3.6(8)
C343 C305 C306 C325 169.7(5)
C326 C307 C308 C309 3.7(8)
C326 C307 C308 C347 -170.6(5)
C307 C308 C309 C328 -2.7(8)
C347 C308 C309 C328 171.6(5)
C329 C310 C311 C312 3.1(9)
C329 C310 C311 C351 -178.0(6)
C310 C311 C312 C331 -0.3(9)
C351 C311 C312 C331 -179.2(6)
C332 C313 C314 C315 -0.1(10)
C332 C313 C314 C355 178.5(6)
C313 C314 C315 C334 -0.5(10)
C355 C314 C315 C334 -179.0(6)
C335 C316 C317 C318 2.4(10)
C335 C316 C317 C359 179.2(7)
C316 C317 C318 C319 -1.9(10)
C359 C317 C318 C319 -179.0(6)
C317 C318 C319 C336 0.8(10)
C317 C318 C319 C320 179.7(6)
C302 C301 C320 C321 0.9(8)
C302 C301 C320 C319 -178.3(5)
C318 C319 C320 C301 -2.4(9)
C336 C319 C320 C301 176.5(5)
C318 C319 C320 C321 178.4(6)
C336 C319 C320 C321 -2.7(8)
C301 C320 C321 C322 1.5(8)
C319 C320 C321 C322 -179.3(5)
C301 C320 C321 C338 -178.9(5)
C319 C320 C321 C338 0.3(8)
C302 C303 C322 C321 3.1(8)
C302 C303 C322 C323 -174.9(5)
C320 C321 C322 C303 -3.4(8)
C338 C321 C322 C303 177.0(5)
C320 C321 C322 C323 174.6(5)
C338 C321 C322 C323 -5.0(8)
C305 C304 C323 C324 0.8(8)
C305 C304 C323 C322 177.8(5)
C303 C322 C323 C304 6.8(8)
C321 C322 C323 C304 -171.1(5)
C303 C322 C323 C324 -176.2(5)
C321 C322 C323 C324 5.8(8)
C304 C323 C324 C325 -3.0(8)
C322 C323 C324 C325 180.0(5)
C304 C323 C324 C339 173.6(5)
C322 C323 C324 C339 -3.3(8)
C305 C306 C325 C324 1.4(8)
C305 C306 C325 C326 -174.7(5)
C323 C324 C325 C306 2.0(8)
C339 C324 C325 C306 -174.7(5)
C323 C324 C325 C326 178.2(5)
C339 C324 C325 C326 1.5(8)
C308 C307 C326 C327 -2.3(8)
C308 C307 C326 C325 174.8(5)
C306 C325 C326 C307 -1.8(8)
C324 C325 C326 C307 -177.8(5)
C306 C325 C326 C327 175.3(5)
C324 C325 C326 C327 -0.7(8)
C307 C326 C327 C328 -0.3(8)
C325 C326 C327 C328 -177.4(5)
C307 C326 C327 C340 177.1(5)
C325 C326 C327 C340 0.0(8)
C308 C309 C328 C327 0.3(8)
C308 C309 C328 C329 -175.6(5)
C326 C327 C328 C309 1.2(8)
C340 C327 C328 C309 -176.2(5)
C326 C327 C328 C329 177.1(5)
C340 C327 C328 C329 -0.3(8)
C311 C310 C329 C330 -2.8(9)
C311 C310 C329 C328 173.3(6)
C309 C328 C329 C310 -0.6(8)
C327 C328 C329 C310 -176.5(5)
C309 C328 C329 C330 175.4(5)
C327 C328 C329 C330 -0.4(8)
C310 C329 C330 C331 -0.5(8)
C328 C329 C330 C331 -176.7(5)
C310 C329 C330 C341 177.0(5)
C328 C329 C330 C341 0.8(8)
C311 C312 C331 C330 -2.9(9)
C311 C312 C331 C332 178.5(6)
C329 C330 C331 C312 3.2(8)
C341 C330 C331 C312 -174.3(5)
C329 C330 C331 C332 -178.2(5)
C341 C330 C331 C332 4.4(8)
C314 C313 C332 C333 -0.6(10)
C314 C313 C332 C331 179.8(6)
C312 C331 C332 C313 -6.6(9)
C330 C331 C332 C313 174.7(6)
C312 C331 C332 C333 173.8(6)
C330 C331 C332 C333 -4.9(9)
C313 C332 C333 C334 1.9(9)
C331 C332 C333 C334 -178.5(5)
C313 C332 C333 C342 -177.6(6)
C331 C332 C333 C342 2.0(9)
C314 C315 C334 C333 1.8(10)
C314 C315 C334 C335 -175.5(6)
C332 C333 C334 C315 -2.5(9)
C342 C333 C334 C315 177.0(6)
C332 C333 C334 C335 174.8(5)
C342 C333 C334 C335 -5.7(9)
C317 C316 C335 C336 -1.7(10)
C317 C316 C335 C334 178.1(6)
C315 C334 C335 C336 -177.5(6)
C333 C334 C335 C336 5.3(9)
C315 C334 C335 C316 2.8(10)
C333 C334 C335 C316 -174.5(6)
C316 C335 C336 C319 0.4(9)
C334 C335 C336 C319 -179.3(5)
C316 C335 C336 C337 177.4(6)
C334 C335 C336 C337 -2.3(9)
C318 C319 C336 C335 0.0(9)
C320 C319 C336 C335 -179.0(5)
C318 C319 C336 C337 -177.0(6)
C320 C319 C336 C337 4.0(9)
C335 C336 C337 C342 -0.3(8)
C319 C336 C337 C342 176.7(5)
C335 C336 C337 C338 -180.0(5)
C319 C336 C337 C338 -3.0(8)
C342 C337 C338 C339 -0.5(8)
C336 C337 C338 C339 179.1(5)
C342 C337 C338 C321 -179.1(5)
C336 C337 C338 C321 0.6(8)
C322 C321 C338 C337 -179.7(5)
C320 C321 C338 C337 0.7(8)
C322 C321 C338 C339 1.8(8)
C320 C321 C338 C339 -177.8(5)
C337 C338 C339 C340 0.4(8)
C321 C338 C339 C340 179.0(5)
C337 C338 C339 C324 -177.8(5)
C321 C338 C339 C324 0.8(8)
C323 C324 C339 C340 -178.1(5)
C325 C324 C339 C340 -1.5(8)
C323 C324 C339 C338 0.1(8)
C325 C324 C339 C338 176.7(5)
C338 C339 C340 C341 -0.7(8)
C324 C339 C340 C341 177.5(5)
C338 C339 C340 C327 -177.5(5)
C324 C339 C340 C327 0.7(8)
C326 C327 C340 C341 -176.8(5)
C328 C327 C340 C341 0.6(8)
C326 C327 C340 C339 0.0(8)
C328 C327 C340 C339 177.4(5)
C339 C340 C341 C342 1.0(8)
C327 C340 C341 C342 177.8(5)
C339 C340 C341 C330 -177.0(5)
C327 C340 C341 C330 -0.2(8)
C331 C330 C341 C340 176.9(5)
C329 C330 C341 C340 -0.5(8)
C331 C330 C341 C342 -1.1(8)
C329 C330 C341 C342 -178.5(5)
C338 C337 C342 C341 0.9(8)
C336 C337 C342 C341 -178.8(5)
C338 C337 C342 C333 179.7(5)
C336 C337 C342 C333 0.0(8)
C340 C341 C342 C337 -1.1(8)
C330 C341 C342 C337 176.9(5)
C340 C341 C342 C333 -179.9(5)
C330 C341 C342 C333 -1.9(8)
C334 C333 C342 C337 3.1(8)
C332 C333 C342 C337 -177.4(5)
C334 C333 C342 C341 -178.2(5)
C332 C333 C342 C341 1.3(8)
C306 C305 C343 C344 147.3(5)
C304 C305 C343 C344 -39.5(7)
C306 C305 C343 C345 24.5(7)
C304 C305 C343 C345 -162.4(5)
C306 C305 C343 C346 -93.1(6)
C304 C305 C343 C346 80.0(6)
C309 C308 C347 C349 -67.8(7)
C307 C308 C347 C349 106.3(7)
C309 C308 C347 C348 172.9(5)
C307 C308 C347 C348 -13.1(8)
C309 C308 C347 C350 50.7(7)
C307 C308 C347 C350 -135.3(6)
C310 C311 C351 C354 131.5(7)
C312 C311 C351 C354 -49.7(9)
C310 C311 C351 C353 -107.2(7)
C312 C311 C351 C353 71.7(7)
C310 C311 C351 C352 12.3(9)
C312 C311 C351 C352 -168.8(6)
C315 C314 C355 C358 -0.6(10)
C313 C314 C355 C358 -179.2(7)
C315 C314 C355 C356 -122.2(7)
C313 C314 C355 C356 59.3(8)
C315 C314 C355 C357 117.2(7)
C313 C314 C355 C357 -61.4(9)
C316 C317 C359 C361 -116.4(7)
C318 C317 C359 C361 60.5(8)
C316 C317 C359 C362 122.0(7)
C318 C317 C359 C362 -61.1(8)
C316 C317 C359 C360 4.3(10)
C318 C317 C359 C360 -178.9(7)
C420 C401 C402 C403 2.8(8)
C420 C401 C402 P2 -168.7(4)
C302 P2 C402 C403 -82.5(5)
C469 P2 C402 C403 167.9(4)
Pd1 P2 C402 C403 35.5(5)
C302 P2 C402 C401 88.9(4)
C469 P2 C402 C401 -20.7(5)
Pd1 P2 C402 C401 -153.1(3)
C401 C402 C403 C422 -0.1(8)
P2 C402 C403 C422 171.3(4)
C423 C404 C405 C406 -0.2(9)
C423 C404 C405 C483 176.6(12)
C423 C404 C405 C443 177.6(8)
C404 C405 C406 C425 2.2(9)
C483 C405 C406 C425 -174.2(13)
C443 C405 C406 C425 -175.7(8)
C426 C407 C408 C409 -4.0(9)
C426 C407 C408 C447 177.2(5)
C407 C408 C409 C428 2.0(9)
C447 C408 C409 C428 -179.3(5)
C429 C410 C411 C412 -0.1(10)
C429 C410 C411 C451 176.8(6)
C410 C411 C412 C431 -0.9(10)
C451 C411 C412 C431 -178.0(6)
C432 C413 C414 C415 -1.0(10)
C432 C413 C414 C455 -177.6(6)
C413 C414 C415 C434 1.8(10)
C455 C414 C415 C434 178.3(6)
C435 C416 C417 C418 -1.4(11)
C435 C416 C417 C459 -179.3(7)
C416 C417 C418 C419 -0.4(11)
C459 C417 C418 C419 177.4(7)
C417 C418 C419 C436 2.9(10)
C417 C418 C419 C420 -179.0(6)
C402 C401 C420 C421 -1.6(8)
C402 C401 C420 C419 176.9(5)
C418 C419 C420 C401 6.1(9)
C436 C419 C420 C401 -175.8(5)
C418 C419 C420 C421 -175.5(5)
C436 C419 C420 C421 2.7(8)
C401 C420 C421 C422 -2.4(8)
C419 C420 C421 C422 179.2(5)
C401 C420 C421 C438 176.0(5)
C419 C420 C421 C438 -2.5(8)
C402 C403 C422 C421 -3.9(8)
C402 C403 C422 C423 177.3(5)
C420 C421 C422 C403 5.0(7)
C438 C421 C422 C403 -173.3(5)
C420 C421 C422 C423 -176.1(5)
C438 C421 C422 C423 5.5(7)
C405 C404 C423 C424 -2.9(8)
C405 C404 C423 C422 179.6(5)
C403 C422 C423 C404 -10.7(8)
C421 C422 C423 C404 170.4(5)
C403 C422 C423 C424 171.8(5)
C421 C422 C423 C424 -7.0(7)
C404 C423 C424 C425 4.0(8)
C422 C423 C424 C425 -178.5(5)
C404 C423 C424 C439 -174.5(5)
C422 C423 C424 C439 3.0(7)
C405 C406 C425 C424 -1.1(9)
C405 C406 C425 C426 178.9(5)
C423 C424 C425 C406 -2.1(8)
C439 C424 C425 C406 176.4(5)
C423 C424 C425 C426 178.0(5)
C439 C424 C425 C426 -3.5(8)
C408 C407 C426 C427 2.7(8)
C408 C407 C426 C425 -174.1(5)
C406 C425 C426 C407 -0.4(8)
C424 C425 C426 C407 179.6(5)
C406 C425 C426 C427 -177.1(5)
C424 C425 C426 C427 2.8(8)
C407 C426 C427 C428 0.7(8)
C425 C426 C427 C428 177.6(5)
C407 C426 C427 C440 -177.0(5)
C425 C426 C427 C440 -0.2(8)
C426 C427 C428 C409 -2.6(8)
C440 C427 C428 C409 175.2(5)
C426 C427 C428 C429 177.8(5)
C440 C427 C428 C429 -4.5(8)
C408 C409 C428 C427 1.2(9)
C408 C409 C428 C429 -179.1(5)
C411 C410 C429 C430 1.9(9)
C411 C410 C429 C428 -176.2(6)
C427 C428 C429 C410 -175.6(5)
C409 C428 C429 C410 4.8(9)
C427 C428 C429 C430 6.2(8)
C409 C428 C429 C430 -173.4(5)
C410 C429 C430 C431 -2.6(8)
C428 C429 C430 C431 175.6(5)
C410 C429 C430 C441 177.9(5)
C428 C429 C430 C441 -3.9(8)
C411 C412 C431 C430 0.2(9)
C411 C412 C431 C432 -179.7(6)
C429 C430 C431 C412 1.6(8)
C441 C430 C431 C412 -178.9(5)
C429 C430 C431 C432 -178.5(5)
C441 C430 C431 C432 1.0(8)
C414 C413 C432 C433 -0.6(9)
C414 C413 C432 C431 -179.6(6)
C412 C431 C432 C413 -2.7(9)
C430 C431 C432 C413 177.4(6)
C412 C431 C432 C433 178.4(6)
C430 C431 C432 C433 -1.5(8)
C413 C432 C433 C434 1.7(9)
C431 C432 C433 C434 -179.3(5)
C413 C432 C433 C442 -178.4(5)
C431 C432 C433 C442 0.6(8)
C414 C415 C434 C433 -0.8(9)
C414 C415 C434 C435 179.3(6)
C432 C433 C434 C415 -1.0(8)
C442 C433 C434 C415 179.0(5)
C432 C433 C434 C435 179.0(5)
C442 C433 C434 C435 -1.0(8)
C417 C416 C435 C436 0.7(10)
C417 C416 C435 C434 -179.2(6)
C415 C434 C435 C416 0.2(9)
C433 C434 C435 C416 -179.7(6)
C415 C434 C435 C436 -179.7(5)
C433 C434 C435 C436 0.3(8)
C418 C419 C436 C435 -3.5(9)
C420 C419 C436 C435 178.4(5)
C418 C419 C436 C437 178.0(5)
C420 C419 C436 C437 -0.2(8)
C416 C435 C436 C419 1.8(9)
C434 C435 C436 C419 -178.3(5)
C416 C435 C436 C437 -179.7(5)
C434 C435 C436 C437 0.3(8)
C419 C436 C437 C442 178.4(5)
C435 C436 C437 C442 -0.2(8)
C419 C436 C437 C438 -2.5(8)
C435 C436 C437 C438 179.0(5)
C442 C437 C438 C439 -0.1(8)
C436 C437 C438 C439 -179.2(5)
C442 C437 C438 C421 -178.2(5)
C436 C437 C438 C421 2.7(7)
C422 C421 C438 C439 0.1(8)
C420 C421 C438 C439 -178.3(5)
C422 C421 C438 C437 178.1(5)
C420 C421 C438 C437 -0.2(8)
C437 C438 C439 C440 0.5(7)
C421 C438 C439 C440 178.5(5)
C437 C438 C439 C424 177.8(5)
C421 C438 C439 C424 -4.2(7)
C423 C424 C439 C438 2.6(7)
C425 C424 C439 C438 -175.9(5)
C423 C424 C439 C440 179.9(5)
C425 C424 C439 C440 1.5(8)
C438 C439 C440 C441 -1.4(8)
C424 C439 C440 C441 -178.7(5)
C438 C439 C440 C427 178.6(5)
C424 C439 C440 C427 1.3(8)
C428 C427 C440 C439 -179.7(5)
C426 C427 C440 C439 -1.9(8)
C428 C427 C440 C441 0.3(8)
C426 C427 C440 C441 178.0(5)
C439 C440 C441 C442 1.9(8)
C427 C440 C441 C442 -178.0(5)
C439 C440 C441 C430 -178.0(5)
C427 C440 C441 C430 2.0(8)
C429 C430 C441 C442 179.9(5)
C431 C430 C441 C442 0.4(8)
C429 C430 C441 C440 -0.2(8)
C431 C430 C441 C440 -179.7(5)
C438 C437 C442 C441 0.7(8)
C436 C437 C442 C441 179.8(5)
C438 C437 C442 C433 -179.7(5)
C436 C437 C442 C433 -0.5(8)
C440 C441 C442 C437 -1.6(8)
C430 C441 C442 C437 178.3(5)
C440 C441 C442 C433 178.8(5)
C430 C441 C442 C433 -1.3(8)
C434 C433 C442 C437 1.1(8)
C432 C433 C442 C437 -178.8(5)
C434 C433 C442 C441 -179.2(5)
C432 C433 C442 C441 0.8(8)
C404 C405 C443 C444 125.5(9)
C406 C405 C443 C444 -56.7(12)
C404 C405 C443 C446 5.5(16)
C406 C405 C443 C446 -176.7(10)
C404 C405 C443 C445 -114.1(9)
C406 C405 C443 C445 63.7(12)
C409 C408 C447 C450 19.7(8)
C407 C408 C447 C450 -161.6(6)
C409 C408 C447 C448 138.9(6)
C407 C408 C447 C448 -42.5(7)
C409 C408 C447 C449 -101.1(6)
C407 C408 C447 C449 77.6(7)
C410 C411 C451 C454 -117.7(7)
C412 C411 C451 C454 59.3(8)
C410 C411 C451 C453 122.5(6)
C412 C411 C451 C453 -60.6(8)
C410 C411 C451 C452 2.1(9)
C412 C411 C451 C452 179.1(6)
C413 C414 C455 C458 -169.7(8)
C415 C414 C455 C458 13.9(10)
C413 C414 C455 C457 -47.3(8)
C415 C414 C455 C457 136.3(6)
C413 C414 C455 C456 71.9(8)
C415 C414 C455 C456 -104.5(7)
C418 C417 C459 C461 130.1(9)
C416 C417 C459 C461 -52.2(11)
C418 C417 C459 C462 -0.6(13)
C416 C417 C459 C462 177.1(9)
C418 C417 C459 C460 -116.8(8)
C416 C417 C459 C460 61.0(9)
C302 P2 C469 C474 178.7(4)
C402 P2 C469 C474 -74.5(5)
Pd1 P2 C469 C474 64.6(5)
C302 P2 C469 C470 -7.2(5)
C402 P2 C469 C470 99.6(5)
Pd1 P2 C469 C470 -121.3(4)
C474 C469 C470 C471 -0.1(9)
P2 C469 C470 C471 -174.0(5)
C469 C470 C471 C472 1.3(11)
C470 C471 C472 C473 -2.1(12)
C471 C472 C473 C474 1.5(12)
C470 C469 C474 C473 -0.5(10)
P2 C469 C474 C473 173.6(5)
C472 C473 C474 C469 -0.2(11)
C404 C405 C483 C485 178.8(14)
C406 C405 C483 C485 -5(2)
C404 C405 C483 C484 59.6(18)
C406 C405 C483 C484 -123.9(15)
C404 C405 C483 C486 -63.6(18)
C406 C405 C483 C486 112.9(16)
C904 C905 C906 C907 179.8(9)
C905 C906 C907 C908 179.7(9)
C906 C907 C908 C909 -176.0(9)

loop_
_platon_squeeze_void_nr
_platon_squeeze_void_average_x
_platon_squeeze_void_average_y
_platon_squeeze_void_average_z
_platon_squeeze_void_volume
_platon_squeeze_void_count_electrons
_platon_squeeze_void_content
1 0.000 0.500 0.000 113 28 '0.5 CHCl3 '
2 -0.500 0.500 0.500 2694 690 '11 CHCl3, 1 C6H14'
